data_1576533
loop_
_publ_author_name
'Coomber, D.'
'Rusli, O.'
'Sharma, H.'
'Lee, H. E.'
'Evans, J. D.'
'Rijs, N. J.'
'Hua, C.'
'Pfeffer, F.'

_publ_section_title
;
 A new class of customisable stable boronic ester assemblies.
;
_journal_issue 14
_journal_name_full 'Chemical science'
_journal_page_first 6939
_journal_page_last 6948
_journal_paper_doi 10.1039/d5sc08385k
_journal_volume 17
_journal_year 2026
_chemical_formula_moiety 'C174 H158 B6 N6 O66, 7.625[CHCl3]'
_chemical_formula_sum 'C181.62 H165.62 B6 Cl22.88 N6 O66'
_chemical_formula_weight 4364.21
_space_group_crystal_system monoclinic
_space_group_IT_number 15
_space_group_name_Hall '-C 2yc'
_space_group_name_H-M_alt 'C 1 2/c 1'
_atom_sites_solution_hydrogens geom
_atom_sites_solution_primary dual
_audit_block_doi 10.5517/ccdc.csd.cc2pk7s9
_audit_creation_date 2025-09-18
_audit_creation_method
;
Olex2 1.5
(compiled 2025.07.13 svn.rb7424aed for OlexSys, GUI svn.r7314)
;
_audit_update_record
;
2025-09-18 deposited with the CCDC.	2026-02-05 downloaded from the CCDC.
;
_cell_angle_alpha 90
_cell_angle_beta 119.40(3)
_cell_angle_gamma 90
_cell_formula_units_Z 8
_cell_length_a 70.124(14)
_cell_length_b 18.521(4)
_cell_length_c 43.849(9)
_cell_measurement_reflns_used 2297
_cell_measurement_temperature 100(2)
_cell_measurement_theta_max 24.41
_cell_measurement_theta_min 1.15
_cell_volume 49615(2)
_computing_cell_refinement 'XDS (Kabsch, 2010)'
_computing_data_collection 'AS QEGUI'
_computing_data_reduction 'XDS (Kabsch, 2010)'
_computing_molecular_graphics 'Olex2 1.5 (Dolomanov et al., 2009)'
_computing_publication_material 'Olex2 1.5 (Dolomanov et al., 2009)'
_computing_structure_refinement 'SHELXL 2018/3 (Sheldrick, 2015)'
_computing_structure_solution 'SHELXT 2018/2 (Sheldrick, 2018)'
_diffrn_ambient_temperature 100(2)
_diffrn_detector_area_resol_mean 13.3
_diffrn_measured_fraction_theta_full 0.991
_diffrn_measured_fraction_theta_max 0.990
_diffrn_measurement_device_type 'MX2 Beamline Australian Synchrotron'
_diffrn_measurement_method 'Omega Scan'
_diffrn_radiation_type Synchrotron
_diffrn_radiation_wavelength 0.710749
_diffrn_reflns_av_R_equivalents 0.1178
_diffrn_reflns_av_unetI/netI 0.0656
_diffrn_reflns_Laue_measured_fraction_full 0.991
_diffrn_reflns_Laue_measured_fraction_max 0.990
_diffrn_reflns_limit_h_max 93
_diffrn_reflns_limit_h_min -93
_diffrn_reflns_limit_k_max 24
_diffrn_reflns_limit_k_min -24
_diffrn_reflns_limit_l_max 58
_diffrn_reflns_limit_l_min -58
_diffrn_reflns_number 395038
_diffrn_reflns_point_group_measured_fraction_full 0.991
_diffrn_reflns_point_group_measured_fraction_max 0.990
_diffrn_reflns_theta_full 25.242
_diffrn_reflns_theta_max 28.300
_diffrn_reflns_theta_min 0.667
_diffrn_source 'MX2 Beamline Australian Synchrotron'
_diffrn_standards_number 0
_exptl_absorpt_coefficient_mu 0.323
_exptl_absorpt_correction_T_max 0.4345
_exptl_absorpt_correction_T_min 0.2861
_exptl_absorpt_correction_type multi-scan
_exptl_absorpt_process_details 'sadabs (Bruker, 2001)'
_exptl_crystal_colour 'clear colourless'
_exptl_crystal_colour_lustre clear
_exptl_crystal_colour_primary colourless
_exptl_crystal_density_diffrn 1.168
_exptl_crystal_description needle
_exptl_crystal_F_000 17954
_exptl_crystal_recrystallization_method 'Slow evaporation of chloroform from chloroform/hexane solution of cage.'
_exptl_crystal_size_max 0.1
_exptl_crystal_size_mid 0.02
_exptl_crystal_size_min 0.02
_refine_diff_density_max 1.108
_refine_diff_density_min -0.673
_refine_diff_density_rms 0.156
_refine_ls_extinction_coef 0.00053(5)
_refine_ls_extinction_expression Fc^*^=kFc[1+0.001xFc^2^\l^3^/sin(2\q)]^-1/4^
_refine_ls_extinction_method 'SHELXL-2018/3 (Sheldrick 2018)'
_refine_ls_goodness_of_fit_ref 1.485
_refine_ls_hydrogen_treatment constr
_refine_ls_matrix_type full
_refine_ls_number_parameters 2245
_refine_ls_number_reflns 61092
_refine_ls_number_restraints 0
_refine_ls_restrained_S_all 1.485
_refine_ls_R_factor_all 0.2286
_refine_ls_R_factor_gt 0.1758
_refine_ls_shift/su_max 0.000
_refine_ls_shift/su_mean 0.000
_refine_ls_structure_factor_coef Fsqd
_refine_ls_weighting_details 'w=1/[\s^2^(Fo^2^)+(0.2000P)^2^] where P=(Fo^2^+2Fc^2^)/3'
_refine_ls_weighting_scheme calc
_refine_ls_wR_factor_gt 0.4594
_refine_ls_wR_factor_ref 0.5001
_reflns_Friedel_coverage 0.000
_reflns_number_gt 26180
_reflns_number_total 61092
_reflns_threshold_expression 'I > 2\s(I)'
_cod_data_source_file d5sc08385k2.cif
_cod_data_source_block 2_2tz_c2c
_cod_depositor_comments
;
The following automatic conversions were performed:

data item '_exptl_absorpt_correction_type' value 'Multi-Scan' was
changed to 'multi-scan' in accordance with the
/home/data/users/saulius/crontab/automatic-downloads/rss-feeds/RSC/lib/dictionaries/cif_core.dic
dictionary named 'cif_core.dic' version 2.4.2 last updated on
2011-04-26.

Automatic conversion script
Id: cif_fix_values 8170 2020-07-09 18:12:32Z antanas 

 Adding full bibliography for 1576533--1576537.cif.
;
_cod_original_cell_volume 49617(21)
_cod_original_sg_symbol_H-M C2/c
_cod_database_code 1576533
_shelx_shelxl_version_number 2018/3
_shelx_space_group_comment
;
The symmetry employed for this shelxl refinement is uniquely defined
by the following loop, which should always be used as a source of
symmetry information in preference to the above space-group names.
They are only intended as comments.
;
_shelx_estimated_absorpt_t_max 0.994
_shelx_estimated_absorpt_t_min 0.968
_olex2_refinement_description
;
1. Fixed Uiso
 At 1.2 times of:
  All C(H) groups, All C(H,H) groups
 At 1.5 times of:
  All C(H,H,H) groups
2. Uiso/Uaniso restraints and constraints
Uanis(C135) = Uanis(C134)
3.a Ternary CH refined with riding coordinates:
 C35(H35), C31(H31), C49(H49), C76(H76), C72(H72), C30(H30), C29(H29),
 C32(H32), C75(H75), C15(H15), C163(H163), C34(H34), C10(H10), C11(H11),
 C48(H48), C165(H165), C70(H70), C164(H164), C14(H14), C90(H90), C53(H53),
 C169(H169), C50(H50), C54(H54), C89(H89), C146(H146), C149(H149), C13(H13),
 C108(H108), C95(H95), C150(H150), C51(H51), C170(H170), C73(H73), C145(H145),
 C111(H111), C166(H166), C12(H12), C71(H71), C91(H91), C92(H92), C109(H109),
 C132(H132), C94(H94), C113(H113), C147(H147), C127(H127), C114(H114),
 C129(H129), C144(H144), C110(H110), C128(H128), C133(H133), C130(H130)
3.b Secondary CH2 refined with riding coordinates:
 C33(H33A,H33B), C16(H16A,H16B), C148(H14A,H14B), C74(H74A,H74B), C167(H16C,
 H16D), C93(H93A,H93B), C52(H52A,H52B), C112(H11A,H11B)
3.c Aromatic/amide H refined with riding coordinates:
 C58(H58), C59(H59), C57(H57), C173(H173), C6(H6), C56(H56), C172(H172),
 C5(H5), C67(H67), C174(H174), C66(H66), C175(H175), C8(H8), C125(H125),
 C65(H65), C7(H7), C68(H68), C122(H122), C117(H117), C123(H123), C124(H124),
 C120(H120), C119(H119), C116(H116), C131(H131)
3.d Idealised Me refined as rotating group:
 C20(H20A,H20B,H20C), C47(H47A,H47B,H47C), C101(H10A,H10B,H10C), C160(H16E,
 H16F,H16G), C22(H22A,H22B,H22C), C80(H80A,H80B,H80C), C107(H10D,H10E,H10F),
 C26(H26A,H26B,H26C), C82(H82A,H82B,H82C), C41(H41A,H41B,H41C), C86(H86A,H86B,
 H86C), C88(H88A,H88B,H88C), C45(H45A,H45B,H45C), C154(H15A,H15B,H15C),
 C28(H28A,H28B,H28C), C156(H15D,H15E,H15F), C105(H10G,H10H,H10I), C39(H39A,H39B,
 H39C), C162(H16H,H16I,H16J), C137(H13A,H13B,H13C), C139(H13D,H13E,H13F)
;
_smtbx_masks_void_probe_radius 1.2
_smtbx_masks_void_truncation_radius 1.2
_olex2_exptl_crystal_mounting_method 'Nylon loop assisted by paratone oil.'
_olex2_submission_special_instructions 'No special instructions were received'

loop_
_space_group_symop_operation_xyz
'x, y, z'
'-x, y, -z+1/2'
'x+1/2, y+1/2, z'
'-x+1/2, y+1/2, -z+1/2'
'-x, -y, -z'
'x, -y, z-1/2'
'-x+1/2, -y+1/2, -z'
'x+1/2, -y+1/2, z-1/2'

loop_
_atom_site_label
_atom_site_type_symbol
_atom_site_fract_x
_atom_site_fract_y
_atom_site_fract_z
_atom_site_U_iso_or_equiv
_atom_site_adp_type
_atom_site_occupancy
_atom_site_site_symmetry_order
_atom_site_calc_flag
_atom_site_refinement_flags_posn
_atom_site_refinement_flags_adp
_atom_site_refinement_flags_occupancy
_atom_site_disorder_assembly
_atom_site_disorder_group
O25 O 0.24205(5) 0.09912(16) 0.65065(11) 0.0758(10) Uani 1 1 d . . . . .
O24 O 0.23778(6) -0.15213(16) 0.67217(12) 0.0798(11) Uani 1 1 d . . . . .
O44 O 0.24714(6) 0.67137(16) 0.65873(12) 0.0829(11) Uani 1 1 d . . . . .
O33 O 0.16850(5) 0.09386(18) 0.58929(10) 0.0754(9) Uani 1 1 d . . . . .
O31 O 0.18216(5) 0.13124(18) 0.65772(11) 0.0778(10) Uani 1 1 d . . . . .
O23 O 0.22453(6) -0.15958(16) 0.61260(12) 0.0806(11) Uani 1 1 d . . . . .
O1 O 0.42815(6) 0.50143(18) 0.91453(11) 0.0799(10) Uani 1 1 d . . . . .
O47 O 0.41077(6) 0.48900(19) 0.58092(11) 0.0783(10) Uani 1 1 d . . . . .
O45 O 0.44619(6) 0.7148(2) 0.62881(12) 0.0862(11) Uani 1 1 d . . . . .
O43 O 0.24363(5) 0.66244(18) 0.60425(12) 0.0797(10) Uani 1 1 d . . . . .
O2 O 0.45899(6) 0.52777(18) 0.91067(11) 0.0800(10) Uani 1 1 d . . . . .
O46 O 0.41205(6) 0.74460(18) 0.58228(12) 0.0785(10) Uani 1 1 d . . . . .
O39 O 0.19869(6) 0.46423(18) 0.54205(13) 0.0840(11) Uani 1 1 d . . . . .
O3 O 0.44687(6) 0.2763(2) 0.87864(12) 0.0854(11) Uani 1 1 d . . . . .
O21 O 0.46417(7) -0.27384(19) 0.82806(13) 0.0911(12) Uani 1 1 d . . . . .
O56 O 0.39246(6) 0.18327(19) 0.55306(13) 0.0931(13) Uani 1 1 d . . . . .
O34 O 0.24778(6) 0.40906(18) 0.64534(13) 0.0880(12) Uani 1 1 d . . . . .
O168 O 0.51201(6) 0.33131(19) 0.96680(11) 0.0816(10) Uani 1 1 d . . . . .
O26 O 0.23746(7) 0.1520(2) 0.72559(12) 0.0886(11) Uani 1 1 d . . . . .
O58 O 0.34457(6) 0.2723(2) 0.49395(13) 0.0960(13) Uani 1 1 d . . . . .
O30 O 0.20204(6) 0.04738(18) 0.69807(12) 0.0838(11) Uani 1 1 d . . . . .
O57 O 0.34994(7) 0.1767(2) 0.52764(12) 0.0862(11) Uani 1 1 d . . . . .
O49 O 0.36725(8) 0.5387(2) 0.49826(14) 0.0980(13) Uani 1 1 d . . . . .
O12 O 0.45074(6) -0.0293(2) 0.84914(14) 0.0991(14) Uani 1 1 d . . . . .
O32 O 0.18192(7) 0.0642(2) 0.55419(14) 0.0888(11) Uani 1 1 d . . . . .
O40 O 0.17797(6) 0.4076(2) 0.55978(14) 0.1013(15) Uani 1 1 d . . . . .
O67 O 0.39301(7) -0.0844(2) 0.53357(17) 0.1076(16) Uani 1 1 d . . . . .
O65 O 0.35421(6) 0.2075(2) 0.44603(14) 0.0928(12) Uani 1 1 d . . . . .
O55 O 0.45865(8) 0.4946(3) 0.53866(15) 0.1036(14) Uani 1 1 d . . . . .
O66 O 0.35785(7) -0.0546(2) 0.49636(15) 0.0949(13) Uani 1 1 d . . . . .
O52 O 0.40072(7) 0.5971(2) 0.48046(12) 0.0919(11) Uani 1 1 d . . . . .
O54 O 0.47560(6) 0.5034(3) 0.59713(13) 0.1007(13) Uani 1 1 d . . . . .
O22 O 0.44296(9) -0.2984(2) 0.85412(17) 0.1118(16) Uani 1 1 d . . . . .
O29 O 0.22412(8) 0.1252(2) 0.56165(16) 0.1034(14) Uani 1 1 d . . . . .
O53 O 0.41500(7) 0.4857(2) 0.48658(12) 0.0930(12) Uani 1 1 d . . . . .
O27 O 0.26309(7) 0.0814(3) 0.72190(14) 0.1107(15) Uani 1 1 d . . . . .
O5 O 0.50317(7) 0.2696(2) 0.89761(14) 0.0967(13) Uani 1 1 d . . . . .
O41 O 0.18063(8) 0.4310(3) 0.63088(18) 0.1224(19) Uani 1 1 d . . . . .
O36 O 0.23272(11) 0.3552(3) 0.5599(2) 0.127(2) Uani 1 1 d . . . . .
O51 O 0.44251(9) 0.4887(3) 0.64530(14) 0.1083(14) Uani 1 1 d . . . . .
O42 O 0.20431(8) 0.4904(2) 0.67816(15) 0.1054(14) Uani 1 1 d . . . . .
O64 O 0.38385(8) 0.1864(2) 0.44221(15) 0.1099(16) Uani 1 1 d . . . . .
N4 N 0.36242(8) 0.5936(3) 0.73272(18) 0.1045(18) Uani 1 1 d . . . . .
O63 O 0.42853(7) 0.2022(2) 0.49673(18) 0.125(2) Uani 1 1 d . . . . .
O50 O 0.46119(8) 0.4035(3) 0.63768(14) 0.1089(15) Uani 1 1 d . . . . .
O37 O 0.26241(8) 0.4578(2) 0.71392(15) 0.1212(17) Uani 1 1 d . . . . .
O28 O 0.24762(7) 0.0477(2) 0.60019(15) 0.1045(15) Uani 1 1 d . . . . .
O38 O 0.23766(9) 0.3881(2) 0.71623(15) 0.1126(15) Uani 1 1 d . . . . .
O48 O 0.36812(9) 0.5122(3) 0.54696(17) 0.1278(19) Uani 1 1 d . . . . .
O9 O 0.50285(7) 0.2320(3) 0.98194(15) 0.1139(15) Uani 1 1 d . . . . .
N6 N 0.39444(7) 0.5992(3) 0.72754(15) 0.0911(15) Uani 1 1 d . . . . .
N5 N 0.36015(8) 0.6356(4) 0.67894(16) 0.1066(18) Uani 1 1 d . . . . .
C19 C 0.18410(9) 0.0737(2) 0.58225(19) 0.0724(14) Uani 1 1 d . . . . .
N1 N 0.34691(8) -0.1877(3) 0.69307(16) 0.0922(15) Uani 1 1 d . . . . .
O4 O 0.47451(10) 0.3368(3) 0.8599(2) 0.140(2) Uani 1 1 d . . . . .
C23 C 0.22440(8) 0.1130(2) 0.61621(16) 0.0724(14) Uani 1 1 d . . . . .
N2 N 0.33236(9) -0.1500(3) 0.63438(18) 0.1037(18) Uani 1 1 d . . . . .
C35 C 0.22117(8) 0.3206(2) 0.61214(17) 0.0718(14) Uani 1 1 d . . . . .
H35 H 0.205504 0.317567 0.593379 0.086 Uiso 1 1 calc R U . . .
C81 C 0.45846(10) 0.5046(3) 0.5656(2) 0.0835(17) Uani 1 1 d . . . . .
C21 C 0.19627(8) 0.0870(3) 0.66909(16) 0.0704(13) Uani 1 1 d . . . . .
C31 C 0.23332(9) 0.2495(2) 0.61557(17) 0.0764(15) Uani 1 1 d . . . . .
H31 H 0.237616 0.241697 0.597181 0.092 Uiso 1 1 calc R U . . .
C49 C 0.22514(8) 0.5306(2) 0.6058(2) 0.090(2) Uani 1 1 d . . . . .
H49 H 0.239545 0.531123 0.606255 0.108 Uiso 1 1 calc R U . . .
C46 C 0.19463(8) 0.4396(2) 0.56590(18) 0.0793(16) Uani 1 1 d . . . . .
C25 C 0.24551(9) 0.1145(3) 0.70769(19) 0.0834(17) Uani 1 1 d . . . . .
C76 C 0.41686(10) 0.6165(2) 0.55433(18) 0.0832(17) Uani 1 1 d . . . . .
H76 H 0.405088 0.622899 0.560695 0.100 Uiso 1 1 calc R U . . .
C78 C 0.41567(9) 0.5435(3) 0.53651(17) 0.0775(15) Uani 1 1 d . . . . .
N3 N 0.37120(11) -0.1653(3) 0.6712(2) 0.121(2) Uani 1 1 d . . . . .
C42 C 0.21487(8) 0.4547(2) 0.60222(19) 0.0852(19) Uani 1 1 d . . . . .
C9 C 0.26550(11) -0.1624(2) 0.6485(2) 0.0889(19) Uani 1 1 d . . . . .
C72 C 0.45534(9) 0.6539(3) 0.58636(18) 0.0783(15) Uani 1 1 d . . . . .
H72 H 0.471206 0.640712 0.599137 0.094 Uiso 1 1 calc R U . . .
C24 C 0.23050(8) 0.1214(2) 0.66925(17) 0.0735(15) Uani 1 1 d . . . . .
C30 C 0.21836(8) 0.1901(2) 0.61736(16) 0.0712(14) Uani 1 1 d . . . . .
H30 H 0.202708 0.199085 0.599586 0.085 Uiso 1 1 calc R U . . .
O35 O 0.25977(8) 0.4268(3) 0.5991(2) 0.166(3) Uani 1 1 d . . . . .
C29 C 0.22182(8) 0.1968(2) 0.65541(17) 0.0759(16) Uani 1 1 d . . . . .
H29 H 0.207817 0.207139 0.655394 0.091 Uiso 1 1 calc R U . . .
C77 C 0.43795(9) 0.5236(3) 0.56835(18) 0.0834(16) Uani 1 1 d . . . . .
C32 C 0.23806(8) 0.2615(3) 0.66989(18) 0.0838(17) Uani 1 1 d . . . . .
H32 H 0.246045 0.265827 0.695979 0.101 Uiso 1 1 calc R U . . .
C69 C 0.41291(10) 0.6982(3) 0.63764(19) 0.0869(16) Uani 1 1 d . . . . .
C75 C 0.43960(8) 0.5968(3) 0.58620(15) 0.0709(13) Uani 1 1 d . . . . .
H75 H 0.439503 0.592772 0.608862 0.085 Uiso 1 1 calc R U . . .
C15 C 0.21968(8) -0.0144(2) 0.66004(16) 0.0698(14) Uani 1 1 d . . . . .
H15 H 0.235724 -0.019346 0.676618 0.084 Uiso 1 1 calc R U . . .
C163 C 0.46848(9) 0.3820(3) 0.92855(17) 0.0809(15) Uani 1 1 d . . . . .
H163 H 0.466116 0.400011 0.905442 0.097 Uiso 1 1 calc R U . . .
C159 C 0.49744(9) 0.2842(3) 0.96474(17) 0.0803(15) Uani 1 1 d . . . . .
C62 C 0.38397(9) 0.5837(3) 0.74502(19) 0.0853(16) Uani 1 1 d . . . . .
C171 C 0.42240(8) 0.5308(3) 0.85296(16) 0.0741(14) Uani 1 1 d . . . . .
C158 C 0.47545(10) 0.3016(3) 0.93529(18) 0.0848(16) Uani 1 1 d . . . . .
C34 C 0.22337(9) 0.3278(2) 0.65023(19) 0.0861(18) Uani 1 1 d . . . . .
H34 H 0.208811 0.325537 0.649170 0.103 Uiso 1 1 calc R U . . .
C33 C 0.25279(8) 0.2518(3) 0.65371(17) 0.0789(16) Uani 1 1 d . . . . .
H33A H 0.261246 0.206220 0.660854 0.095 Uiso 1 1 calc R U . . .
H33B H 0.262683 0.293367 0.658044 0.095 Uiso 1 1 calc R U . . .
C18 C 0.21106(7) 0.0665(2) 0.65412(15) 0.0648(13) Uani 1 1 d . . . . .
C38 C 0.24166(10) 0.3899(3) 0.5871(2) 0.093(2) Uani 1 1 d . . . . .
C10 C 0.21501(8) -0.1465(2) 0.65775(18) 0.0765(16) Uani 1 1 d . . . . .
H10 H 0.209276 -0.188604 0.665079 0.092 Uiso 1 1 calc R U . . .
C176 C 0.39717(9) 0.5623(3) 0.78142(19) 0.0864(17) Uani 1 1 d . . . . .
C11 C 0.20595(9) -0.1482(2) 0.6173(2) 0.0888(19) Uani 1 1 d . . . . .
H11 H 0.195191 -0.188435 0.606434 0.107 Uiso 1 1 calc R U . . .
C87 C 0.37645(11) 0.5167(3) 0.5258(2) 0.093(2) Uani 1 1 d . . . . .
C79 C 0.41071(9) 0.5390(3) 0.49941(16) 0.0763(14) Uani 1 1 d . . . . .
O16 O 0.49641(11) 0.0390(3) 0.8484(2) 0.144(2) Uani 1 1 d . . . . .
C48 C 0.22653(9) 0.5370(2) 0.64244(18) 0.0799(16) Uani 1 1 d . . . . .
H48 H 0.241780 0.540849 0.662526 0.096 Uiso 1 1 calc R U . . .
C165 C 0.48045(10) 0.4363(3) 0.95827(17) 0.0869(16) Uani 1 1 d . . . . .
H165 H 0.496454 0.442080 0.966714 0.104 Uiso 1 1 calc R U . . .
C58 C 0.29222(9) 0.6564(3) 0.63464(18) 0.0833(16) Uani 1 1 d . . . . .
H58 H 0.283881 0.667325 0.610398 0.100 Uiso 1 1 calc R U . . .
C157 C 0.45341(9) 0.2849(3) 0.93530(16) 0.0750(14) Uani 1 1 d . . . . .
C44 C 0.19661(12) 0.4604(3) 0.6456(2) 0.098(2) Uani 1 1 d . . . . .
C17 C 0.20642(8) 0.0642(3) 0.61597(17) 0.0755(15) Uani 1 1 d . . . . .
C70 C 0.44909(10) 0.7258(3) 0.59846(19) 0.0859(18) Uani 1 1 d . . . . .
H70 H 0.460033 0.764767 0.602902 0.103 Uiso 1 1 calc R U . . .
C164 C 0.44688(9) 0.3656(3) 0.92865(15) 0.0725(13) Uani 1 1 d . . . . .
H164 H 0.433177 0.376276 0.906253 0.087 Uiso 1 1 calc R U . . .
C152 C 0.47069(9) 0.2642(3) 0.90078(16) 0.0790(15) Uani 1 1 d . . . . .
C37 C 0.23197(8) 0.3925(2) 0.60981(18) 0.0756(16) Uani 1 1 d . . . . .
C43 C 0.21590(8) 0.4615(2) 0.63845(16) 0.0719(13) Uani 1 1 d . . . . .
C36 C 0.23391(10) 0.4048(3) 0.6609(2) 0.0896(18) Uani 1 1 d . . . . .
C55 C 0.28248(9) 0.6517(3) 0.6555(2) 0.0854(17) Uani 1 1 d . . . . .
C140 C 0.47280(9) -0.0110(3) 0.86518(17) 0.0788(15) Uani 1 1 d . . . . .
C14 C 0.20567(8) -0.0745(2) 0.66364(16) 0.0718(14) Uani 1 1 d . . . . .
H14 H 0.204099 -0.072357 0.685088 0.086 Uiso 1 1 calc R U . . .
C16 C 0.18438(8) -0.0685(2) 0.62857(17) 0.0788(16) Uani 1 1 d . . . . .
H16A H 0.177025 -0.021370 0.625797 0.095 Uiso 1 1 calc R U . . .
H16B H 0.174065 -0.108246 0.625068 0.095 Uiso 1 1 calc R U . . .
C83 C 0.40010(9) 0.4906(3) 0.54236(16) 0.0720(13) Uani 1 1 d . . . . .
C4 C 0.30821(11) -0.1657(3) 0.6575(2) 0.102(2) Uani 1 1 d . . . . .
C90 C 0.40192(8) 0.4130(3) 0.53287(18) 0.0826(16) Uani 1 1 d . . . . .
H90 H 0.400812 0.409314 0.509298 0.099 Uiso 1 1 calc R U . . .
C53 C 0.22411(9) 0.6698(3) 0.6356(2) 0.0863(19) Uani 1 1 d . . . . .
H53 H 0.217218 0.715353 0.637862 0.104 Uiso 1 1 calc R U . . .
C27 C 0.23141(11) 0.0968(3) 0.5887(2) 0.0883(19) Uani 1 1 d . . . . .
C169 C 0.46691(10) 0.5056(3) 0.94611(18) 0.0830(16) Uani 1 1 d . . . . .
H169 H 0.475209 0.546087 0.962308 0.100 Uiso 1 1 calc R U . . .
C50 C 0.20892(8) 0.5919(2) 0.58350(17) 0.0746(15) Uani 1 1 d . . . . .
H50 H 0.201371 0.586632 0.557465 0.089 Uiso 1 1 calc R U . . .
C54 C 0.22204(8) 0.6650(2) 0.59961(19) 0.0837(18) Uani 1 1 d . . . . .
H54 H 0.213794 0.707410 0.584902 0.100 Uiso 1 1 calc R U . . .
C100 C 0.35689(9) 0.2180(3) 0.51478(17) 0.0774(15) Uani 1 1 d . . . . .
C89 C 0.42515(9) 0.3917(2) 0.56285(17) 0.0806(16) Uani 1 1 d . . . . .
H89 H 0.435418 0.383773 0.553467 0.097 Uiso 1 1 calc R U . . .
C146 C 0.46885(9) 0.1313(3) 0.8732(2) 0.0904(18) Uani 1 1 d . . . . .
H146 H 0.477086 0.146936 0.861110 0.109 Uiso 1 1 calc R U . . .
C149 C 0.45116(10) 0.1646(3) 0.90789(18) 0.0835(16) Uani 1 1 d . . . . .
H149 H 0.454830 0.146947 0.931714 0.100 Uiso 1 1 calc R U . . .
C13 C 0.21337(9) -0.0170(2) 0.62024(17) 0.0782(16) Uani 1 1 d . . . . .
H13 H 0.225952 -0.027198 0.616187 0.094 Uiso 1 1 calc R U . . .
C59 C 0.31490(9) 0.6445(4) 0.6508(2) 0.097(2) Uani 1 1 d . . . . .
H59 H 0.321827 0.649249 0.636910 0.117 Uiso 1 1 calc R U . . .
C98 C 0.37949(8) 0.2148(3) 0.51962(19) 0.0845(17) Uani 1 1 d . . . . .
C108 C 0.37709(8) 0.0818(3) 0.4981(2) 0.0890(19) Uani 1 1 d . . . . .
H108 H 0.367116 0.076025 0.508217 0.107 Uiso 1 1 calc R U . . .
O61 O 0.44289(8) 0.1031(3) 0.5297(3) 0.196(4) Uani 1 1 d . . . . .
C148 C 0.44433(9) 0.1288(3) 0.85057(18) 0.0877(17) Uani 1 1 d . . . . .
H14A H 0.439505 0.093089 0.831383 0.105 Uiso 1 1 calc R U . . .
H14B H 0.437937 0.176718 0.841003 0.105 Uiso 1 1 calc R U . . .
C61 C 0.35143(9) 0.6192(3) 0.70045(18) 0.0806(15) Uani 1 1 d . . . . .
C95 C 0.39139(8) 0.2867(3) 0.51943(17) 0.0765(15) Uani 1 1 d . . . . .
H95 H 0.390074 0.298018 0.496176 0.092 Uiso 1 1 calc R U . . .
C84 C 0.43187(9) 0.4610(3) 0.58692(16) 0.0795(15) Uani 1 1 d . . . . .
C106 C 0.37516(10) 0.1872(3) 0.4583(2) 0.097(2) Uani 1 1 d . . . . .
C150 C 0.47268(9) 0.1797(3) 0.90595(17) 0.0786(15) Uani 1 1 d . . . . .
H150 H 0.486172 0.165343 0.927936 0.094 Uiso 1 1 calc R U . . .
C57 C 0.31777(10) 0.6194(3) 0.7046(2) 0.0944(18) Uani 1 1 d . . . . .
H57 H 0.326446 0.605140 0.728329 0.113 Uiso 1 1 calc R U . . .
C151 C 0.44024(10) 0.2414(3) 0.90085(17) 0.0795(15) Uani 1 1 d . . . . .
C51 C 0.21171(10) 0.6042(3) 0.6378(2) 0.102(2) Uani 1 1 d . . . . .
H51 H 0.206944 0.608194 0.655844 0.122 Uiso 1 1 calc R U . . .
C170 C 0.44599(9) 0.4878(3) 0.94934(18) 0.0862(17) Uani 1 1 d . . . . .
H170 H 0.445059 0.519351 0.967060 0.103 Uiso 1 1 calc R U . . .
C74 C 0.44578(11) 0.6733(3) 0.54729(18) 0.0849(16) Uani 1 1 d . . . . .
H74A H 0.446753 0.632920 0.533337 0.102 Uiso 1 1 calc R U . . .
H74B H 0.452447 0.717383 0.543724 0.102 Uiso 1 1 calc R U . . .
C73 C 0.42201(9) 0.6862(3) 0.54029(17) 0.0762(14) Uani 1 1 d . . . . .
H73 H 0.411106 0.699068 0.515615 0.091 Uiso 1 1 calc R U . . .
C60 C 0.32687(8) 0.6276(3) 0.68335(17) 0.0798(15) Uani 1 1 d . . . . .
C102 C 0.38348(8) 0.1605(3) 0.49571(18) 0.0787(15) Uani 1 1 d . . . . .
C173 C 0.41895(9) 0.5509(3) 0.79546(18) 0.0848(16) Uani 1 1 d . . . . .
H173 H 0.425519 0.551386 0.780984 0.102 Uiso 1 1 calc R U . . .
C143 C 0.48039(12) 0.0069(4) 0.8401(3) 0.099(2) Uani 1 1 d . . . . .
C145 C 0.47462(11) 0.0556(3) 0.88982(18) 0.0857(16) Uani 1 1 d . . . . .
H145 H 0.488935 0.055484 0.912116 0.103 Uiso 1 1 calc R U . . .
C6 C 0.28491(9) -0.1706(3) 0.6836(2) 0.0905(19) Uani 1 1 d . . . . .
H6 H 0.282909 -0.173456 0.703509 0.109 Uiso 1 1 calc R U . . .
C3 C 0.33028(11) -0.1674(3) 0.6625(3) 0.104(2) Uani 1 1 d . . . . .
C111 C 0.37173(11) 0.0338(3) 0.4668(2) 0.097(2) Uani 1 1 d . . . . .
H111 H 0.359200 0.051770 0.444394 0.117 Uiso 1 1 calc R U . . .
C166 C 0.45014(9) 0.4107(3) 0.96111(17) 0.0826(16) Uani 1 1 d . . . . .
H166 H 0.441659 0.392991 0.972475 0.099 Uiso 1 1 calc R U . . .
C167 C 0.47471(10) 0.4113(3) 0.98457(19) 0.0901(18) Uani 1 1 d . . . . .
H16C H 0.479416 0.445704 1.004262 0.108 Uiso 1 1 calc R U . . .
H16D H 0.480638 0.362699 0.993644 0.108 Uiso 1 1 calc R U . . .
B1 B 0.24266(10) -0.1567(3) 0.64496(19) 0.0705(15) Uani 1 1 d . . . . .
C12 C 0.19463(8) -0.0756(2) 0.60445(16) 0.0708(13) Uani 1 1 d . . . . .
H12 H 0.184233 -0.071899 0.578744 0.085 Uiso 1 1 calc R U . . .
C71 C 0.42636(9) 0.7460(3) 0.56790(17) 0.0782(15) Uani 1 1 d . . . . .
H71 H 0.426605 0.794948 0.558447 0.094 Uiso 1 1 calc R U . . .
C63 C 0.38181(10) 0.6253(4) 0.69551(18) 0.0900(17) Uani 1 1 d . . . . .
C56 C 0.29539(10) 0.6327(3) 0.6904(2) 0.0947(19) Uani 1 1 d . . . . .
H56 H 0.288881 0.628544 0.704843 0.114 Uiso 1 1 calc R U . . .
C172 C 0.43202(9) 0.5381(3) 0.83236(18) 0.0835(16) Uani 1 1 d . . . . .
H172 H 0.447479 0.534685 0.842643 0.100 Uiso 1 1 calc R U . . .
C1 C 0.35376(12) -0.1453(4) 0.6409(3) 0.132(3) Uani 1 1 d . . . . .
O6 O 0.40677(9) 0.2985(4) 0.8625(2) 0.170(3) Uani 1 1 d . . . . .
C115 C 0.36634(12) -0.0931(3) 0.5575(3) 0.104(2) Uani 1 1 d . . . . .
C91 C 0.38749(8) 0.3548(3) 0.53794(18) 0.0828(17) Uani 1 1 d . . . . .
H91 H 0.371825 0.368604 0.528835 0.099 Uiso 1 1 calc R U . . .
C5 C 0.30509(10) -0.1742(3) 0.6882(2) 0.097(2) Uani 1 1 d . . . . .
H5 H 0.317260 -0.182022 0.710810 0.117 Uiso 1 1 calc R U . . .
C153 C 0.48251(10) 0.2916(3) 0.8826(2) 0.0914(18) Uani 1 1 d . . . . .
C93 C 0.39986(10) 0.3368(3) 0.5758(2) 0.0959(19) Uani 1 1 d . . . . .
H93A H 0.393860 0.294119 0.581814 0.115 Uiso 1 1 calc R U . . .
H93B H 0.400930 0.378177 0.590916 0.115 Uiso 1 1 calc R U . . .
C67 C 0.38045(10) 0.6770(4) 0.64061(18) 0.0917(17) Uani 1 1 d . . . . .
H67 H 0.365055 0.682223 0.630533 0.110 Uiso 1 1 calc R U . . .
C85 C 0.44672(11) 0.4475(3) 0.62584(19) 0.0881(17) Uani 1 1 d . . . . .
C103 C 0.40818(8) 0.1400(3) 0.52092(19) 0.0857(18) Uani 1 1 d . . . . .
C20 C 0.14690(9) 0.0991(3) 0.55870(17) 0.0877(17) Uani 1 1 d . . . . .
H20A H 0.147257 0.133929 0.542165 0.132 Uiso 1 1 calc R U . . .
H20B H 0.136359 0.115193 0.565841 0.132 Uiso 1 1 calc R U . . .
H20C H 0.142496 0.051682 0.547437 0.132 Uiso 1 1 calc R U . . .
C174 C 0.39895(10) 0.5350(3) 0.83806(18) 0.0896(17) Uani 1 1 d . . . . .
H174 H 0.392012 0.527590 0.851749 0.107 Uiso 1 1 calc R U . . .
C66 C 0.42522(9) 0.6665(4) 0.6715(2) 0.099(2) Uani 1 1 d . . . . .
H66 H 0.440524 0.659590 0.680975 0.118 Uiso 1 1 calc R U . . .
C52 C 0.19355(8) 0.6002(3) 0.60136(19) 0.0843(18) Uani 1 1 d . . . . .
H52A H 0.184616 0.644803 0.593949 0.101 Uiso 1 1 calc R U . . .
H52B H 0.184039 0.557656 0.597217 0.101 Uiso 1 1 calc R U . . .
C92 C 0.42094(9) 0.3213(3) 0.57662(18) 0.0816(16) Uani 1 1 d . . . . .
H92 H 0.433057 0.307041 0.600238 0.098 Uiso 1 1 calc R U . . .
O15 O 0.46870(12) -0.0250(5) 0.8093(2) 0.169(3) Uani 1 1 d . . . . .
C161 C 0.45191(15) 0.2511(3) 0.9652(3) 0.100(2) Uani 1 1 d . . . . .
C40 C 0.24672(12) 0.4193(3) 0.6991(2) 0.108(2) Uani 1 1 d . . . . .
C175 C 0.38722(11) 0.5504(4) 0.8028(2) 0.104(2) Uani 1 1 d . . . . .
H175 H 0.371728 0.553222 0.792134 0.125 Uiso 1 1 calc R U . . .
C8 C 0.26886(11) -0.1549(4) 0.6220(2) 0.102(2) Uani 1 1 d . . . . .
H8 H 0.256579 -0.149535 0.599232 0.122 Uiso 1 1 calc R U . . .
C109 C 0.40106(9) 0.0622(3) 0.5230(2) 0.0926(19) Uani 1 1 d . . . . .
H109 H 0.404054 0.048006 0.546947 0.111 Uiso 1 1 calc R U . . .
C125 C 0.42459(11) -0.2330(3) 0.7615(2) 0.103(2) Uani 1 1 d . . . . .
H125 H 0.438490 -0.232177 0.762719 0.123 Uiso 1 1 calc R U . . .
C65 C 0.41585(9) 0.6463(4) 0.69012(19) 0.100(2) Uani 1 1 d . . . . .
H65 H 0.424848 0.631659 0.713729 0.120 Uiso 1 1 calc R U . . .
C132 C 0.47620(10) -0.1526(3) 0.87011(19) 0.0851(16) Uani 1 1 d . . . . .
H132 H 0.468482 -0.149058 0.843997 0.102 Uiso 1 1 calc R U . . .
C121 C 0.38659(10) -0.2087(4) 0.7299(2) 0.103(2) Uani 1 1 d . . . . .
C7 C 0.28991(10) -0.1545(3) 0.6256(2) 0.0930(19) Uani 1 1 d . . . . .
H7 H 0.291523 -0.146237 0.605618 0.112 Uiso 1 1 calc R U . . .
C94 C 0.41576(8) 0.2656(3) 0.54882(19) 0.0871(18) Uani 1 1 d . . . . .
H94 H 0.426099 0.269636 0.539334 0.104 Uiso 1 1 calc R U . . .
C126 C 0.42258(11) -0.2573(3) 0.7905(3) 0.105(2) Uani 1 1 d . . . . .
C2 C 0.36670(12) -0.1863(4) 0.6958(2) 0.107(2) Uani 1 1 d . . . . .
C113 C 0.36915(11) -0.0439(3) 0.4753(2) 0.104(2) Uani 1 1 d . . . . .
H113 H 0.362876 -0.075315 0.453984 0.125 Uiso 1 1 calc R U . . .
C147 C 0.43972(11) 0.1038(3) 0.8800(2) 0.0935(19) Uani 1 1 d . . . . .
H147 H 0.424058 0.093945 0.872878 0.112 Uiso 1 1 calc R U . . .
C47 C 0.18322(10) 0.4457(4) 0.5045(2) 0.100(2) Uani 1 1 d . . . . .
H47A H 0.189009 0.464286 0.489760 0.150 Uiso 1 1 calc R U . . .
H47B H 0.168909 0.467645 0.497341 0.150 Uiso 1 1 calc R U . . .
H47C H 0.181622 0.393172 0.501955 0.150 Uiso 1 1 calc R U . . .
C68 C 0.39024(9) 0.6980(3) 0.62218(19) 0.0884(17) Uani 1 1 d . . . . .
H68 H 0.381582 0.712815 0.598502 0.106 Uiso 1 1 calc R U . . .
C155 C 0.41544(11) 0.2414(4) 0.8818(2) 0.102(2) Uani 1 1 d . . . . .
C64 C 0.39303(10) 0.6461(4) 0.6759(2) 0.100(2) Uani 1 1 d . . . . .
O13 O 0.41394(12) -0.0909(3) 0.8419(3) 0.209(5) Uani 1 1 d . . . . .
O59 O 0.42727(13) 0.1210(4) 0.6073(2) 0.188(4) Uani 1 1 d . . . . .
O10 O 0.46592(14) 0.2386(6) 0.9932(2) 0.199(4) Uani 1 1 d . . . . .
C97 C 0.41324(9) 0.1861(3) 0.5568(2) 0.106(2) Uani 1 1 d . . . . .
C127 C 0.47849(12) -0.2814(3) 0.8634(2) 0.103(2) Uani 1 1 d . . . . .
H127 H 0.488160 -0.323872 0.866876 0.124 Uiso 1 1 calc R U . . .
C118 C 0.35751(11) -0.1287(4) 0.6103(2) 0.104(2) Uani 1 1 d . . . . .
C122 C 0.40602(11) -0.2103(4) 0.7314(2) 0.105(2) Uani 1 1 d . . . . .
H122 H 0.407182 -0.195792 0.711578 0.126 Uiso 1 1 calc R U . . .
C101 C 0.32230(11) 0.2786(3) 0.4888(2) 0.103(2) Uani 1 1 d . . . . .
H10A H 0.313654 0.236557 0.475767 0.154 Uiso 1 1 calc R U . . .
H10B H 0.315440 0.322681 0.475590 0.154 Uiso 1 1 calc R U . . .
H10C H 0.322953 0.280737 0.511630 0.154 Uiso 1 1 calc R U . . .
C134 C 0.48389(17) -0.0761(3) 0.8893(3) 0.127(2) Uani 1 1 d . . . . .
C114 C 0.39310(10) -0.0679(3) 0.5033(3) 0.105(2) Uani 1 1 d . . . . .
H114 H 0.397889 -0.110467 0.494740 0.126 Uiso 1 1 calc R U . . .
O60 O 0.45024(9) 0.1668(4) 0.5908(4) 0.285(8) Uani 1 1 d . . . . .
C129 C 0.49336(12) -0.2153(3) 0.8849(3) 0.113(3) Uani 1 1 d . . . . .
H129 H 0.506524 -0.207733 0.882018 0.135 Uiso 1 1 calc R U . . .
C104 C 0.42753(11) 0.1532(3) 0.5152(3) 0.125(3) Uani 1 1 d . . . . .
C117 C 0.37775(15) -0.1189(4) 0.6178(3) 0.134(3) Uani 1 1 d . . . . .
H117 H 0.389155 -0.122867 0.641363 0.161 Uiso 1 1 calc R U . . .
C123 C 0.38363(11) -0.2329(4) 0.7584(3) 0.121(3) Uani 1 1 d . . . . .
H123 H 0.369720 -0.232376 0.757170 0.145 Uiso 1 1 calc R U . . .
C112 C 0.39305(11) 0.0246(3) 0.4655(2) 0.106(2) Uani 1 1 d . . . . .
H11A H 0.398084 0.069972 0.459781 0.127 Uiso 1 1 calc R U . . .
H11B H 0.392204 -0.014520 0.449434 0.127 Uiso 1 1 calc R U . . .
C124 C 0.40210(10) -0.2567(3) 0.7876(2) 0.101(2) Uani 1 1 d . . . . .
H124 H 0.400689 -0.273745 0.806821 0.121 Uiso 1 1 calc R U . . .
C120 C 0.34479(13) -0.1011(4) 0.5492(3) 0.127(3) Uani 1 1 d . . . . .
H120 H 0.333230 -0.095863 0.525790 0.152 Uiso 1 1 calc R U . . .
C119 C 0.34025(12) -0.1185(4) 0.5790(3) 0.122(3) Uani 1 1 d . . . . .
H119 H 0.325746 -0.121933 0.575250 0.147 Uiso 1 1 calc R U . . .
C160 C 0.53505(9) 0.3208(3) 0.99399(19) 0.0949(19) Uani 1 1 d . . . . .
H16E H 0.544649 0.332527 0.984314 0.142 Uiso 1 1 calc R U . . .
H16F H 0.537327 0.270440 1.001808 0.142 Uiso 1 1 calc R U . . .
H16G H 0.538479 0.352589 1.013913 0.142 Uiso 1 1 calc R U . . .
B5 B 0.25692(10) 0.6627(3) 0.6374(2) 0.0705(16) Uani 1 1 d . . . . .
O7 O 0.40517(10) 0.1954(4) 0.8854(3) 0.180(3) Uani 1 1 d . . . . .
B6 B 0.43649(10) 0.5192(3) 0.89311(19) 0.0728(16) Uani 1 1 d . . . . .
C144 C 0.45565(14) 0.0399(3) 0.8963(2) 0.109(2) Uani 1 1 d . . . . .
H144 H 0.461063 0.038008 0.922078 0.131 Uiso 1 1 calc R U . . .
O11 O 0.43148(11) 0.2400(4) 0.9566(2) 0.166(3) Uani 1 1 d . . . . .
C22 C 0.19213(13) 0.0651(4) 0.7195(2) 0.109(2) Uani 1 1 d . . . . .
H22A H 0.176183 0.067064 0.704664 0.164 Uiso 1 1 calc R U . . .
H22B H 0.197536 0.112100 0.730642 0.164 Uiso 1 1 calc R U . . .
H22C H 0.195978 0.027990 0.737491 0.164 Uiso 1 1 calc R U . . .
C110 C 0.40664(10) 0.0036(3) 0.5043(2) 0.099(2) Uani 1 1 d . . . . .
H110 H 0.422617 -0.003958 0.512993 0.119 Uiso 1 1 calc R U . . .
C80 C 0.39160(13) 0.5909(4) 0.4428(2) 0.117(2) Uani 1 1 d . . . . .
H80A H 0.378189 0.619775 0.430910 0.176 Uiso 1 1 calc R U . . .
H80B H 0.388197 0.540231 0.435813 0.176 Uiso 1 1 calc R U . . .
H80C H 0.402268 0.608637 0.436240 0.176 Uiso 1 1 calc R U . . .
C116 C 0.38277(13) -0.1028(4) 0.5918(3) 0.120(3) Uani 1 1 d . . . . .
H116 H 0.397652 -0.098359 0.597453 0.143 Uiso 1 1 calc R U . . .
B4 B 0.42365(11) 0.7221(4) 0.6169(2) 0.0806(18) Uani 1 1 d . . . . .
B2 B 0.44337(14) -0.2790(4) 0.8241(3) 0.095(2) Uani 1 1 d . . . . .
C107 C 0.34185(10) 0.2271(4) 0.4084(2) 0.111(2) Uani 1 1 d . . . . .
H10D H 0.344982 0.191898 0.394743 0.167 Uiso 1 1 calc R U . . .
H10E H 0.346273 0.275320 0.405094 0.167 Uiso 1 1 calc R U . . .
H10F H 0.326134 0.226907 0.400531 0.167 Uiso 1 1 calc R U . . .
C26 C 0.24899(14) 0.1463(4) 0.7615(2) 0.119(3) Uani 1 1 d . . . . .
H26A H 0.246036 0.099333 0.768587 0.178 Uiso 1 1 calc R U . . .
H26B H 0.244463 0.184910 0.771896 0.178 Uiso 1 1 calc R U . . .
H26C H 0.264689 0.150733 0.769624 0.178 Uiso 1 1 calc R U . . .
C99 C 0.43107(16) 0.1584(4) 0.5886(3) 0.138(4) Uani 1 1 d . . . . .
C128 C 0.46469(15) -0.2971(3) 0.8824(2) 0.109(2) Uani 1 1 d . . . . .
H128 H 0.468958 -0.343497 0.895825 0.131 Uiso 1 1 calc R U . . .
C82 C 0.49665(9) 0.4893(4) 0.5976(2) 0.113(2) Uani 1 1 d . . . . .
H82A H 0.497947 0.521800 0.581056 0.169 Uiso 1 1 calc R U . . .
H82B H 0.496987 0.439111 0.590806 0.169 Uiso 1 1 calc R U . . .
H82C H 0.508879 0.497755 0.621210 0.169 Uiso 1 1 calc R U . . .
B3 B 0.37253(14) -0.0770(4) 0.5290(3) 0.103(3) Uani 1 1 d . . . . .
C141 C 0.44872(14) -0.0348(3) 0.8808(2) 0.114(3) Uani 1 1 d . . . . .
C133 C 0.46133(14) -0.1652(3) 0.8843(2) 0.101(2) Uani 1 1 d . . . . .
H133 H 0.445564 -0.168803 0.865968 0.121 Uiso 1 1 calc R U . . .
C130 C 0.4705(2) -0.2342(4) 0.9051(3) 0.154(5) Uani 1 1 d . . . . .
H130 H 0.467614 -0.239843 0.925098 0.185 Uiso 1 1 calc R U . . .
C41 C 0.2446(2) 0.4021(4) 0.7519(2) 0.161(4) Uani 1 1 d . . . . .
H41A H 0.244069 0.454209 0.755420 0.241 Uiso 1 1 calc R U . . .
H41B H 0.259632 0.384766 0.766435 0.241 Uiso 1 1 calc R U . . .
H41C H 0.234915 0.377117 0.758676 0.241 Uiso 1 1 calc R U . . .
C131 C 0.4979(2) -0.2291(4) 0.9175(3) 0.141(4) Uani 1 1 d . . . . .
H131 H 0.511053 -0.234113 0.939186 0.169 Uiso 1 1 calc R U . . .
C142 C 0.4248(3) -0.0548(5) 0.8668(6) 0.225(9) Uani 1 1 d . . . . .
C135 C 0.46759(17) -0.0919(3) 0.9038(3) 0.127(2) Uani 1 1 d . . . . .
C86 C 0.4555(2) 0.4775(7) 0.6823(4) 0.179(5) Uani 1 1 d . . . . .
H86A H 0.470783 0.490476 0.689848 0.269 Uiso 1 1 calc R U . . .
H86B H 0.454784 0.426630 0.687674 0.269 Uiso 1 1 calc R U . . .
H86C H 0.450005 0.507796 0.694523 0.269 Uiso 1 1 calc R U . . .
C88 C 0.34657(16) 0.5356(8) 0.5328(4) 0.190(6) Uani 1 1 d . . . . .
H88A H 0.344173 0.576971 0.517375 0.286 Uiso 1 1 calc R U . . .
H88B H 0.343723 0.549866 0.551670 0.286 Uiso 1 1 calc R U . . .
H88C H 0.336636 0.496290 0.519229 0.286 Uiso 1 1 calc R U . . .
C45 C 0.1892(2) 0.4935(4) 0.6902(3) 0.161(4) Uani 1 1 d . . . . .
H45A H 0.175935 0.518232 0.672856 0.241 Uiso 1 1 calc R U . . .
H45B H 0.195614 0.520153 0.712377 0.241 Uiso 1 1 calc R U . . .
H45C H 0.185524 0.444447 0.693881 0.241 Uiso 1 1 calc R U . . .
O14 O 0.4260(2) -0.0575(8) 0.9023(4) 0.270(5) Uiso 1 1 d . . . . .
C154 C 0.5153(2) 0.2951(5) 0.8825(5) 0.201(7) Uani 1 1 d . . . . .
H15A H 0.505836 0.297859 0.857045 0.302 Uiso 1 1 calc R U . . .
H15B H 0.527460 0.262115 0.888031 0.302 Uiso 1 1 calc R U . . .
H15C H 0.520977 0.343204 0.891737 0.302 Uiso 1 1 calc R U . . .
C28 C 0.2560(2) 0.0315(6) 0.5752(3) 0.173(5) Uani 1 1 d . . . . .
H28A H 0.255365 0.075418 0.562200 0.260 Uiso 1 1 calc R U . . .
H28B H 0.246981 -0.006109 0.558733 0.260 Uiso 1 1 calc R U . . .
H28C H 0.271225 0.014822 0.588383 0.260 Uiso 1 1 calc R U . . .
C156 C 0.38348(14) 0.3157(8) 0.8389(4) 0.195(6) Uani 1 1 d . . . . .
H15D H 0.381790 0.337616 0.817394 0.293 Uiso 1 1 calc R U . . .
H15E H 0.378394 0.349535 0.850565 0.293 Uiso 1 1 calc R U . . .
H15F H 0.374799 0.271236 0.833144 0.293 Uiso 1 1 calc R U . . .
C105 C 0.46314(15) 0.1188(5) 0.5330(6) 0.281(11) Uani 1 1 d . . . . .
H10G H 0.462182 0.163875 0.520579 0.421 Uiso 1 1 calc R U . . .
H10H H 0.467581 0.079450 0.522876 0.421 Uiso 1 1 calc R U . . .
H10I H 0.473981 0.124266 0.557802 0.421 Uiso 1 1 calc R U . . .
C39 C 0.2680(3) 0.4358(9) 0.5725(6) 0.281(10) Uani 1 1 d . . . . .
H39A H 0.262322 0.481115 0.559652 0.421 Uiso 1 1 calc R U . . .
H39B H 0.262783 0.395232 0.556057 0.421 Uiso 1 1 calc R U . . .
H39C H 0.284003 0.436776 0.584958 0.421 Uiso 1 1 calc R U . . .
C162 C 0.4273(4) 0.1941(9) 0.9775(6) 0.303(12) Uani 1 1 d . . . . .
H16H H 0.412113 0.177156 0.964504 0.455 Uiso 1 1 calc R U . . .
H16I H 0.429568 0.219931 0.998554 0.455 Uiso 1 1 calc R U . . .
H16J H 0.437225 0.152590 0.984338 0.455 Uiso 1 1 calc R U . . .
C136 C 0.51225(18) -0.0786(5) 0.9107(2) 0.164(5) Uani 1 1 d . . . . .
O19 O 0.5205(2) -0.0419(7) 0.9373(3) 0.238(4) Uiso 1 1 d . . . . .
C138 C 0.4767(3) -0.0878(9) 0.9516(4) 0.178(5) Uiso 1 1 d . . . . .
O18 O 0.49648(17) -0.0553(5) 0.9644(3) 0.195(3) Uiso 1 1 d . . . . .
O17 O 0.4644(3) -0.1017(8) 0.9449(4) 0.249(6) Uiso 1 1 d . . . . .
O20 O 0.51882(12) -0.0821(4) 0.8914(2) 0.146(2) Uiso 1 1 d . . . . .
C137 C 0.5418(3) -0.0687(9) 0.9146(4) 0.215(6) Uiso 1 1 d . . . . .
H13A H 0.547904 -0.042464 0.901850 0.323 Uiso 1 1 calc R U . . .
H13B H 0.549534 -0.114723 0.923012 0.323 Uiso 1 1 calc R U . . .
H13C H 0.543658 -0.039654 0.934512 0.323 Uiso 1 1 calc R U . . .
C139 C 0.5046(3) -0.0785(9) 1.0036(5) 0.220(6) Uiso 1 1 d . . . . .
H13D H 0.496573 -0.121679 1.003912 0.329 Uiso 1 1 calc R U . . .
H13E H 0.501824 -0.039105 1.015910 0.329 Uiso 1 1 calc R U . . .
H13F H 0.520267 -0.089019 1.015317 0.329 Uiso 1 1 calc R U . . .

loop_
_atom_site_aniso_label
_atom_site_aniso_U_11
_atom_site_aniso_U_22
_atom_site_aniso_U_33
_atom_site_aniso_U_23
_atom_site_aniso_U_13
_atom_site_aniso_U_12
O25 0.0666(19) 0.0489(17) 0.117(3) 0.0117(17) 0.049(2) 0.0079(14)
O24 0.072(2) 0.0462(17) 0.125(3) 0.0018(17) 0.051(2) 0.0080(14)
O44 0.093(3) 0.0420(16) 0.118(3) -0.0005(17) 0.055(2) -0.0131(15)
O33 0.0553(17) 0.072(2) 0.094(3) 0.0014(18) 0.0329(18) 0.0081(15)
O31 0.0653(19) 0.0610(19) 0.101(3) 0.0058(18) 0.0364(19) 0.0076(15)
O23 0.077(2) 0.0436(16) 0.127(3) 0.0028(17) 0.054(2) 0.0018(14)
O1 0.073(2) 0.0615(19) 0.106(3) 0.0018(18) 0.045(2) 0.0049(16)
O47 0.075(2) 0.073(2) 0.092(3) 0.0081(18) 0.046(2) 0.0007(16)
O45 0.078(2) 0.077(2) 0.113(3) -0.016(2) 0.054(2) -0.0064(17)
O43 0.0573(18) 0.0583(19) 0.109(3) 0.0095(18) 0.029(2) -0.0035(14)
O2 0.086(2) 0.0540(18) 0.100(3) 0.0085(17) 0.045(2) 0.0057(16)
O46 0.089(2) 0.0567(18) 0.103(3) -0.0063(18) 0.058(2) 0.0028(16)
O39 0.076(2) 0.0565(19) 0.132(4) -0.005(2) 0.060(3) -0.0097(16)
O3 0.081(2) 0.068(2) 0.110(3) -0.007(2) 0.049(2) -0.0059(17)
O21 0.086(3) 0.062(2) 0.123(4) -0.018(2) 0.050(3) -0.0014(17)
O56 0.077(2) 0.060(2) 0.134(4) 0.022(2) 0.045(2) 0.0037(17)
O34 0.063(2) 0.0570(19) 0.139(4) 0.014(2) 0.046(2) 0.0073(15)
O168 0.073(2) 0.065(2) 0.100(3) 0.0026(18) 0.037(2) -0.0047(16)
O26 0.084(2) 0.073(2) 0.091(3) 0.006(2) 0.029(2) 0.0067(19)
O58 0.072(2) 0.072(2) 0.144(4) 0.010(2) 0.053(2) 0.0059(18)
O30 0.079(2) 0.0591(19) 0.112(3) 0.0117(19) 0.047(2) 0.0080(16)
O57 0.095(3) 0.063(2) 0.114(3) 0.009(2) 0.062(3) 0.0071(18)
O49 0.106(3) 0.075(2) 0.112(4) 0.017(2) 0.053(3) 0.019(2)
O12 0.072(2) 0.066(2) 0.157(4) -0.012(2) 0.054(3) -0.0049(17)
O32 0.091(3) 0.075(2) 0.117(4) -0.003(2) 0.065(3) -0.0017(19)
O40 0.061(2) 0.078(2) 0.154(4) 0.033(2) 0.045(2) -0.0029(17)
O67 0.093(3) 0.062(2) 0.195(5) 0.031(3) 0.092(3) 0.0088(19)
O65 0.068(2) 0.085(3) 0.130(4) -0.013(2) 0.053(3) -0.0059(18)
O55 0.111(3) 0.108(3) 0.126(4) 0.011(3) 0.085(3) 0.012(2)
O66 0.085(3) 0.063(2) 0.163(5) -0.009(2) 0.081(3) -0.0118(19)
O52 0.114(3) 0.073(2) 0.090(3) 0.003(2) 0.051(3) 0.011(2)
O54 0.056(2) 0.122(3) 0.101(3) -0.021(3) 0.021(2) 0.011(2)
O22 0.118(4) 0.061(2) 0.172(5) 0.017(3) 0.082(4) 0.020(2)
O29 0.110(3) 0.064(2) 0.154(5) 0.016(3) 0.079(3) 0.021(2)
O53 0.101(3) 0.084(3) 0.112(3) -0.015(2) 0.066(3) -0.001(2)
O27 0.079(3) 0.100(3) 0.122(4) 0.026(3) 0.025(3) 0.016(2)
O5 0.095(3) 0.081(2) 0.138(4) 0.001(2) 0.076(3) 0.003(2)
O41 0.095(3) 0.086(3) 0.212(6) -0.038(3) 0.095(4) -0.024(2)
O36 0.176(5) 0.071(3) 0.213(7) 0.006(3) 0.157(5) 0.009(3)
O51 0.119(4) 0.122(4) 0.077(3) 0.010(3) 0.043(3) 0.014(3)
O42 0.132(4) 0.069(2) 0.151(5) 0.004(3) 0.098(4) -0.010(2)
O64 0.115(3) 0.096(3) 0.160(5) 0.038(3) 0.099(4) 0.029(2)
N4 0.062(3) 0.110(4) 0.136(5) 0.007(4) 0.044(3) 0.004(3)
O63 0.096(3) 0.071(3) 0.246(7) -0.006(3) 0.115(4) -0.013(2)
O50 0.100(3) 0.084(3) 0.114(4) 0.008(2) 0.030(3) 0.010(2)
O37 0.116(3) 0.079(3) 0.146(5) -0.025(3) 0.046(3) -0.029(3)
O28 0.113(3) 0.070(2) 0.172(5) 0.017(2) 0.102(3) 0.022(2)
O38 0.138(4) 0.060(2) 0.117(4) -0.010(2) 0.045(3) -0.013(2)
O48 0.120(4) 0.131(4) 0.186(6) 0.031(4) 0.116(4) 0.042(3)
O9 0.083(3) 0.098(3) 0.132(4) 0.016(3) 0.032(3) 0.011(2)
N6 0.059(2) 0.119(4) 0.091(4) -0.002(3) 0.034(3) 0.018(2)
N5 0.068(3) 0.132(5) 0.108(4) 0.024(3) 0.033(3) 0.016(3)
C19 0.075(3) 0.045(2) 0.110(5) 0.000(2) 0.055(3) 0.001(2)
N1 0.061(3) 0.096(3) 0.123(4) 0.013(3) 0.048(3) 0.014(2)
O4 0.141(4) 0.126(4) 0.181(6) 0.051(4) 0.100(4) 0.015(4)
C23 0.071(3) 0.045(2) 0.106(4) 0.007(2) 0.046(3) 0.006(2)
N2 0.088(3) 0.092(3) 0.140(5) 0.032(3) 0.063(4) 0.013(3)
C35 0.066(3) 0.046(2) 0.113(5) 0.004(2) 0.051(3) -0.0021(19)
C81 0.088(4) 0.059(3) 0.127(6) -0.010(3) 0.071(4) 0.009(2)
C21 0.056(2) 0.055(3) 0.093(4) 0.004(2) 0.031(3) 0.004(2)
C31 0.078(3) 0.044(2) 0.109(5) 0.012(2) 0.047(3) 0.000(2)
C49 0.057(3) 0.036(2) 0.166(7) 0.001(3) 0.047(3) -0.0017(18)
C46 0.056(3) 0.044(2) 0.131(5) 0.012(3) 0.041(3) 0.0018(19)
C25 0.072(3) 0.056(3) 0.109(5) 0.007(3) 0.034(3) -0.012(2)
C76 0.111(4) 0.047(2) 0.130(5) -0.009(3) 0.088(4) -0.011(2)
C78 0.084(3) 0.055(3) 0.103(5) -0.010(3) 0.054(3) 0.002(2)
N3 0.112(4) 0.089(4) 0.203(7) 0.047(4) 0.109(5) 0.022(3)
C42 0.056(3) 0.043(2) 0.146(6) 0.020(3) 0.041(3) 0.0023(19)
C9 0.101(4) 0.041(2) 0.144(6) 0.007(3) 0.075(5) -0.004(2)
C72 0.069(3) 0.062(3) 0.115(5) -0.002(3) 0.053(3) 0.003(2)
C24 0.060(3) 0.040(2) 0.126(5) 0.004(2) 0.051(3) 0.0012(18)
C30 0.057(2) 0.048(2) 0.103(4) 0.004(2) 0.035(3) -0.0009(18)
O35 0.094(3) 0.132(4) 0.305(9) 0.083(5) 0.122(5) 0.019(3)
C29 0.060(3) 0.037(2) 0.123(5) 0.009(2) 0.040(3) 0.0057(18)
C77 0.082(3) 0.074(3) 0.108(5) -0.013(3) 0.057(3) 0.007(3)
C32 0.056(3) 0.050(3) 0.113(5) 0.012(3) 0.016(3) 0.005(2)
C69 0.082(4) 0.084(4) 0.100(5) -0.004(3) 0.049(4) 0.015(3)
C75 0.078(3) 0.062(3) 0.083(4) -0.002(2) 0.047(3) -0.004(2)
C15 0.065(3) 0.034(2) 0.113(5) 0.005(2) 0.046(3) 0.0017(17)
C163 0.086(3) 0.049(2) 0.103(4) 0.007(2) 0.042(3) 0.016(2)
C159 0.078(3) 0.044(2) 0.106(5) 0.002(3) 0.035(3) 0.008(2)
C62 0.071(3) 0.082(4) 0.110(5) 0.006(3) 0.051(4) -0.001(3)
C171 0.067(3) 0.056(3) 0.101(4) 0.006(2) 0.042(3) 0.013(2)
C158 0.086(4) 0.055(3) 0.100(5) 0.005(3) 0.035(3) 0.006(2)
C34 0.070(3) 0.035(2) 0.140(6) 0.003(3) 0.041(3) 0.0000(19)
C33 0.055(3) 0.051(2) 0.136(5) 0.017(3) 0.052(3) 0.0071(19)
C18 0.056(2) 0.038(2) 0.098(4) -0.001(2) 0.036(2) 0.0028(17)
C38 0.072(3) 0.058(3) 0.152(7) 0.030(4) 0.056(4) 0.021(3)
C10 0.069(3) 0.038(2) 0.121(5) 0.004(2) 0.046(3) -0.0018(19)
C176 0.075(3) 0.067(3) 0.121(5) 0.014(3) 0.051(4) 0.003(3)
C11 0.081(3) 0.033(2) 0.153(6) 0.002(3) 0.058(4) -0.005(2)
C87 0.091(4) 0.047(3) 0.140(6) 0.019(3) 0.056(4) 0.026(3)
C79 0.075(3) 0.067(3) 0.088(4) 0.008(3) 0.041(3) 0.009(2)
O16 0.177(5) 0.102(3) 0.240(7) -0.035(4) 0.169(6) -0.040(4)
C48 0.080(3) 0.040(2) 0.115(5) -0.003(2) 0.044(3) -0.011(2)
C165 0.078(3) 0.081(4) 0.088(4) -0.006(3) 0.030(3) 0.006(3)
C58 0.080(3) 0.084(4) 0.104(5) 0.010(3) 0.059(3) 0.007(3)
C157 0.078(3) 0.053(2) 0.094(4) 0.011(2) 0.042(3) 0.015(2)
C44 0.101(4) 0.040(3) 0.161(7) -0.004(3) 0.071(5) -0.007(3)
C17 0.065(3) 0.052(2) 0.115(5) 0.010(3) 0.049(3) 0.010(2)
C70 0.089(4) 0.063(3) 0.131(5) -0.026(3) 0.074(4) -0.017(3)
C164 0.073(3) 0.059(3) 0.080(4) -0.002(2) 0.032(3) 0.011(2)
C152 0.086(3) 0.053(3) 0.086(4) -0.004(2) 0.033(3) 0.000(2)
C37 0.062(3) 0.033(2) 0.130(5) 0.006(2) 0.046(3) -0.0019(18)
C43 0.078(3) 0.044(2) 0.097(4) 0.008(2) 0.046(3) 0.006(2)
C36 0.094(4) 0.045(3) 0.130(6) 0.004(3) 0.055(4) -0.004(2)
C55 0.078(3) 0.055(3) 0.129(6) -0.001(3) 0.055(4) -0.002(2)
C140 0.078(3) 0.057(3) 0.105(5) -0.010(3) 0.047(3) -0.007(2)
C14 0.068(3) 0.041(2) 0.105(4) 0.005(2) 0.043(3) -0.0027(19)
C16 0.072(3) 0.041(2) 0.129(5) 0.006(2) 0.054(3) 0.000(2)
C83 0.079(3) 0.059(3) 0.090(4) 0.005(2) 0.051(3) 0.004(2)
C4 0.087(4) 0.061(3) 0.174(8) 0.006(4) 0.076(5) 0.010(3)
C90 0.065(3) 0.065(3) 0.116(5) -0.008(3) 0.044(3) -0.007(2)
C53 0.077(3) 0.043(2) 0.150(6) 0.020(3) 0.065(4) 0.007(2)
C27 0.109(4) 0.041(2) 0.143(6) 0.003(3) 0.083(5) 0.007(3)
C169 0.087(4) 0.057(3) 0.097(5) -0.005(3) 0.039(3) -0.001(2)
C50 0.063(3) 0.036(2) 0.115(5) 0.013(2) 0.037(3) 0.0061(18)
C54 0.064(3) 0.039(2) 0.135(6) 0.009(3) 0.039(3) -0.0008(19)
C100 0.072(3) 0.055(3) 0.109(5) -0.007(3) 0.047(3) -0.002(2)
C89 0.077(3) 0.047(2) 0.115(5) 0.003(3) 0.045(3) 0.009(2)
C146 0.079(3) 0.069(3) 0.133(6) -0.004(3) 0.059(4) -0.004(3)
C149 0.091(4) 0.068(3) 0.104(5) -0.011(3) 0.057(4) -0.006(3)
C13 0.074(3) 0.043(2) 0.115(5) 0.016(2) 0.045(3) 0.009(2)
C59 0.064(3) 0.098(4) 0.126(6) 0.017(4) 0.044(4) 0.003(3)
C98 0.057(3) 0.065(3) 0.129(5) 0.001(3) 0.044(3) 0.000(2)
C108 0.063(3) 0.059(3) 0.151(6) 0.010(3) 0.057(3) -0.003(2)
O61 0.089(3) 0.078(3) 0.437(13) 0.062(5) 0.142(5) 0.030(3)
C148 0.081(3) 0.080(4) 0.106(5) -0.023(3) 0.050(3) -0.017(3)
C61 0.060(3) 0.098(4) 0.089(4) 0.013(3) 0.039(3) 0.015(3)
C95 0.055(2) 0.055(3) 0.114(5) 0.003(3) 0.037(3) 0.000(2)
C84 0.072(3) 0.060(3) 0.085(4) -0.004(2) 0.022(3) 0.006(2)
C106 0.089(4) 0.065(3) 0.170(7) 0.006(4) 0.089(5) 0.004(3)
C150 0.074(3) 0.066(3) 0.105(4) -0.009(3) 0.052(3) -0.015(2)
C57 0.087(4) 0.082(4) 0.118(5) 0.017(3) 0.053(4) -0.002(3)
C151 0.090(4) 0.063(3) 0.097(4) -0.007(3) 0.054(3) -0.006(3)
C51 0.089(4) 0.040(2) 0.197(8) 0.005(3) 0.086(5) 0.007(2)
C170 0.072(3) 0.066(3) 0.110(5) -0.007(3) 0.037(3) 0.002(2)
C74 0.119(4) 0.058(3) 0.105(5) 0.010(3) 0.077(4) 0.002(3)
C73 0.084(3) 0.062(3) 0.096(4) 0.002(3) 0.054(3) 0.005(2)
C60 0.050(2) 0.088(4) 0.083(4) 0.006(3) 0.019(3) 0.003(2)
C102 0.054(2) 0.074(3) 0.113(5) -0.002(3) 0.044(3) -0.008(2)
C173 0.077(3) 0.093(4) 0.103(5) 0.003(3) 0.059(4) 0.006(3)
C143 0.095(4) 0.078(4) 0.143(7) -0.022(4) 0.072(5) -0.006(3)
C145 0.099(4) 0.065(3) 0.103(5) -0.018(3) 0.058(4) -0.014(3)
C6 0.074(3) 0.061(3) 0.146(6) 0.007(3) 0.062(4) 0.003(2)
C3 0.090(4) 0.064(3) 0.179(8) 0.024(4) 0.083(5) 0.006(3)
C111 0.096(4) 0.054(3) 0.167(7) 0.005(3) 0.084(5) 0.005(3)
C166 0.085(3) 0.058(3) 0.094(4) -0.006(3) 0.036(3) 0.013(2)
C167 0.106(4) 0.054(3) 0.104(5) -0.008(3) 0.046(4) 0.004(3)
B1 0.073(3) 0.042(3) 0.094(5) 0.001(2) 0.039(4) -0.003(2)
C12 0.065(3) 0.044(2) 0.096(4) 0.002(2) 0.034(3) -0.0005(19)
C71 0.087(4) 0.064(3) 0.098(4) -0.011(3) 0.057(3) -0.008(2)
C63 0.071(3) 0.115(5) 0.088(5) 0.012(4) 0.042(3) 0.011(3)
C56 0.074(3) 0.087(4) 0.121(6) 0.038(4) 0.046(4) 0.010(3)
C172 0.072(3) 0.076(3) 0.104(5) 0.001(3) 0.043(3) 0.010(3)
C1 0.093(5) 0.085(4) 0.235(11) 0.064(5) 0.093(6) 0.023(4)
O6 0.078(3) 0.150(6) 0.234(8) -0.019(5) 0.040(4) 0.019(3)
C115 0.088(4) 0.067(3) 0.170(8) 0.031(4) 0.074(5) 0.014(3)
C91 0.060(3) 0.058(3) 0.116(5) -0.002(3) 0.033(3) 0.004(2)
C5 0.075(3) 0.068(3) 0.159(7) -0.006(3) 0.066(4) -0.004(3)
C153 0.081(4) 0.066(3) 0.119(6) -0.009(3) 0.043(4) -0.008(3)
C93 0.093(4) 0.076(4) 0.114(6) 0.013(3) 0.047(4) 0.019(3)
C67 0.069(3) 0.105(4) 0.089(5) 0.001(3) 0.030(3) 0.017(3)
C85 0.104(4) 0.069(3) 0.100(5) -0.007(3) 0.058(4) -0.003(3)
C103 0.052(2) 0.055(3) 0.145(6) -0.003(3) 0.044(3) 0.007(2)
C20 0.066(3) 0.094(4) 0.085(4) -0.003(3) 0.023(3) 0.020(3)
C174 0.086(4) 0.093(4) 0.088(5) 0.020(3) 0.041(3) 0.021(3)
C66 0.055(3) 0.127(5) 0.117(6) -0.039(4) 0.045(4) -0.010(3)
C52 0.055(3) 0.045(2) 0.148(6) 0.006(3) 0.046(3) 0.0001(19)
C92 0.068(3) 0.060(3) 0.114(5) 0.005(3) 0.043(3) -0.006(2)
O15 0.142(5) 0.255(9) 0.138(6) 0.018(6) 0.092(5) 0.010(5)
C161 0.133(6) 0.051(3) 0.148(7) 0.001(3) 0.095(6) -0.002(3)
C40 0.100(4) 0.047(3) 0.128(6) 0.007(3) 0.019(4) -0.016(3)
C175 0.077(4) 0.085(4) 0.150(7) 0.018(4) 0.054(4) 0.018(3)
C8 0.088(4) 0.096(4) 0.129(6) 0.047(4) 0.061(4) 0.023(3)
C109 0.069(3) 0.067(3) 0.150(6) 0.001(3) 0.061(4) -0.004(2)
C125 0.081(4) 0.077(4) 0.164(7) -0.023(4) 0.071(5) -0.011(3)
C65 0.058(3) 0.139(6) 0.087(5) -0.002(4) 0.025(3) 0.027(3)
C132 0.090(4) 0.057(3) 0.104(5) -0.011(3) 0.044(3) -0.001(2)
C121 0.075(4) 0.082(4) 0.154(7) 0.020(4) 0.058(4) 0.006(3)
C7 0.074(3) 0.093(4) 0.129(6) 0.028(4) 0.063(4) 0.016(3)
C94 0.061(3) 0.060(3) 0.126(5) 0.008(3) 0.036(3) 0.012(2)
C126 0.084(4) 0.067(3) 0.182(8) 0.002(4) 0.079(5) 0.010(3)
C2 0.099(4) 0.077(4) 0.167(7) 0.029(4) 0.081(5) 0.017(3)
C113 0.103(4) 0.052(3) 0.199(8) -0.006(3) 0.105(5) -0.011(3)
C147 0.111(4) 0.061(3) 0.139(6) -0.022(3) 0.085(4) -0.020(3)
C47 0.070(3) 0.085(4) 0.138(6) 0.034(4) 0.045(4) -0.003(3)
C68 0.073(3) 0.094(4) 0.106(5) -0.006(3) 0.049(3) -0.014(3)
C155 0.083(4) 0.071(4) 0.152(7) -0.015(4) 0.057(4) -0.005(3)
C64 0.074(3) 0.108(5) 0.131(6) -0.011(4) 0.060(4) -0.007(3)
O13 0.142(5) 0.069(3) 0.467(16) -0.044(6) 0.187(8) -0.010(3)
O59 0.159(6) 0.121(5) 0.158(7) 0.001(5) -0.020(5) 0.022(5)
O10 0.152(6) 0.313(12) 0.153(7) 0.110(7) 0.090(5) 0.081(7)
C97 0.058(3) 0.062(3) 0.178(7) 0.003(4) 0.041(4) 0.006(2)
C127 0.109(5) 0.059(3) 0.111(6) -0.019(3) 0.031(5) -0.015(3)
C118 0.075(4) 0.115(5) 0.137(6) 0.035(4) 0.063(4) 0.020(3)
C122 0.086(4) 0.084(4) 0.156(7) 0.020(4) 0.067(5) 0.005(3)
C101 0.098(4) 0.080(4) 0.164(7) 0.011(4) 0.090(5) 0.009(3)
C134 0.201(6) 0.049(2) 0.156(5) -0.013(3) 0.106(5) -0.015(3)
C114 0.089(4) 0.052(3) 0.195(8) -0.010(4) 0.086(5) -0.005(3)
O60 0.059(3) 0.109(5) 0.527(19) 0.057(7) 0.021(6) 0.017(3)
C129 0.090(4) 0.061(3) 0.166(9) -0.010(4) 0.047(5) -0.004(3)
C104 0.082(4) 0.053(3) 0.235(10) -0.018(4) 0.074(5) -0.012(3)
C117 0.132(6) 0.068(4) 0.234(11) 0.027(5) 0.113(7) -0.002(4)
C123 0.072(4) 0.096(5) 0.197(9) 0.032(5) 0.067(5) 0.013(3)
C112 0.099(4) 0.064(3) 0.181(8) -0.010(4) 0.090(5) 0.003(3)
C124 0.076(4) 0.089(4) 0.152(7) 0.025(4) 0.066(4) -0.004(3)
C120 0.102(5) 0.113(5) 0.187(9) 0.059(5) 0.088(6) 0.015(4)
C119 0.084(4) 0.109(5) 0.183(9) 0.051(5) 0.072(5) 0.030(4)
C160 0.070(3) 0.085(4) 0.105(5) -0.013(3) 0.024(3) 0.016(3)
B5 0.064(3) 0.044(3) 0.094(5) 0.006(3) 0.032(3) -0.007(2)
O7 0.101(4) 0.138(5) 0.276(10) -0.019(5) 0.072(5) -0.027(4)
B6 0.077(4) 0.046(3) 0.097(5) -0.007(3) 0.044(4) 0.000(2)
C144 0.169(7) 0.068(3) 0.126(6) -0.020(3) 0.100(6) -0.010(4)
O11 0.119(4) 0.206(7) 0.162(6) 0.031(5) 0.060(4) -0.043(4)
C22 0.118(5) 0.083(4) 0.136(7) 0.003(4) 0.070(5) 0.006(4)
C110 0.070(3) 0.047(3) 0.188(8) 0.010(3) 0.069(4) 0.006(2)
C80 0.116(5) 0.110(5) 0.136(8) 0.016(5) 0.070(5) 0.007(4)
C116 0.098(5) 0.082(4) 0.212(10) 0.009(5) 0.101(6) -0.007(4)
B4 0.081(4) 0.071(4) 0.100(6) -0.009(3) 0.052(4) -0.009(3)
B2 0.123(6) 0.065(4) 0.142(7) -0.008(4) 0.100(6) 0.007(4)
C107 0.057(3) 0.128(6) 0.120(6) -0.029(5) 0.022(4) -0.004(3)
C26 0.137(6) 0.092(5) 0.121(7) 0.000(4) 0.058(5) -0.032(4)
C99 0.120(7) 0.061(4) 0.183(10) 0.029(5) 0.036(6) 0.014(4)
C128 0.139(6) 0.060(3) 0.142(7) -0.004(4) 0.079(6) -0.001(4)
C82 0.058(3) 0.131(6) 0.140(7) -0.014(5) 0.042(4) 0.017(3)
B3 0.093(5) 0.057(4) 0.175(10) -0.008(4) 0.079(6) -0.006(3)
C141 0.155(6) 0.070(4) 0.180(8) -0.041(4) 0.132(6) -0.037(4)
C133 0.150(6) 0.058(3) 0.130(6) -0.003(3) 0.095(5) -0.008(3)
C130 0.305(15) 0.061(4) 0.148(8) 0.009(4) 0.151(10) 0.008(6)
C41 0.234(11) 0.090(5) 0.094(6) -0.007(4) 0.031(6) -0.062(6)
C131 0.194(11) 0.088(5) 0.104(7) -0.003(4) 0.046(7) -0.014(5)
C142 0.291(16) 0.084(6) 0.47(3) -0.072(10) 0.323(19) -0.035(8)
C135 0.201(6) 0.049(2) 0.156(5) -0.013(3) 0.106(5) -0.015(3)
C86 0.169(9) 0.163(10) 0.209(14) -0.057(9) 0.095(10) 0.025(8)
C88 0.119(7) 0.243(13) 0.245(14) 0.097(11) 0.118(9) 0.076(8)
C45 0.265(12) 0.095(5) 0.247(12) -0.018(6) 0.221(11) 0.004(6)
C154 0.195(10) 0.104(6) 0.40(2) 0.029(9) 0.218(14) -0.006(6)
C28 0.202(10) 0.139(8) 0.238(13) 0.047(8) 0.154(10) 0.091(7)
C156 0.083(5) 0.246(14) 0.196(12) -0.034(10) 0.022(6) 0.012(7)
C105 0.105(6) 0.074(5) 0.67(3) 0.020(10) 0.198(12) 0.025(4)
C39 0.264(16) 0.260(17) 0.49(3) -0.036(18) 0.32(2) -0.067(13)
C162 0.48(3) 0.231(15) 0.46(3) -0.063(16) 0.43(3) -0.129(17)
C136 0.183(8) 0.137(7) 0.061(4) 0.006(4) -0.027(5) -0.113(6)

loop_
_atom_type_symbol
_atom_type_description
_atom_type_scat_dispersion_real
_atom_type_scat_dispersion_imag
_atom_type_scat_source
C C 0.0033 0.0016 'International Tables Vol C Tables 4.2.6.8 and 6.1.1.4'
H H 0.0000 0.0000 'International Tables Vol C Tables 4.2.6.8 and 6.1.1.4'
B B 0.0013 0.0007 'International Tables Vol C Tables 4.2.6.8 and 6.1.1.4'
Cl Cl 0.1484 0.1585 'International Tables Vol C Tables 4.2.6.8 and 6.1.1.4'
N N 0.0061 0.0033 'International Tables Vol C Tables 4.2.6.8 and 6.1.1.4'
O O 0.0106 0.0060 'International Tables Vol C Tables 4.2.6.8 and 6.1.1.4'

loop_
_citation_id
_citation_doi
_citation_year
1 10.26434/chemrxiv-2025-h0j4z 2025

loop_
_geom_angle_atom_site_label_1
_geom_angle_atom_site_label_2
_geom_angle_atom_site_label_3
_geom_angle
_geom_angle_site_symmetry_1
_geom_angle_site_symmetry_3
_geom_angle_publ_flag
C23 O25 C24 96.3(4) . . ?
B1 O24 C10 108.8(5) . . ?
B5 O44 C53 106.1(5) . . ?
C19 O33 C20 114.1(5) . . ?
B1 O23 C11 107.1(5) . . ?
B6 O1 C170 109.1(4) . . ?
C84 O47 C83 96.4(4) . . ?
B4 O45 C70 106.4(5) . . ?
B5 O43 C54 106.8(5) . . ?
B6 O2 C169 107.5(5) . . ?
B4 O46 C71 109.1(5) . . ?
C46 O39 C47 118.6(4) . . ?
C151 O3 C152 97.2(4) . . ?
C127 O21 B2 106.0(6) . . ?
C97 O56 C98 102.1(5) . . ?
C37 O34 C36 99.2(4) . . ?
C159 O168 C160 118.3(5) . . ?
C25 O26 C26 116.3(6) . . ?
C100 O58 C101 116.3(5) . . ?
C21 O30 C22 118.0(4) . . ?
C140 O12 C141 98.0(5) . . ?
B3 O67 C114 110.2(7) . . ?
C106 O65 C107 116.1(5) . . ?
B3 O66 C113 109.6(5) . . ?
C79 O52 C80 116.7(5) . . ?
C81 O54 C82 114.0(5) . . ?
B2 O22 C128 108.3(6) . . ?
C153 O5 C154 115.5(8) . . ?
C85 O51 C86 116.0(6) . . ?
C44 O42 C45 115.2(7) . . ?
C61 N4 C62 115.3(6) . . ?
C27 O28 C28 115.0(6) . . ?
C40 O38 C41 123.0(6) . . ?
C87 O48 C88 115.1(7) . . ?
C62 N6 C63 114.7(5) . . ?
C63 N5 C61 111.2(6) . . ?
O33 C19 C17 111.9(6) . . ?
O32 C19 O33 125.9(6) . . ?
O32 C19 C17 122.2(5) . . ?
C3 N1 C2 116.5(6) . . ?
O25 C23 C30 104.4(4) . . ?
O25 C23 C17 100.5(4) . . ?
O25 C23 C27 110.4(4) . . ?
C30 C23 C17 108.3(4) . . ?
C30 C23 C27 114.6(5) . . ?
C27 C23 C17 117.0(5) . . ?
C3 N2 C1 114.8(7) . . ?
C31 C35 H35 111.5 . . ?
C31 C35 C34 101.8(4) . . ?
C31 C35 C37 118.4(4) . . ?
C34 C35 H35 111.5 . . ?
C37 C35 H35 111.5 . . ?
C37 C35 C34 101.2(4) . . ?
O55 C81 O54 125.9(5) . . ?
O55 C81 C77 124.9(7) . . ?
O54 C81 C77 109.2(6) . . ?
O31 C21 O30 125.0(5) . . ?
O31 C21 C18 126.4(5) . . ?
O30 C21 C18 108.6(4) . . ?
C35 C31 H31 114.7 . . ?
C35 C31 C30 104.9(4) . . ?
C35 C31 C33 103.5(5) . . ?
C30 C31 H31 114.7 . . ?
C30 C31 C33 102.9(4) . . ?
C33 C31 H31 114.7 . . ?
C42 C49 H49 115.1 . . ?
C42 C49 C48 87.9(5) . . ?
C42 C49 C50 115.8(4) . . ?
C48 C49 H49 115.1 . . ?
C50 C49 H49 115.1 . . ?
C50 C49 C48 104.2(5) . . ?
O39 C46 C42 108.2(4) . . ?
O40 C46 O39 124.2(6) . . ?
O40 C46 C42 127.5(6) . . ?
O26 C25 C24 110.2(5) . . ?
O27 C25 O26 123.7(6) . . ?
O27 C25 C24 126.0(6) . . ?
C78 C76 H76 113.5 . . ?
C78 C76 C75 91.5(4) . . ?
C78 C76 C73 119.6(5) . . ?
C75 C76 H76 113.5 . . ?
C73 C76 H76 113.5 . . ?
C73 C76 C75 102.5(4) . . ?
C76 C78 C77 88.4(5) . . ?
C76 C78 C83 109.4(4) . . ?
C77 C78 C83 100.2(5) . . ?
C79 C78 C76 121.9(5) . . ?
C79 C78 C77 124.3(4) . . ?
C79 C78 C83 109.4(5) . . ?
C2 N3 C1 115.1(6) . . ?
C49 C42 C37 111.9(4) . . ?
C49 C42 C43 92.2(5) . . ?
C46 C42 C49 114.3(5) . . ?
C46 C42 C37 107.6(5) . . ?
C46 C42 C43 128.4(4) . . ?
C43 C42 C37 101.2(5) . . ?
C6 C9 B1 119.7(6) . . ?
C8 C9 C6 117.5(6) . . ?
C8 C9 B1 122.6(7) . . ?
C75 C72 H72 115.8 . . ?
C75 C72 C70 105.6(4) . . ?
C75 C72 C74 103.7(5) . . ?
C70 C72 H72 115.8 . . ?
C74 C72 H72 115.8 . . ?
C74 C72 C70 97.8(5) . . ?
O25 C24 C25 109.2(4) . . ?
O25 C24 C29 105.0(4) . . ?
O25 C24 C18 100.7(4) . . ?
C25 C24 C29 116.8(5) . . ?
C25 C24 C18 114.1(4) . . ?
C29 C24 C18 109.4(4) . . ?
C23 C30 C31 117.8(4) . . ?
C23 C30 H30 110.7 . . ?
C23 C30 C29 102.3(4) . . ?
C31 C30 H30 110.7 . . ?
C31 C30 C29 104.0(4) . . ?
C29 C30 H30 110.7 . . ?
C38 O35 C39 113.6(10) . . ?
C24 C29 C30 100.0(4) . . ?
C24 C29 H29 112.0 . . ?
C24 C29 C32 118.2(4) . . ?
C30 C29 H29 112.0 . . ?
C32 C29 C30 101.3(4) . . ?
C32 C29 H29 112.0 . . ?
C81 C77 C78 123.6(6) . . ?
C81 C77 C84 111.6(5) . . ?
C78 C77 C84 103.3(4) . . ?
C75 C77 C81 113.6(5) . . ?
C75 C77 C78 92.2(4) . . ?
C75 C77 C84 110.7(5) . . ?
C29 C32 H32 114.5 . . ?
C29 C32 C34 103.2(4) . . ?
C34 C32 H32 114.5 . . ?
C33 C32 C29 104.3(5) . . ?
C33 C32 H32 114.5 . . ?
C33 C32 C34 104.4(5) . . ?
C66 C69 B4 121.5(6) . . ?
C68 C69 C66 118.0(6) . . ?
C68 C69 B4 119.9(7) . . ?
C76 C75 H75 113.8 . . ?
C72 C75 C76 105.1(4) . . ?
C72 C75 C77 119.1(4) . . ?
C72 C75 H75 113.8 . . ?
C77 C75 C76 87.8(4) . . ?
C77 C75 H75 113.8 . . ?
C18 C15 H15 114.0 . . ?
C14 C15 H15 114.0 . . ?
C14 C15 C18 119.1(4) . . ?
C14 C15 C13 104.2(4) . . ?
C13 C15 H15 114.0 . . ?
C13 C15 C18 88.3(4) . . ?
C158 C163 H163 113.1 . . ?
C165 C163 H163 113.1 . . ?
C165 C163 C158 118.6(5) . . ?
C165 C163 C164 104.8(5) . . ?
C164 C163 H163 113.1 . . ?
C164 C163 C158 91.6(4) . . ?
O168 C159 C158 111.0(5) . . ?
O9 C159 O168 120.7(5) . . ?
O9 C159 C158 127.7(5) . . ?
N4 C62 C176 117.5(6) . . ?
N6 C62 N4 124.8(6) . . ?
N6 C62 C176 117.3(5) . . ?
C172 C171 C174 121.0(6) . . ?
C172 C171 B6 120.9(5) . . ?
C174 C171 B6 118.0(5) . . ?
C163 C158 C157 88.3(4) . . ?
C159 C158 C163 118.1(5) . . ?
C159 C158 C157 124.0(5) . . ?
C159 C158 C152 112.9(5) . . ?
C152 C158 C163 110.3(5) . . ?
C152 C158 C157 99.9(5) . . ?
C35 C34 H34 111.9 . . ?
C32 C34 C35 102.0(5) . . ?
C32 C34 H34 111.9 . . ?
C32 C34 C36 117.6(5) . . ?
C36 C34 C35 100.2(5) . . ?
C36 C34 H34 111.9 . . ?
C31 C33 H33A 113.0 . . ?
C31 C33 H33B 113.0 . . ?
C32 C33 C31 93.8(4) . . ?
C32 C33 H33A 113.0 . . ?
C32 C33 H33B 113.0 . . ?
H33A C33 H33B 110.4 . . ?
C21 C18 C24 107.0(4) . . ?
C21 C18 C15 116.7(4) . . ?
C21 C18 C17 130.5(4) . . ?
C24 C18 C15 111.2(3) . . ?
C17 C18 C24 98.9(4) . . ?
C17 C18 C15 90.6(4) . . ?
O36 C38 O35 127.0(8) . . ?
O36 C38 C37 119.8(6) . . ?
O35 C38 C37 113.1(8) . . ?
O24 C10 H10 110.2 . . ?
O24 C10 C11 104.4(5) . . ?
O24 C10 C14 117.8(4) . . ?
C11 C10 H10 110.2 . . ?
C14 C10 H10 110.2 . . ?
C14 C10 C11 103.6(4) . . ?
C173 C176 C62 120.7(6) . . ?
C173 C176 C175 118.7(6) . . ?
C175 C176 C62 120.6(5) . . ?
O23 C11 C10 106.0(5) . . ?
O23 C11 H11 110.3 . . ?
O23 C11 C12 115.0(4) . . ?
C10 C11 H11 110.3 . . ?
C12 C11 C10 104.5(5) . . ?
C12 C11 H11 110.3 . . ?
O49 C87 O48 123.9(6) . . ?
O49 C87 C83 122.6(7) . . ?
O48 C87 C83 113.5(7) . . ?
O52 C79 C78 113.9(5) . . ?
O53 C79 O52 122.0(6) . . ?
O53 C79 C78 124.0(5) . . ?
C49 C48 H48 114.2 . . ?
C49 C48 C51 102.9(5) . . ?
C43 C48 C49 91.9(4) . . ?
C43 C48 H48 114.2 . . ?
C43 C48 C51 116.7(4) . . ?
C51 C48 H48 114.2 . . ?
C163 C165 H165 115.6 . . ?
C169 C165 C163 105.5(5) . . ?
C169 C165 H165 115.6 . . ?
C167 C165 C163 102.4(5) . . ?
C167 C165 H165 115.6 . . ?
C167 C165 C169 100.1(5) . . ?
C55 C58 H58 121.3 . . ?
C55 C58 C59 117.5(7) . . ?
C59 C58 H58 121.3 . . ?
C164 C157 C158 90.6(4) . . ?
C164 C157 C151 109.7(5) . . ?
C151 C157 C158 102.5(5) . . ?
C161 C157 C158 124.8(6) . . ?
C161 C157 C164 115.2(5) . . ?
C161 C157 C151 111.6(5) . . ?
O41 C44 O42 124.6(7) . . ?
O41 C44 C43 128.4(7) . . ?
O42 C44 C43 105.8(6) . . ?
C19 C17 C23 112.2(5) . . ?
C19 C17 C13 109.5(4) . . ?
C23 C17 C13 110.9(4) . . ?
C18 C17 C19 127.6(4) . . ?
C18 C17 C23 103.8(4) . . ?
C18 C17 C13 90.6(4) . . ?
O45 C70 C72 112.1(5) . . ?
O45 C70 H70 111.2 . . ?
O45 C70 C71 106.3(4) . . ?
C72 C70 H70 111.2 . . ?
C71 C70 C72 104.6(5) . . ?
C71 C70 H70 111.2 . . ?
C163 C164 C157 89.5(4) . . ?
C163 C164 H164 115.4 . . ?
C163 C164 C166 101.0(4) . . ?
C157 C164 H164 115.4 . . ?
C157 C164 C166 116.4(5) . . ?
C166 C164 H164 115.4 . . ?
O3 C152 C158 101.9(4) . . ?
O3 C152 C150 103.7(4) . . ?
O3 C152 C153 110.0(5) . . ?
C158 C152 C150 110.0(5) . . ?
C153 C152 C158 117.5(5) . . ?
C153 C152 C150 112.4(5) . . ?
O34 C37 C35 104.6(5) . . ?
O34 C37 C42 100.1(4) . . ?
O34 C37 C38 112.3(5) . . ?
C35 C37 C42 107.1(4) . . ?
C38 C37 C35 114.8(5) . . ?
C38 C37 C42 116.3(5) . . ?
C42 C43 C36 101.9(4) . . ?
C48 C43 C42 88.1(4) . . ?
C48 C43 C36 109.8(4) . . ?
C44 C43 C42 127.2(5) . . ?
C44 C43 C48 114.3(4) . . ?
C44 C43 C36 112.6(5) . . ?
O34 C36 C34 103.8(5) . . ?
O34 C36 C43 101.0(5) . . ?
O34 C36 C40 110.4(6) . . ?
C43 C36 C34 107.8(5) . . ?
C40 C36 C34 115.9(5) . . ?
C40 C36 C43 116.2(5) . . ?
C58 C55 C56 118.5(6) . . ?
C58 C55 B5 117.9(6) . . ?
C56 C55 B5 123.4(6) . . ?
O12 C140 C143 113.4(6) . . ?
O12 C140 C145 103.3(4) . . ?
O12 C140 C134 102.6(5) . . ?
C143 C140 C145 113.1(5) . . ?
C143 C140 C134 116.3(5) . . ?
C134 C140 C145 107.0(5) . . ?
C15 C14 C10 105.0(4) . . ?
C15 C14 H14 116.0 . . ?
C10 C14 H14 116.0 . . ?
C16 C14 C15 101.6(4) . . ?
C16 C14 C10 100.2(4) . . ?
C16 C14 H14 116.0 . . ?
C14 C16 H16A 112.3 . . ?
C14 C16 H16B 112.3 . . ?
C14 C16 C12 97.4(4) . . ?
H16A C16 H16B 109.9 . . ?
C12 C16 H16A 112.3 . . ?
C12 C16 H16B 112.3 . . ?
O47 C83 C78 101.3(4) . . ?
O47 C83 C87 111.9(5) . . ?
O47 C83 C90 103.4(4) . . ?
C87 C83 C78 113.7(5) . . ?
C90 C83 C78 112.7(4) . . ?
C90 C83 C87 112.8(5) . . ?
C3 C4 C5 119.0(7) . . ?
C7 C4 C3 123.5(8) . . ?
C7 C4 C5 117.6(6) . . ?
C83 C90 H90 111.9 . . ?
C83 C90 C89 101.6(4) . . ?
C83 C90 C91 117.7(5) . . ?
C89 C90 H90 111.9 . . ?
C89 C90 C91 100.8(5) . . ?
C91 C90 H90 111.9 . . ?
O44 C53 H53 110.3 . . ?
O44 C53 C54 103.7(4) . . ?
O44 C53 C51 117.0(5) . . ?
C54 C53 H53 110.3 . . ?
C54 C53 C51 104.7(6) . . ?
C51 C53 H53 110.3 . . ?
O29 C27 O28 123.7(6) . . ?
O29 C27 C23 124.2(5) . . ?
O28 C27 C23 112.0(6) . . ?
O2 C169 C165 117.6(5) . . ?
O2 C169 H169 109.7 . . ?
O2 C169 C170 106.0(5) . . ?
C165 C169 H169 109.7 . . ?
C165 C169 C170 103.9(5) . . ?
C170 C169 H169 109.7 . . ?
C49 C50 H50 117.2 . . ?
C49 C50 C54 104.8(4) . . ?
C49 C50 C52 102.7(5) . . ?
C54 C50 H50 117.2 . . ?
C54 C50 C52 94.7(4) . . ?
C52 C50 H50 117.2 . . ?
O43 C54 C53 107.5(5) . . ?
O43 C54 C50 112.1(4) . . ?
O43 C54 H54 110.8 . . ?
C53 C54 C50 104.5(5) . . ?
C53 C54 H54 110.8 . . ?
C50 C54 H54 110.8 . . ?
O58 C100 C98 114.1(5) . . ?
O57 C100 O58 121.7(5) . . ?
O57 C100 C98 124.2(5) . . ?
C90 C89 H89 110.8 . . ?
C90 C89 C84 101.8(4) . . ?
C84 C89 H89 110.8 . . ?
C92 C89 C90 103.0(4) . . ?
C92 C89 H89 110.8 . . ?
C92 C89 C84 118.8(6) . . ?
C148 C146 H146 115.4 . . ?
C148 C146 C150 104.1(5) . . ?
C148 C146 C145 103.5(5) . . ?
C150 C146 H146 115.4 . . ?
C145 C146 H146 115.4 . . ?
C145 C146 C150 101.4(5) . . ?
C150 C149 H149 110.6 . . ?
C151 C149 H149 110.6 . . ?
C151 C149 C150 102.4(4) . . ?
C147 C149 H149 110.6 . . ?
C147 C149 C150 102.9(4) . . ?
C147 C149 C151 119.0(6) . . ?
C15 C13 H13 114.2 . . ?
C15 C13 C12 103.2(4) . . ?
C17 C13 C15 90.3(4) . . ?
C17 C13 H13 114.2 . . ?
C17 C13 C12 117.7(4) . . ?
C12 C13 H13 114.2 . . ?
C58 C59 H59 118.1 . . ?
C60 C59 C58 123.7(7) . . ?
C60 C59 H59 118.1 . . ?
O56 C98 C100 105.1(5) . . ?
O56 C98 C95 106.3(5) . . ?
O56 C98 C102 101.0(4) . . ?
C100 C98 C95 119.6(4) . . ?
C100 C98 C102 117.0(5) . . ?
C95 C98 C102 105.6(5) . . ?
C102 C108 H108 114.9 . . ?
C111 C108 H108 114.9 . . ?
C111 C108 C102 116.2(6) . . ?
C111 C108 C109 101.7(5) . . ?
C109 C108 H108 114.9 . . ?
C109 C108 C102 91.0(4) . . ?
C104 O61 C105 116.9(7) . . ?
C146 C148 H14A 112.6 . . ?
C146 C148 H14B 112.6 . . ?
C146 C148 C147 95.6(6) . . ?
H14A C148 H14B 110.1 . . ?
C147 C148 H14A 112.6 . . ?
C147 C148 H14B 112.6 . . ?
N4 C61 N5 125.9(5) . . ?
N4 C61 C60 119.4(5) . . ?
N5 C61 C60 114.5(6) . . ?
C98 C95 H95 113.5 . . ?
C98 C95 C91 116.3(5) . . ?
C98 C95 C94 98.6(4) . . ?
C91 C95 H95 113.5 . . ?
C91 C95 C94 99.5(5) . . ?
C94 C95 H95 113.5 . . ?
O47 C84 C77 98.7(4) . . ?
O47 C84 C89 102.9(4) . . ?
O47 C84 C85 109.5(5) . . ?
C89 C84 C77 108.5(5) . . ?
C85 C84 C77 119.1(5) . . ?
C85 C84 C89 115.6(4) . . ?
O65 C106 C102 106.6(5) . . ?
O64 C106 O65 124.6(8) . . ?
O64 C106 C102 128.6(6) . . ?
C152 C150 C146 117.6(5) . . ?
C152 C150 C149 99.5(4) . . ?
C152 C150 H150 112.2 . . ?
C146 C150 H150 112.2 . . ?
C149 C150 C146 101.8(4) . . ?
C149 C150 H150 112.2 . . ?
C60 C57 H57 120.9 . . ?
C60 C57 C56 118.2(7) . . ?
C56 C57 H57 120.9 . . ?
O3 C151 C157 101.0(4) . . ?
O3 C151 C149 104.7(4) . . ?
O3 C151 C155 107.2(6) . . ?
C157 C151 C149 106.2(5) . . ?
C155 C151 C157 120.6(5) . . ?
C155 C151 C149 115.1(5) . . ?
C48 C51 H51 114.4 . . ?
C53 C51 C48 106.2(4) . . ?
C53 C51 H51 114.4 . . ?
C52 C51 C48 105.3(5) . . ?
C52 C51 C53 100.8(6) . . ?
C52 C51 H51 114.4 . . ?
O1 C170 C169 103.3(5) . . ?
O1 C170 H170 111.5 . . ?
O1 C170 C166 116.9(5) . . ?
C169 C170 H170 111.5 . . ?
C166 C170 C169 101.5(4) . . ?
C166 C170 H170 111.5 . . ?
C72 C74 H74A 112.7 . . ?
C72 C74 H74B 112.7 . . ?
C72 C74 C73 95.4(4) . . ?
H74A C74 H74B 110.2 . . ?
C73 C74 H74A 112.7 . . ?
C73 C74 H74B 112.7 . . ?
C76 C73 C74 103.3(4) . . ?
C76 C73 H73 115.2 . . ?
C76 C73 C71 106.2(5) . . ?
C74 C73 H73 115.2 . . ?
C71 C73 C74 100.0(5) . . ?
C71 C73 H73 115.2 . . ?
C59 C60 C61 122.5(6) . . ?
C59 C60 C57 120.8(6) . . ?
C57 C60 C61 116.7(6) . . ?
C98 C102 C103 100.4(5) . . ?
C108 C102 C98 113.9(5) . . ?
C108 C102 C103 88.9(4) . . ?
C106 C102 C98 114.1(5) . . ?
C106 C102 C108 114.1(5) . . ?
C106 C102 C103 122.7(5) . . ?
C176 C173 H173 120.3 . . ?
C176 C173 C172 119.5(6) . . ?
C172 C173 H173 120.3 . . ?
O16 C143 C140 121.9(8) . . ?
O16 C143 O15 124.6(8) . . ?
O15 C143 C140 113.0(6) . . ?
C140 C145 H145 111.6 . . ?
C146 C145 C140 117.8(5) . . ?
C146 C145 H145 111.6 . . ?
C144 C145 C140 101.1(4) . . ?
C144 C145 C146 102.2(5) . . ?
C144 C145 H145 111.6 . . ?
C9 C6 H6 119.0 . . ?
C5 C6 C9 122.0(7) . . ?
C5 C6 H6 119.0 . . ?
N1 C3 N2 123.6(6) . . ?
N1 C3 C4 120.2(7) . . ?
N2 C3 C4 116.2(7) . . ?
C108 C111 H111 113.7 . . ?
C108 C111 C112 106.7(6) . . ?
C113 C111 C108 109.8(6) . . ?
C113 C111 H111 113.7 . . ?
C113 C111 C112 97.9(4) . . ?
C112 C111 H111 113.7 . . ?
C164 C166 H166 114.9 . . ?
C170 C166 C164 106.1(5) . . ?
C170 C166 H166 114.9 . . ?
C170 C166 C167 101.0(5) . . ?
C167 C166 C164 103.4(5) . . ?
C167 C166 H166 114.9 . . ?
C165 C167 C166 97.4(5) . . ?
C165 C167 H16C 112.3 . . ?
C165 C167 H16D 112.3 . . ?
C166 C167 H16C 112.3 . . ?
C166 C167 H16D 112.3 . . ?
H16C C167 H16D 109.9 . . ?
O24 B1 C9 126.7(6) . . ?
O23 B1 O24 113.4(5) . . ?
O23 B1 C9 119.8(6) . . ?
C11 C12 C16 98.9(4) . . ?
C11 C12 C13 105.9(4) . . ?
C11 C12 H12 115.9 . . ?
C16 C12 C13 102.0(4) . . ?
C16 C12 H12 115.9 . . ?
C13 C12 H12 115.9 . . ?
O46 C71 C70 105.3(5) . . ?
O46 C71 C73 114.8(4) . . ?
O46 C71 H71 111.1 . . ?
C70 C71 C73 103.2(4) . . ?
C70 C71 H71 111.1 . . ?
C73 C71 H71 111.1 . . ?
N6 C63 N5 127.9(6) . . ?
N6 C63 C64 116.3(5) . . ?
N5 C63 C64 115.8(6) . . ?
C55 C56 C57 121.3(6) . . ?
C55 C56 H56 119.4 . . ?
C57 C56 H56 119.4 . . ?
C171 C172 C173 120.6(5) . . ?
C171 C172 H172 119.7 . . ?
C173 C172 H172 119.7 . . ?
N2 C1 C118 118.1(8) . . ?
N3 C1 N2 123.6(8) . . ?
N3 C1 C118 117.6(6) . . ?
C155 O6 C156 129.2(9) . . ?
C120 C115 C116 119.7(8) . . ?
C120 C115 B3 121.0(9) . . ?
C116 C115 B3 119.3(7) . . ?
C90 C91 C95 100.8(5) . . ?
C90 C91 H91 115.3 . . ?
C95 C91 H91 115.3 . . ?
C93 C91 C90 104.5(5) . . ?
C93 C91 C95 103.9(5) . . ?
C93 C91 H91 115.3 . . ?
C4 C5 H5 120.6 . . ?
C6 C5 C4 118.8(7) . . ?
C6 C5 H5 120.6 . . ?
O5 C153 C152 112.8(6) . . ?
O4 C153 O5 125.1(7) . . ?
O4 C153 C152 121.3(6) . . ?
C91 C93 H93A 112.6 . . ?
C91 C93 H93B 112.6 . . ?
C91 C93 C92 95.6(5) . . ?
H93A C93 H93B 110.1 . . ?
C92 C93 H93A 112.6 . . ?
C92 C93 H93B 112.6 . . ?
C68 C67 H67 119.2 . . ?
C68 C67 C64 121.6(6) . . ?
C64 C67 H67 119.2 . . ?
O51 C85 C84 113.2(6) . . ?
O50 C85 O51 122.5(7) . . ?
O50 C85 C84 124.3(6) . . ?
C102 C103 C97 101.0(4) . . ?
C109 C103 C102 89.4(4) . . ?
C109 C103 C97 110.3(6) . . ?
C104 C103 C102 127.5(6) . . ?
C104 C103 C109 120.1(4) . . ?
C104 C103 C97 106.3(5) . . ?
O33 C20 H20A 109.5 . . ?
O33 C20 H20B 109.5 . . ?
O33 C20 H20C 109.5 . . ?
H20A C20 H20B 109.5 . . ?
H20A C20 H20C 109.5 . . ?
H20B C20 H20C 109.5 . . ?
C171 C174 H174 122.0 . . ?
C175 C174 C171 116.1(6) . . ?
C175 C174 H174 122.0 . . ?
C69 C66 H66 119.1 . . ?
C65 C66 C69 121.7(5) . . ?
C65 C66 H66 119.1 . . ?
C50 C52 H52A 112.6 . . ?
C50 C52 H52B 112.6 . . ?
C51 C52 C50 95.9(4) . . ?
C51 C52 H52A 112.6 . . ?
C51 C52 H52B 112.6 . . ?
H52A C52 H52B 110.1 . . ?
C89 C92 H92 113.8 . . ?
C93 C92 C89 102.0(4) . . ?
C93 C92 H92 113.8 . . ?
C93 C92 C94 105.8(5) . . ?
C94 C92 C89 106.4(5) . . ?
C94 C92 H92 113.8 . . ?
O10 C161 C157 128.4(8) . . ?
O10 C161 O11 120.9(8) . . ?
O11 C161 C157 110.6(8) . . ?
O37 C40 O38 121.0(8) . . ?
O37 C40 C36 127.3(8) . . ?
O38 C40 C36 111.4(5) . . ?
C176 C175 H175 118.3 . . ?
C174 C175 C176 123.4(6) . . ?
C174 C175 H175 118.3 . . ?
C9 C8 H8 118.7 . . ?
C9 C8 C7 122.6(7) . . ?
C7 C8 H8 118.7 . . ?
C108 C109 C103 90.6(4) . . ?
C108 C109 H109 113.6 . . ?
C103 C109 H109 113.6 . . ?
C110 C109 C108 105.5(6) . . ?
C110 C109 C103 117.3(5) . . ?
C110 C109 H109 113.6 . . ?
C126 C125 H125 120.4 . . ?
C122 C125 H125 120.4 . . ?
C122 C125 C126 119.3(6) . . ?
C66 C65 H65 119.1 . . ?
C66 C65 C64 121.8(7) . . ?
C64 C65 H65 119.1 . . ?
C134 C132 H132 113.4 . . ?
C129 C132 H132 113.4 . . ?
C129 C132 C134 116.6(6) . . ?
C133 C132 H132 113.4 . . ?
C133 C132 C134 92.5(5) . . ?
C133 C132 C129 105.6(6) . . ?
C122 C121 C2 118.6(7) . . ?
C122 C121 C123 122.1(7) . . ?
C123 C121 C2 119.1(6) . . ?
C4 C7 C8 121.3(7) . . ?
C4 C7 H7 119.3 . . ?
C8 C7 H7 119.3 . . ?
C95 C94 H94 110.6 . . ?
C92 C94 C95 102.9(4) . . ?
C92 C94 H94 110.6 . . ?
C92 C94 C97 118.8(6) . . ?
C97 C94 C95 102.6(4) . . ?
C97 C94 H94 110.6 . . ?
C125 C126 B2 118.5(6) . . ?
C124 C126 C125 118.1(7) . . ?
C124 C126 B2 123.2(8) . . ?
N1 C2 C121 119.8(7) . . ?
N3 C2 N1 125.9(7) . . ?
N3 C2 C121 114.3(6) . . ?
O66 C113 C111 116.1(5) . . ?
O66 C113 H113 112.0 . . ?
O66 C113 C114 99.4(6) . . ?
C111 C113 H113 112.0 . . ?
C111 C113 C114 104.4(5) . . ?
C114 C113 H113 112.0 . . ?
C149 C147 H147 116.1 . . ?
C148 C147 C149 101.5(4) . . ?
C148 C147 H147 116.1 . . ?
C144 C147 C149 102.4(6) . . ?
C144 C147 C148 102.5(5) . . ?
C144 C147 H147 116.1 . . ?
O39 C47 H47A 109.5 . . ?
O39 C47 H47B 109.5 . . ?
O39 C47 H47C 109.5 . . ?
H47A C47 H47B 109.5 . . ?
H47A C47 H47C 109.5 . . ?
H47B C47 H47C 109.5 . . ?
C69 C68 H68 119.8 . . ?
C67 C68 C69 120.3(7) . . ?
C67 C68 H68 119.8 . . ?
O6 C155 C151 113.6(6) . . ?
O7 C155 C151 122.7(8) . . ?
O7 C155 O6 123.7(8) . . ?
C67 C64 C63 120.0(5) . . ?
C65 C64 C63 124.0(7) . . ?
C65 C64 C67 115.6(6) . . ?
O56 C97 C103 98.3(5) . . ?
O56 C97 C94 103.9(4) . . ?
O56 C97 C99 117.6(8) . . ?
C94 C97 C103 105.7(6) . . ?
C99 C97 C103 114.6(6) . . ?
C99 C97 C94 114.7(6) . . ?
O21 C127 H127 108.5 . . ?
O21 C127 C129 119.6(6) . . ?
O21 C127 C128 108.3(6) . . ?
C129 C127 H127 108.5 . . ?
C129 C127 C128 102.9(7) . . ?
C128 C127 H127 108.5 . . ?
C117 C118 C1 116.4(8) . . ?
C117 C118 C119 124.7(8) . . ?
C119 C118 C1 118.6(6) . . ?
C125 C122 H122 119.6 . . ?
C121 C122 C125 120.8(8) . . ?
C121 C122 H122 119.6 . . ?
O58 C101 H10A 109.5 . . ?
O58 C101 H10B 109.5 . . ?
O58 C101 H10C 109.5 . . ?
H10A C101 H10B 109.5 . . ?
H10A C101 H10C 109.5 . . ?
H10B C101 H10C 109.5 . . ?
C140 C134 C132 113.9(7) . . ?
C140 C134 C135 101.5(7) . . ?
C140 C134 C136 116.8(6) . . ?
C132 C134 C136 105.2(6) . . ?
C135 C134 C132 85.6(5) . . ?
C135 C134 C136 129.9(8) . . ?
O67 C114 C113 108.0(5) . . ?
O67 C114 H114 110.7 . . ?
O67 C114 C110 116.2(7) . . ?
C113 C114 H114 110.7 . . ?
C113 C114 C110 100.1(5) . . ?
C110 C114 H114 110.7 . . ?
C132 C129 C127 100.3(6) . . ?
C132 C129 H129 114.4 . . ?
C127 C129 H129 114.4 . . ?
C131 C129 C132 108.4(8) . . ?
C131 C129 C127 103.4(7) . . ?
C131 C129 H129 114.4 . . ?
O63 C104 O61 122.3(7) . . ?
O63 C104 C103 124.6(6) . . ?
O61 C104 C103 112.9(7) . . ?
C118 C117 H117 119.7 . . ?
C118 C117 C116 120.6(10) . . ?
C116 C117 H117 119.7 . . ?
C121 C123 H123 122.0 . . ?
C124 C123 C121 116.0(6) . . ?
C124 C123 H123 122.0 . . ?
C111 C112 H11A 112.9 . . ?
C111 C112 H11B 112.9 . . ?
C111 C112 C110 94.1(6) . . ?
H11A C112 H11B 110.3 . . ?
C110 C112 H11A 112.9 . . ?
C110 C112 H11B 112.9 . . ?
C126 C124 H124 118.2 . . ?
C123 C124 C126 123.6(8) . . ?
C123 C124 H124 118.2 . . ?
C115 C120 H120 121.3 . . ?
C115 C120 C119 117.3(8) . . ?
C119 C120 H120 121.3 . . ?
C118 C119 C120 116.7(6) . . ?
C118 C119 H119 121.6 . . ?
C120 C119 H119 121.6 . . ?
O168 C160 H16E 109.5 . . ?
O168 C160 H16F 109.5 . . ?
O168 C160 H16G 109.5 . . ?
H16E C160 H16F 109.5 . . ?
H16E C160 H16G 109.5 . . ?
H16F C160 H16G 109.5 . . ?
O44 B5 C55 119.0(6) . . ?
O43 B5 O44 115.5(5) . . ?
O43 B5 C55 125.5(6) . . ?
O1 B6 O2 113.6(6) . . ?
O1 B6 C171 124.2(5) . . ?
O2 B6 C171 122.1(5) . . ?
C145 C144 C147 105.6(5) . . ?
C145 C144 H144 109.7 . . ?
C147 C144 H144 109.7 . . ?
C141 C144 C145 102.0(5) . . ?
C141 C144 C147 119.6(7) . . ?
C141 C144 H144 109.7 . . ?
C161 O11 C162 117.7(12) . . ?
O30 C22 H22A 109.5 . . ?
O30 C22 H22B 109.5 . . ?
O30 C22 H22C 109.5 . . ?
H22A C22 H22B 109.5 . . ?
H22A C22 H22C 109.5 . . ?
H22B C22 H22C 109.5 . . ?
C109 C110 C114 107.1(5) . . ?
C109 C110 C112 103.5(5) . . ?
C109 C110 H110 115.4 . . ?
C114 C110 H110 115.4 . . ?
C112 C110 C114 98.2(6) . . ?
C112 C110 H110 115.4 . . ?
O52 C80 H80A 109.5 . . ?
O52 C80 H80B 109.5 . . ?
O52 C80 H80C 109.5 . . ?
H80A C80 H80B 109.5 . . ?
H80A C80 H80C 109.5 . . ?
H80B C80 H80C 109.5 . . ?
C115 C116 H116 119.7 . . ?
C117 C116 C115 120.6(7) . . ?
C117 C116 H116 119.7 . . ?
O45 B4 C69 123.5(7) . . ?
O46 B4 O45 112.5(5) . . ?
O46 B4 C69 123.4(6) . . ?
O21 B2 C126 123.3(7) . . ?
O22 B2 O21 114.4(8) . . ?
O22 B2 C126 122.0(6) . . ?
O65 C107 H10D 109.5 . . ?
O65 C107 H10E 109.5 . . ?
O65 C107 H10F 109.5 . . ?
H10D C107 H10E 109.5 . . ?
H10D C107 H10F 109.5 . . ?
H10E C107 H10F 109.5 . . ?
O26 C26 H26A 109.5 . . ?
O26 C26 H26B 109.5 . . ?
O26 C26 H26C 109.5 . . ?
H26A C26 H26B 109.5 . . ?
H26A C26 H26C 109.5 . . ?
H26B C26 H26C 109.5 . . ?
O59 C99 C97 119.4(9) . . ?
O59 C99 O60 125.7(10) . . ?
O60 C99 C97 113.6(11) . . ?
O22 C128 C127 102.4(6) . . ?
O22 C128 H128 112.6 . . ?
O22 C128 C130 115.7(8) . . ?
C127 C128 H128 112.6 . . ?
C130 C128 C127 99.9(6) . . ?
C130 C128 H128 112.6 . . ?
O54 C82 H82A 109.5 . . ?
O54 C82 H82B 109.5 . . ?
O54 C82 H82C 109.5 . . ?
H82A C82 H82B 109.5 . . ?
H82A C82 H82C 109.5 . . ?
H82B C82 H82C 109.5 . . ?
O67 B3 C115 124.2(9) . . ?
O66 B3 O67 112.7(8) . . ?
O66 B3 C115 123.2(6) . . ?
O12 C141 C144 101.8(5) . . ?
O12 C141 C142 103.6(9) . . ?
O12 C141 C135 102.0(5) . . ?
C144 C141 C142 116.7(6) . . ?
C144 C141 C135 109.6(7) . . ?
C142 C141 C135 119.9(7) . . ?
C132 C133 H133 113.8 . . ?
C132 C133 C130 101.9(7) . . ?
C132 C133 C135 91.5(5) . . ?
C130 C133 H133 113.8 . . ?
C130 C133 C135 119.0(8) . . ?
C135 C133 H133 113.8 . . ?
C128 C130 C133 111.7(8) . . ?
C128 C130 H130 113.9 . . ?
C128 C130 C131 99.1(7) . . ?
C133 C130 H130 113.9 . . ?
C133 C130 C131 103.0(7) . . ?
C131 C130 H130 113.9 . . ?
O38 C41 H41A 109.5 . . ?
O38 C41 H41B 109.5 . . ?
O38 C41 H41C 109.5 . . ?
H41A C41 H41B 109.5 . . ?
H41A C41 H41C 109.5 . . ?
H41B C41 H41C 109.5 . . ?
C129 C131 C130 91.7(8) . . ?
C129 C131 H131 134.2 . . ?
C130 C131 H131 134.2 . . ?
O13 C142 C141 126.2(9) . . ?
O13 C142 O14 127.9(12) . . ?
O14 C142 C141 95.7(15) . . ?
C134 C135 C141 99.2(6) . . ?
C134 C135 C138 121.7(9) . . ?
C141 C135 C138 113.6(7) . . ?
C133 C135 C134 90.4(6) . . ?
C133 C135 C141 107.9(7) . . ?
C133 C135 C138 120.2(7) . . ?
O51 C86 H86A 109.5 . . ?
O51 C86 H86B 109.5 . . ?
O51 C86 H86C 109.5 . . ?
H86A C86 H86B 109.5 . . ?
H86A C86 H86C 109.5 . . ?
H86B C86 H86C 109.5 . . ?
O48 C88 H88A 109.5 . . ?
O48 C88 H88B 109.5 . . ?
O48 C88 H88C 109.5 . . ?
H88A C88 H88B 109.5 . . ?
H88A C88 H88C 109.5 . . ?
H88B C88 H88C 109.5 . . ?
O42 C45 H45A 109.5 . . ?
O42 C45 H45B 109.5 . . ?
O42 C45 H45C 109.5 . . ?
H45A C45 H45B 109.5 . . ?
H45A C45 H45C 109.5 . . ?
H45B C45 H45C 109.5 . . ?
O5 C154 H15A 109.5 . . ?
O5 C154 H15B 109.5 . . ?
O5 C154 H15C 109.5 . . ?
H15A C154 H15B 109.5 . . ?
H15A C154 H15C 109.5 . . ?
H15B C154 H15C 109.5 . . ?
O28 C28 H28A 109.5 . . ?
O28 C28 H28B 109.5 . . ?
O28 C28 H28C 109.5 . . ?
H28A C28 H28B 109.5 . . ?
H28A C28 H28C 109.5 . . ?
H28B C28 H28C 109.5 . . ?
O6 C156 H15D 109.5 . . ?
O6 C156 H15E 109.5 . . ?
O6 C156 H15F 109.5 . . ?
H15D C156 H15E 109.5 . . ?
H15D C156 H15F 109.5 . . ?
H15E C156 H15F 109.5 . . ?
O61 C105 H10G 109.5 . . ?
O61 C105 H10H 109.5 . . ?
O61 C105 H10I 109.5 . . ?
H10G C105 H10H 109.5 . . ?
H10G C105 H10I 109.5 . . ?
H10H C105 H10I 109.5 . . ?
O35 C39 H39A 109.5 . . ?
O35 C39 H39B 109.5 . . ?
O35 C39 H39C 109.5 . . ?
H39A C39 H39B 109.5 . . ?
H39A C39 H39C 109.5 . . ?
H39B C39 H39C 109.5 . . ?
O11 C162 H16H 109.5 . . ?
O11 C162 H16I 109.5 . . ?
O11 C162 H16J 109.5 . . ?
H16H C162 H16I 109.5 . . ?
H16H C162 H16J 109.5 . . ?
H16I C162 H16J 109.5 . . ?
O19 C136 C134 112.5(13) . . ?
O20 C136 C134 111.9(7) . . ?
O20 C136 O19 124.2(11) . . ?
O18 C138 C135 101.5(11) . . ?
O17 C138 C135 81.9(19) . . ?
O17 C138 O18 171(2) . . ?
C138 O18 C139 94.4(11) . . ?
C136 O20 C137 100.8(10) . . ?
O20 C137 H13A 109.5 . . ?
O20 C137 H13B 109.5 . . ?
O20 C137 H13C 109.5 . . ?
H13A C137 H13B 109.5 . . ?
H13A C137 H13C 109.5 . . ?
H13B C137 H13C 109.5 . . ?
O18 C139 H13D 109.5 . . ?
O18 C139 H13E 109.5 . . ?
O18 C139 H13F 109.5 . . ?
H13D C139 H13E 109.5 . . ?
H13D C139 H13F 109.5 . . ?
H13E C139 H13F 109.5 . . ?

loop_
_geom_bond_atom_site_label_1
_geom_bond_atom_site_label_2
_geom_bond_distance
_geom_bond_site_symmetry_2
_geom_bond_publ_flag
O25 C23 1.429(7) . ?
O25 C24 1.463(6) . ?
O24 C10 1.403(6) . ?
O24 B1 1.396(8) . ?
O44 C53 1.424(7) . ?
O44 B5 1.413(8) . ?
O33 C19 1.328(6) . ?
O33 C20 1.452(6) . ?
O31 C21 1.190(5) . ?
O23 C11 1.431(7) . ?
O23 B1 1.365(8) . ?
O1 C170 1.444(7) . ?
O1 B6 1.368(8) . ?
O47 C83 1.476(7) . ?
O47 C84 1.465(6) . ?
O45 C70 1.456(8) . ?
O45 B4 1.407(8) . ?
O43 C54 1.426(6) . ?
O43 B5 1.287(8) . ?
O2 C169 1.430(7) . ?
O2 B6 1.384(7) . ?
O46 C71 1.424(6) . ?
O46 B4 1.389(9) . ?
O39 C46 1.294(7) . ?
O39 C47 1.500(9) . ?
O3 C152 1.480(7) . ?
O3 C151 1.424(7) . ?
O21 C127 1.378(8) . ?
O21 B2 1.385(8) . ?
O56 C98 1.418(8) . ?
O56 C97 1.385(7) . ?
O34 C37 1.434(7) . ?
O34 C36 1.438(8) . ?
O168 C159 1.313(6) . ?
O168 C160 1.476(7) . ?
O26 C25 1.361(8) . ?
O26 C26 1.377(9) . ?
O58 C100 1.348(7) . ?
O58 C101 1.469(7) . ?
O30 C21 1.346(7) . ?
O30 C22 1.453(8) . ?
O57 C100 1.188(7) . ?
O49 C87 1.131(8) . ?
O12 C140 1.391(6) . ?
O12 C141 1.466(9) . ?
O32 C19 1.176(7) . ?
O40 C46 1.216(6) . ?
O67 C114 1.363(10) . ?
O67 B3 1.357(8) . ?
O65 C106 1.346(7) . ?
O65 C107 1.484(9) . ?
O55 C81 1.203(8) . ?
O66 C113 1.498(8) . ?
O66 B3 1.355(11) . ?
O52 C79 1.329(7) . ?
O52 C80 1.454(9) . ?
O54 C81 1.313(8) . ?
O54 C82 1.490(7) . ?
O22 B2 1.378(10) . ?
O22 C128 1.416(10) . ?
O29 C27 1.162(8) . ?
O53 C79 1.244(7) . ?
O27 C25 1.237(7) . ?
O5 C153 1.327(7) . ?
O5 C154 1.389(10) . ?
O41 C44 1.121(8) . ?
O36 C38 1.223(9) . ?
O51 C85 1.283(8) . ?
O51 C86 1.432(14) . ?
O42 C44 1.371(9) . ?
O42 C45 1.397(8) . ?
O64 C106 1.136(7) . ?
N4 C62 1.345(7) . ?
N4 C61 1.323(8) . ?
O63 C104 1.239(10) . ?
O50 C85 1.202(7) . ?
O37 C40 1.199(7) . ?
O28 C27 1.345(7) . ?
O28 C28 1.508(11) . ?
O38 C40 1.332(10) . ?
O38 C41 1.417(10) . ?
O48 C87 1.318(9) . ?
O48 C88 1.391(9) . ?
O9 C159 1.169(7) . ?
N6 C62 1.327(8) . ?
N6 C63 1.331(8) . ?
N5 C61 1.386(8) . ?
N5 C63 1.338(7) . ?
C19 C17 1.548(9) . ?
N1 C3 1.327(9) . ?
N1 C2 1.333(8) . ?
O4 C153 1.206(8) . ?
C23 C30 1.497(6) . ?
C23 C17 1.548(7) . ?
C23 C27 1.538(9) . ?
N2 C3 1.352(10) . ?
N2 C1 1.386(8) . ?
C35 H35 1.0000 . ?
C35 C31 1.534(7) . ?
C35 C34 1.606(9) . ?
C35 C37 1.561(6) . ?
C81 C77 1.541(7) . ?
C21 C18 1.522(7) . ?
C31 H31 1.0000 . ?
C31 C30 1.549(7) . ?
C31 C33 1.556(8) . ?
C49 H49 1.0000 . ?
C49 C42 1.553(6) . ?
C49 C48 1.566(9) . ?
C49 C50 1.564(7) . ?
C46 C42 1.553(9) . ?
C25 C24 1.491(9) . ?
C76 H76 1.0000 . ?
C76 C78 1.543(7) . ?
C76 C75 1.562(9) . ?
C76 C73 1.547(7) . ?
C78 C77 1.544(9) . ?
C78 C79 1.490(9) . ?
C78 C83 1.580(7) . ?
N3 C1 1.344(11) . ?
N3 C2 1.323(10) . ?
C42 C37 1.576(7) . ?
C42 C43 1.559(9) . ?
C9 C6 1.479(10) . ?
C9 B1 1.534(9) . ?
C9 C8 1.305(9) . ?
C72 H72 1.0000 . ?
C72 C75 1.527(7) . ?
C72 C70 1.574(7) . ?
C72 C74 1.545(9) . ?
C24 C29 1.525(6) . ?
C24 C18 1.563(6) . ?
C30 H30 1.0000 . ?
C30 C29 1.569(9) . ?
O35 C38 1.304(8) . ?
O35 C39 1.542(16) . ?
C29 H29 1.0000 . ?
C29 C32 1.557(7) . ?
C77 C75 1.541(7) . ?
C77 C84 1.590(9) . ?
C32 H32 1.0000 . ?
C32 C34 1.563(7) . ?
C32 C33 1.524(8) . ?
C69 C66 1.427(10) . ?
C69 C68 1.388(8) . ?
C69 B4 1.504(10) . ?
C75 H75 1.0000 . ?
C15 H15 1.0000 . ?
C15 C18 1.590(6) . ?
C15 C14 1.542(6) . ?
C15 C13 1.576(8) . ?
C163 H163 1.0000 . ?
C163 C158 1.551(7) . ?
C163 C165 1.530(9) . ?
C163 C164 1.547(8) . ?
C159 C158 1.481(8) . ?
C62 C176 1.453(9) . ?
C171 C172 1.374(8) . ?
C171 C174 1.443(8) . ?
C171 B6 1.554(9) . ?
C158 C157 1.576(8) . ?
C158 C152 1.544(9) . ?
C34 H34 1.0000 . ?
C34 C36 1.567(7) . ?
C33 H33A 0.9900 . ?
C33 H33B 0.9900 . ?
C18 C17 1.540(8) . ?
C38 C37 1.458(10) . ?
C10 H10 1.0000 . ?
C10 C11 1.563(9) . ?
C10 C14 1.562(7) . ?
C176 C173 1.354(8) . ?
C176 C175 1.435(10) . ?
C11 H11 1.0000 . ?
C11 C12 1.522(7) . ?
C87 C83 1.526(8) . ?
O16 C143 1.160(8) . ?
C48 H48 1.0000 . ?
C48 C43 1.554(6) . ?
C48 C51 1.570(7) . ?
C165 H165 1.0000 . ?
C165 C169 1.528(8) . ?
C165 C167 1.470(9) . ?
C58 H58 0.9500 . ?
C58 C55 1.385(8) . ?
C58 C59 1.405(8) . ?
C157 C164 1.548(7) . ?
C157 C151 1.554(8) . ?
C157 C161 1.501(10) . ?
C44 C43 1.532(9) . ?
C17 C13 1.564(6) . ?
C70 H70 1.0000 . ?
C70 C71 1.542(9) . ?
C164 H164 1.0000 . ?
C164 C166 1.567(8) . ?
C152 C150 1.577(7) . ?
C152 C153 1.494(10) . ?
C43 C36 1.564(8) . ?
C36 C40 1.486(11) . ?
C55 C56 1.388(9) . ?
C55 B5 1.577(8) . ?
C140 C143 1.475(10) . ?
C140 C145 1.602(8) . ?
C140 C134 1.540(10) . ?
C14 H14 1.0000 . ?
C14 C16 1.534(8) . ?
C16 H16A 0.9900 . ?
C16 H16B 0.9900 . ?
C16 C12 1.549(8) . ?
C83 C90 1.519(7) . ?
C4 C3 1.452(8) . ?
C4 C5 1.473(11) . ?
C4 C7 1.373(10) . ?
C90 H90 1.0000 . ?
C90 C89 1.561(8) . ?
C90 C91 1.566(8) . ?
C53 H53 1.0000 . ?
C53 C54 1.516(9) . ?
C53 C51 1.525(7) . ?
C169 H169 1.0000 . ?
C169 C170 1.576(8) . ?
C50 H50 1.0000 . ?
C50 C54 1.594(7) . ?
C50 C52 1.621(8) . ?
C54 H54 1.0000 . ?
C100 C98 1.493(7) . ?
C89 H89 1.0000 . ?
C89 C84 1.579(8) . ?
C89 C92 1.526(8) . ?
C146 H146 1.0000 . ?
C146 C148 1.506(8) . ?
C146 C150 1.599(9) . ?
C146 C145 1.541(9) . ?
C149 H149 1.0000 . ?
C149 C150 1.578(7) . ?
C149 C151 1.573(8) . ?
C149 C147 1.562(8) . ?
C13 H13 1.0000 . ?
C13 C12 1.577(7) . ?
C59 H59 0.9500 . ?
C59 C60 1.291(9) . ?
C98 C95 1.573(7) . ?
C98 C102 1.574(9) . ?
C108 H108 1.0000 . ?
C108 C102 1.544(7) . ?
C108 C111 1.520(10) . ?
C108 C109 1.532(8) . ?
O61 C104 1.325(8) . ?
O61 C105 1.386(9) . ?
C148 H14A 0.9900 . ?
C148 H14B 0.9900 . ?
C148 C147 1.549(9) . ?
C61 C60 1.511(7) . ?
C95 H95 1.0000 . ?
C95 C91 1.596(8) . ?
C95 C94 1.604(8) . ?
C84 C85 1.521(9) . ?
C106 C102 1.529(10) . ?
C150 H150 1.0000 . ?
C57 H57 0.9500 . ?
C57 C60 1.372(9) . ?
C57 C56 1.397(8) . ?
C151 C155 1.516(9) . ?
C51 H51 1.0000 . ?
C51 C52 1.478(10) . ?
C170 H170 1.0000 . ?
C170 C166 1.498(8) . ?
C74 H74A 0.9900 . ?
C74 H74B 0.9900 . ?
C74 C73 1.558(8) . ?
C73 H73 1.0000 . ?
C73 C71 1.557(8) . ?
C102 C103 1.577(7) . ?
C173 H173 0.9500 . ?
C173 C172 1.435(9) . ?
C143 O15 1.325(10) . ?
C145 H145 1.0000 . ?
C145 C144 1.519(9) . ?
C6 H6 0.9500 . ?
C6 C5 1.330(8) . ?
C111 H111 1.0000 . ?
C111 C113 1.519(8) . ?
C111 C112 1.534(8) . ?
C166 H166 1.0000 . ?
C166 C167 1.512(8) . ?
C167 H16C 0.9900 . ?
C167 H16D 0.9900 . ?
C12 H12 1.0000 . ?
C71 H71 1.0000 . ?
C63 C64 1.474(9) . ?
C56 H56 0.9500 . ?
C172 H172 0.9500 . ?
C1 C118 1.519(12) . ?
O6 C155 1.303(10) . ?
O6 C156 1.477(11) . ?
C115 C120 1.377(9) . ?
C115 C116 1.384(12) . ?
C115 B3 1.540(13) . ?
C91 H91 1.0000 . ?
C91 C93 1.486(9) . ?
C5 H5 0.9500 . ?
C93 H93A 0.9900 . ?
C93 H93B 0.9900 . ?
C93 C92 1.490(8) . ?
C67 H67 0.9500 . ?
C67 C68 1.350(9) . ?
C67 C64 1.468(10) . ?
C103 C109 1.542(8) . ?
C103 C97 1.666(11) . ?
C103 C104 1.517(9) . ?
C20 H20A 0.9800 . ?
C20 H20B 0.9800 . ?
C20 H20C 0.9800 . ?
C174 H174 0.9500 . ?
C174 C175 1.377(10) . ?
C66 H66 0.9500 . ?
C66 C65 1.328(10) . ?
C52 H52A 0.9900 . ?
C52 H52B 0.9900 . ?
C92 H92 1.0000 . ?
C92 C94 1.499(9) . ?
C161 O10 1.159(10) . ?
C161 O11 1.306(9) . ?
C175 H175 0.9500 . ?
C8 H8 0.9500 . ?
C8 C7 1.405(8) . ?
C109 H109 1.0000 . ?
C109 C110 1.524(9) . ?
C125 H125 0.9500 . ?
C125 C126 1.420(11) . ?
C125 C122 1.389(11) . ?
C65 H65 0.9500 . ?
C65 C64 1.404(8) . ?
C132 H132 1.0000 . ?
C132 C134 1.602(9) . ?
C132 C129 1.565(9) . ?
C132 C133 1.472(9) . ?
C121 C2 1.517(11) . ?
C121 C122 1.332(9) . ?
C121 C123 1.436(12) . ?
C7 H7 0.9500 . ?
C94 H94 1.0000 . ?
C94 C97 1.544(8) . ?
C126 C124 1.377(8) . ?
C126 B2 1.533(13) . ?
C113 H113 1.0000 . ?
C113 C114 1.583(10) . ?
C147 H147 1.0000 . ?
C147 C144 1.542(10) . ?
C47 H47A 0.9800 . ?
C47 H47B 0.9800 . ?
C47 H47C 0.9800 . ?
C68 H68 0.9500 . ?
C155 O7 1.174(9) . ?
O13 C142 1.182(19) . ?
O59 C99 1.198(13) . ?
C97 C99 1.436(12) . ?
C127 H127 1.0000 . ?
C127 C129 1.583(9) . ?
C127 C128 1.585(11) . ?
C118 C117 1.302(10) . ?
C118 C119 1.325(11) . ?
C122 H122 0.9500 . ?
C101 H10A 0.9800 . ?
C101 H10B 0.9800 . ?
C101 H10C 0.9800 . ?
C134 C135 1.583(12) . ?
C134 C136 1.734(15) . ?
C114 H114 1.0000 . ?
C114 C110 1.618(8) . ?
O60 C99 1.309(13) . ?
C129 H129 1.0000 . ?
C129 C131 1.331(12) . ?
C117 H117 0.9500 . ?
C117 C116 1.381(13) . ?
C123 H123 0.9500 . ?
C123 C124 1.372(10) . ?
C112 H11A 0.9900 . ?
C112 H11B 0.9900 . ?
C112 C110 1.537(11) . ?
C124 H124 0.9500 . ?
C120 H120 0.9500 . ?
C120 C119 1.523(12) . ?
C119 H119 0.9500 . ?
C160 H16E 0.9800 . ?
C160 H16F 0.9800 . ?
C160 H16G 0.9800 . ?
C144 H144 1.0000 . ?
C144 C141 1.513(9) . ?
O11 C162 1.385(14) . ?
C22 H22A 0.9800 . ?
C22 H22B 0.9800 . ?
C22 H22C 0.9800 . ?
C110 H110 1.0000 . ?
C80 H80A 0.9800 . ?
C80 H80B 0.9800 . ?
C80 H80C 0.9800 . ?
C116 H116 0.9500 . ?
C107 H10D 0.9800 . ?
C107 H10E 0.9800 . ?
C107 H10F 0.9800 . ?
C26 H26A 0.9800 . ?
C26 H26B 0.9800 . ?
C26 H26C 0.9800 . ?
C128 H128 1.0000 . ?
C128 C130 1.455(11) . ?
C82 H82A 0.9800 . ?
C82 H82B 0.9800 . ?
C82 H82C 0.9800 . ?
C141 C142 1.525(17) . ?
C141 C135 1.606(13) . ?
C133 H133 1.0000 . ?
C133 C130 1.517(11) . ?
C133 C135 1.548(9) . ?
C130 H130 1.0000 . ?
C130 C131 1.720(16) . ?
C41 H41A 0.9800 . ?
C41 H41B 0.9800 . ?
C41 H41C 0.9800 . ?
C131 H131 0.9500 . ?
C142 O14 1.52(2) . ?
C135 C138 1.871(18) . ?
C86 H86A 0.9800 . ?
C86 H86B 0.9800 . ?
C86 H86C 0.9800 . ?
C88 H88A 0.9800 . ?
C88 H88B 0.9800 . ?
C88 H88C 0.9800 . ?
C45 H45A 0.9800 . ?
C45 H45B 0.9800 . ?
C45 H45C 0.9800 . ?
C154 H15A 0.9800 . ?
C154 H15B 0.9800 . ?
C154 H15C 0.9800 . ?
C28 H28A 0.9800 . ?
C28 H28B 0.9800 . ?
C28 H28C 0.9800 . ?
C156 H15D 0.9800 . ?
C156 H15E 0.9800 . ?
C156 H15F 0.9800 . ?
C105 H10G 0.9800 . ?
C105 H10H 0.9800 . ?
C105 H10I 0.9800 . ?
C39 H39A 0.9800 . ?
C39 H39B 0.9800 . ?
C39 H39C 0.9800 . ?
C162 H16H 0.9800 . ?
C162 H16I 0.9800 . ?
C162 H16J 0.9800 . ?
C136 O19 1.224(14) . ?
C136 O20 1.146(13) . ?
C138 O18 1.355(17) . ?
C138 O17 0.805(19) . ?
O18 C139 1.582(17) . ?
O20 C137 1.445(15) . ?
C137 H13A 0.9800 . ?
C137 H13B 0.9800 . ?
C137 H13C 0.9800 . ?
C139 H13D 0.9800 . ?
C139 H13E 0.9800 . ?
C139 H13F 0.9800 . ?

loop_
_geom_torsion_atom_site_label_1
_geom_torsion_atom_site_label_2
_geom_torsion_atom_site_label_3
_geom_torsion_atom_site_label_4
_geom_torsion
_geom_torsion_site_symmetry_1
_geom_torsion_site_symmetry_2
_geom_torsion_site_symmetry_3
_geom_torsion_site_symmetry_4
_geom_torsion_publ_flag
O25 C23 C30 C31 77.1(6) . . . . ?
O25 C23 C30 C29 -36.1(4) . . . . ?
O25 C23 C17 C19 174.5(4) . . . . ?
O25 C23 C17 C18 33.3(4) . . . . ?
O25 C23 C17 C13 -62.7(6) . . . . ?
O25 C23 C27 O29 -151.8(6) . . . . ?
O25 C23 C27 O28 25.9(6) . . . . ?
O25 C24 C29 C30 30.3(4) . . . . ?
O25 C24 C29 C32 -78.3(7) . . . . ?
O25 C24 C18 C21 -175.6(4) . . . . ?
O25 C24 C18 C15 56.0(5) . . . . ?
O25 C24 C18 C17 -38.2(4) . . . . ?
O24 C10 C11 O23 3.8(4) . . . . ?
O24 C10 C11 C12 -118.1(4) . . . . ?
O24 C10 C14 C15 39.3(7) . . . . ?
O24 C10 C14 C16 144.3(5) . . . . ?
O44 C53 C54 O43 1.3(4) . . . . ?
O44 C53 C54 C50 120.6(4) . . . . ?
O44 C53 C51 C48 -40.6(9) . . . . ?
O44 C53 C51 C52 -150.2(5) . . . . ?
O33 C19 C17 C23 -122.0(5) . . . . ?
O33 C19 C17 C18 7.8(6) . . . . ?
O33 C19 C17 C13 114.4(5) . . . . ?
O31 C21 C18 C24 84.7(6) . . . . ?
O31 C21 C18 C15 -150.1(5) . . . . ?
O31 C21 C18 C17 -33.6(8) . . . . ?
O23 C11 C12 C16 -154.2(5) . . . . ?
O23 C11 C12 C13 -49.0(7) . . . . ?
O1 C170 C166 C164 39.9(7) . . . . ?
O1 C170 C166 C167 147.5(5) . . . . ?
O47 C83 C90 C89 -38.1(5) . . . . ?
O47 C83 C90 C91 70.7(6) . . . . ?
O47 C84 C85 O51 -28.0(7) . . . . ?
O47 C84 C85 O50 152.8(6) . . . . ?
O45 C70 C71 O46 -0.5(5) . . . . ?
O45 C70 C71 C73 -121.2(4) . . . . ?
O2 C169 C170 O1 0.6(5) . . . . ?
O2 C169 C170 C166 122.0(5) . . . . ?
O39 C46 C42 C49 42.1(6) . . . . ?
O39 C46 C42 C37 -82.8(5) . . . . ?
O39 C46 C42 C43 156.4(4) . . . . ?
O3 C152 C150 C146 73.0(6) . . . . ?
O3 C152 C150 C149 -35.7(6) . . . . ?
O3 C152 C153 O5 -167.3(4) . . . . ?
O3 C152 C153 O4 22.5(8) . . . . ?
O3 C151 C155 O6 -33.9(8) . . . . ?
O3 C151 C155 O7 148.8(8) . . . . ?
O21 C127 C129 C132 43.9(10) . . . . ?
O21 C127 C129 C131 155.8(8) . . . . ?
O21 C127 C128 O22 1.3(6) . . . . ?
O21 C127 C128 C130 -117.9(7) . . . . ?
O56 C98 C95 C91 -80.6(5) . . . . ?
O56 C98 C95 C94 24.5(6) . . . . ?
O56 C98 C102 C108 57.9(5) . . . . ?
O56 C98 C102 C106 -168.7(4) . . . . ?
O56 C98 C102 C103 -35.6(5) . . . . ?
O56 C97 C99 O59 15.5(13) . . . . ?
O56 C97 C99 O60 -176.4(7) . . . . ?
O34 C36 C40 O37 30.8(9) . . . . ?
O34 C36 C40 O38 -154.2(5) . . . . ?
O168 C159 C158 C163 -39.9(8) . . . . ?
O168 C159 C158 C157 -148.5(5) . . . . ?
O168 C159 C158 C152 90.9(6) . . . . ?
O26 C25 C24 O25 164.0(4) . . . . ?
O26 C25 C24 C29 45.1(6) . . . . ?
O26 C25 C24 C18 -84.2(5) . . . . ?
O58 C100 C98 O56 151.5(5) . . . . ?
O58 C100 C98 C95 32.2(8) . . . . ?
O58 C100 C98 C102 -97.4(6) . . . . ?
O30 C21 C18 C24 -94.1(5) . . . . ?
O30 C21 C18 C15 31.1(6) . . . . ?
O30 C21 C18 C17 147.6(4) . . . . ?
O57 C100 C98 O56 -29.0(8) . . . . ?
O57 C100 C98 C95 -148.3(6) . . . . ?
O57 C100 C98 C102 82.1(8) . . . . ?
O49 C87 C83 O47 159.9(6) . . . . ?
O49 C87 C83 C78 45.9(8) . . . . ?
O49 C87 C83 C90 -84.1(7) . . . . ?
O12 C140 C143 O16 161.6(6) . . . . ?
O12 C140 C143 O15 -26.4(8) . . . . ?
O12 C140 C145 C146 -83.8(6) . . . . ?
O12 C140 C145 C144 26.5(6) . . . . ?
O12 C140 C134 C132 49.9(8) . . . . ?
O12 C140 C134 C135 -40.4(7) . . . . ?
O12 C140 C134 C136 173.0(7) . . . . ?
O12 C141 C142 O13 33.4(18) . . . . ?
O12 C141 C142 O14 -179.7(8) . . . . ?
O12 C141 C135 C134 28.3(6) . . . . ?
O12 C141 C135 C133 -65.1(7) . . . . ?
O12 C141 C135 C138 159.0(8) . . . . ?
O32 C19 C17 C23 57.6(6) . . . . ?
O32 C19 C17 C18 -172.6(4) . . . . ?
O32 C19 C17 C13 -66.0(6) . . . . ?
O40 C46 C42 C49 -140.8(6) . . . . ?
O40 C46 C42 C37 94.2(6) . . . . ?
O40 C46 C42 C43 -26.6(8) . . . . ?
O67 C114 C110 C109 -43.8(7) . . . . ?
O67 C114 C110 C112 -150.6(5) . . . . ?
O65 C106 C102 C98 -51.5(6) . . . . ?
O65 C106 C102 C108 81.9(6) . . . . ?
O65 C106 C102 C103 -172.9(4) . . . . ?
O55 C81 C77 C78 -9.7(9) . . . . ?
O55 C81 C77 C75 -119.6(6) . . . . ?
O55 C81 C77 C84 114.4(7) . . . . ?
O66 C113 C114 O67 -2.3(5) . . . . ?
O66 C113 C114 C110 -124.3(5) . . . . ?
O54 C81 C77 C78 168.4(5) . . . . ?
O54 C81 C77 C75 58.5(7) . . . . ?
O54 C81 C77 C84 -67.5(6) . . . . ?
O22 C128 C130 C133 -41.1(11) . . . . ?
O22 C128 C130 C131 -149.0(7) . . . . ?
O27 C25 C24 O25 -14.3(7) . . . . ?
O27 C25 C24 C29 -133.2(5) . . . . ?
O27 C25 C24 C18 97.5(6) . . . . ?
O41 C44 C43 C42 31.0(10) . . . . ?
O41 C44 C43 C48 138.3(7) . . . . ?
O41 C44 C43 C36 -95.5(9) . . . . ?
O36 C38 C37 O34 156.6(5) . . . . ?
O36 C38 C37 C35 37.3(8) . . . . ?
O36 C38 C37 C42 -88.9(7) . . . . ?
O42 C44 C43 C42 -161.2(4) . . . . ?
O42 C44 C43 C48 -53.9(7) . . . . ?
O42 C44 C43 C36 72.3(6) . . . . ?
O64 C106 C102 C98 133.6(7) . . . . ?
O64 C106 C102 C108 -93.0(8) . . . . ?
O64 C106 C102 C103 12.1(10) . . . . ?
N4 C62 C176 C173 179.6(6) . . . . ?
N4 C62 C176 C175 1.8(9) . . . . ?
N4 C61 C60 C59 -172.2(7) . . . . ?
N4 C61 C60 C57 10.7(9) . . . . ?
O48 C87 C83 O47 -19.1(7) . . . . ?
O48 C87 C83 C78 -133.1(6) . . . . ?
O48 C87 C83 C90 97.0(7) . . . . ?
O9 C159 C158 C163 149.5(7) . . . . ?
O9 C159 C158 C157 40.9(10) . . . . ?
O9 C159 C158 C152 -79.7(9) . . . . ?
N6 C62 C176 C173 -7.3(9) . . . . ?
N6 C62 C176 C175 174.9(6) . . . . ?
N6 C63 C64 C67 -178.6(6) . . . . ?
N6 C63 C64 C65 -6.5(10) . . . . ?
N5 C61 C60 C59 3.9(9) . . . . ?
N5 C61 C60 C57 -173.3(6) . . . . ?
N5 C63 C64 C67 1.0(10) . . . . ?
N5 C63 C64 C65 173.1(7) . . . . ?
C19 C17 C13 C15 -134.0(4) . . . . ?
C19 C17 C13 C12 -29.0(7) . . . . ?
C23 O25 C24 C25 -178.6(3) . . . . ?
C23 O25 C24 C29 -52.7(4) . . . . ?
C23 O25 C24 C18 61.0(4) . . . . ?
C23 C30 C29 C24 2.9(4) . . . . ?
C23 C30 C29 C32 124.5(4) . . . . ?
C23 C17 C13 C15 101.6(5) . . . . ?
C23 C17 C13 C12 -153.3(5) . . . . ?
N2 C1 C118 C117 174.7(7) . . . . ?
N2 C1 C118 C119 0.8(11) . . . . ?
C35 C31 C30 C23 172.4(5) . . . . ?
C35 C31 C30 C29 -75.3(5) . . . . ?
C35 C31 C33 C32 56.1(4) . . . . ?
C35 C34 C36 O34 -34.4(5) . . . . ?
C35 C34 C36 C43 72.1(5) . . . . ?
C35 C34 C36 C40 -155.6(6) . . . . ?
C81 C77 C75 C76 129.3(6) . . . . ?
C81 C77 C75 C72 23.3(8) . . . . ?
C81 C77 C84 O47 -172.0(5) . . . . ?
C81 C77 C84 C89 -65.2(6) . . . . ?
C81 C77 C84 C85 69.8(7) . . . . ?
C21 C18 C17 C19 -8.0(7) . . . . ?
C21 C18 C17 C23 124.9(5) . . . . ?
C21 C18 C17 C13 -123.5(5) . . . . ?
C31 C35 C34 C32 4.0(4) . . . . ?
C31 C35 C34 C36 125.3(4) . . . . ?
C31 C35 C37 O34 -80.6(6) . . . . ?
C31 C35 C37 C42 173.7(6) . . . . ?
C31 C35 C37 C38 42.9(8) . . . . ?
C31 C30 C29 C24 -120.2(4) . . . . ?
C31 C30 C29 C32 1.4(4) . . . . ?
C49 C42 C37 O34 61.1(6) . . . . ?
C49 C42 C37 C35 170.0(6) . . . . ?
C49 C42 C37 C38 -60.1(8) . . . . ?
C49 C42 C43 C48 -0.9(4) . . . . ?
C49 C42 C43 C44 118.6(5) . . . . ?
C49 C42 C43 C36 -110.7(4) . . . . ?
C49 C48 C43 C42 0.9(4) . . . . ?
C49 C48 C43 C44 -129.6(6) . . . . ?
C49 C48 C43 C36 102.8(5) . . . . ?
C49 C48 C51 C53 -70.2(6) . . . . ?
C49 C48 C51 C52 36.1(5) . . . . ?
C49 C50 C54 O43 47.5(7) . . . . ?
C49 C50 C54 C53 -68.7(5) . . . . ?
C49 C50 C52 C51 48.9(4) . . . . ?
C46 C42 C37 O34 -172.5(4) . . . . ?
C46 C42 C37 C35 -63.7(6) . . . . ?
C46 C42 C37 C38 66.3(6) . . . . ?
C46 C42 C43 C48 -124.6(5) . . . . ?
C46 C42 C43 C44 -5.1(7) . . . . ?
C46 C42 C43 C36 125.6(5) . . . . ?
C25 C24 C29 C30 151.4(4) . . . . ?
C25 C24 C29 C32 42.8(7) . . . . ?
C25 C24 C18 C21 67.6(5) . . . . ?
C25 C24 C18 C15 -60.9(6) . . . . ?
C25 C24 C18 C17 -155.1(4) . . . . ?
C76 C78 C77 C81 -121.4(5) . . . . ?
C76 C78 C77 C75 -1.0(4) . . . . ?
C76 C78 C77 C84 110.9(4) . . . . ?
C76 C78 C79 O52 -20.7(7) . . . . ?
C76 C78 C79 O53 160.6(5) . . . . ?
C76 C78 C83 O47 -57.4(5) . . . . ?
C76 C78 C83 C87 62.8(7) . . . . ?
C76 C78 C83 C90 -167.2(5) . . . . ?
C76 C73 C71 O46 -40.6(6) . . . . ?
C76 C73 C71 C70 73.3(5) . . . . ?
C78 C76 C75 C72 118.6(4) . . . . ?
C78 C76 C75 C77 -1.0(4) . . . . ?
C78 C76 C73 C74 -64.7(7) . . . . ?
C78 C76 C73 C71 -169.4(5) . . . . ?
C78 C77 C75 C76 1.0(4) . . . . ?
C78 C77 C75 C72 -105.1(5) . . . . ?
C78 C77 C84 O47 -37.2(5) . . . . ?
C78 C77 C84 C89 69.7(5) . . . . ?
C78 C77 C84 C85 -155.3(5) . . . . ?
C78 C83 C90 C89 70.4(6) . . . . ?
C78 C83 C90 C91 179.3(5) . . . . ?
N3 C1 C118 C117 -15.2(11) . . . . ?
N3 C1 C118 C119 170.9(8) . . . . ?
C42 C49 C48 C43 -0.9(4) . . . . ?
C42 C49 C48 C51 -118.8(4) . . . . ?
C42 C49 C50 C54 165.1(6) . . . . ?
C42 C49 C50 C52 66.7(7) . . . . ?
C42 C43 C36 O34 32.1(5) . . . . ?
C42 C43 C36 C34 -76.4(6) . . . . ?
C42 C43 C36 C40 151.5(5) . . . . ?
C9 C6 C5 C4 3.4(8) . . . . ?
C9 C8 C7 C4 3.4(10) . . . . ?
C72 C70 C71 O46 118.2(4) . . . . ?
C72 C70 C71 C73 -2.5(5) . . . . ?
C72 C74 C73 C76 -51.9(5) . . . . ?
C72 C74 C73 C71 57.6(5) . . . . ?
C24 O25 C23 C30 54.5(4) . . . . ?
C24 O25 C23 C17 -57.6(4) . . . . ?
C24 O25 C23 C27 178.2(4) . . . . ?
C24 C29 C32 C34 -179.4(6) . . . . ?
C24 C29 C32 C33 71.7(7) . . . . ?
C24 C18 C17 C19 -129.6(5) . . . . ?
C24 C18 C17 C23 3.3(4) . . . . ?
C24 C18 C17 C13 115.0(3) . . . . ?
C30 C23 C17 C19 65.4(6) . . . . ?
C30 C23 C17 C18 -75.8(5) . . . . ?
C30 C23 C17 C13 -171.8(5) . . . . ?
C30 C23 C27 O29 -34.2(9) . . . . ?
C30 C23 C27 O28 143.4(5) . . . . ?
C30 C31 C33 C32 -53.0(4) . . . . ?
C30 C29 C32 C34 72.7(5) . . . . ?
C30 C29 C32 C33 -36.2(5) . . . . ?
O35 C38 C37 O34 -23.3(6) . . . . ?
O35 C38 C37 C35 -142.6(5) . . . . ?
O35 C38 C37 C42 91.2(6) . . . . ?
C29 C24 C18 C21 -65.3(6) . . . . ?
C29 C24 C18 C15 166.2(5) . . . . ?
C29 C24 C18 C17 72.0(5) . . . . ?
C29 C32 C34 C35 -77.0(5) . . . . ?
C29 C32 C34 C36 174.6(6) . . . . ?
C29 C32 C33 C31 54.9(4) . . . . ?
C77 C78 C79 O52 -133.4(5) . . . . ?
C77 C78 C79 O53 47.9(8) . . . . ?
C77 C78 C83 O47 34.6(4) . . . . ?
C77 C78 C83 C87 154.8(5) . . . . ?
C77 C78 C83 C90 -75.3(6) . . . . ?
C77 C84 C85 O51 84.4(7) . . . . ?
C77 C84 C85 O50 -94.8(7) . . . . ?
C32 C34 C36 O34 75.0(7) . . . . ?
C32 C34 C36 C43 -178.4(6) . . . . ?
C32 C34 C36 C40 -46.2(9) . . . . ?
C69 C66 C65 C64 8.6(11) . . . . ?
C75 C76 C78 C77 1.0(4) . . . . ?
C75 C76 C78 C79 -129.4(5) . . . . ?
C75 C76 C78 C83 101.3(5) . . . . ?
C75 C76 C73 C74 34.3(5) . . . . ?
C75 C76 C73 C71 -70.4(5) . . . . ?
C75 C72 C70 O45 46.1(6) . . . . ?
C75 C72 C70 C71 -68.6(6) . . . . ?
C75 C72 C74 C73 50.3(5) . . . . ?
C75 C77 C84 O47 60.4(5) . . . . ?
C75 C77 C84 C89 167.3(4) . . . . ?
C75 C77 C84 C85 -57.7(6) . . . . ?
C15 C18 C17 C19 118.9(5) . . . . ?
C15 C18 C17 C23 -108.3(3) . . . . ?
C15 C18 C17 C13 3.4(3) . . . . ?
C15 C14 C16 C12 54.3(4) . . . . ?
C15 C13 C12 C11 -74.0(5) . . . . ?
C15 C13 C12 C16 29.0(4) . . . . ?
C163 C158 C157 C164 -0.1(5) . . . . ?
C163 C158 C157 C151 110.3(5) . . . . ?
C163 C158 C157 C161 -121.9(6) . . . . ?
C163 C158 C152 O3 -57.6(5) . . . . ?
C163 C158 C152 C150 -167.1(4) . . . . ?
C163 C158 C152 C153 62.6(7) . . . . ?
C163 C165 C169 O2 -43.6(7) . . . . ?
C163 C165 C169 C170 73.2(6) . . . . ?
C163 C165 C167 C166 -53.4(5) . . . . ?
C163 C164 C166 C170 76.7(5) . . . . ?
C163 C164 C166 C167 -29.1(5) . . . . ?
C159 C158 C157 C164 123.1(5) . . . . ?
C159 C158 C157 C151 -126.5(5) . . . . ?
C159 C158 C157 C161 1.3(8) . . . . ?
C159 C158 C152 O3 167.8(4) . . . . ?
C159 C158 C152 C150 58.3(6) . . . . ?
C159 C158 C152 C153 -72.0(7) . . . . ?
C62 N4 C61 N5 0.4(10) . . . . ?
C62 N4 C61 C60 175.9(5) . . . . ?
C62 N6 C63 N5 -2.0(11) . . . . ?
C62 N6 C63 C64 177.5(6) . . . . ?
C62 C176 C173 C172 172.8(6) . . . . ?
C62 C176 C175 C174 -175.3(6) . . . . ?
C171 C174 C175 C176 -0.4(10) . . . . ?
C158 C163 C165 C169 -168.5(5) . . . . ?
C158 C163 C165 C167 -64.2(7) . . . . ?
C158 C163 C164 C157 -0.1(5) . . . . ?
C158 C163 C164 C166 116.7(5) . . . . ?
C158 C157 C164 C163 0.1(5) . . . . ?
C158 C157 C164 C166 -102.0(5) . . . . ?
C158 C157 C151 O3 -35.5(5) . . . . ?
C158 C157 C151 C149 73.5(5) . . . . ?
C158 C157 C151 C155 -153.3(6) . . . . ?
C158 C157 C161 O10 8.1(12) . . . . ?
C158 C157 C161 O11 -176.0(6) . . . . ?
C158 C152 C150 C146 -178.6(5) . . . . ?
C158 C152 C150 C149 72.6(6) . . . . ?
C158 C152 C153 O5 76.8(6) . . . . ?
C158 C152 C153 O4 -93.4(8) . . . . ?
C34 C35 C31 C30 69.9(5) . . . . ?
C34 C35 C31 C33 -37.6(4) . . . . ?
C34 C35 C37 O34 29.6(4) . . . . ?
C34 C35 C37 C42 -76.1(5) . . . . ?
C34 C35 C37 C38 153.1(5) . . . . ?
C34 C32 C33 C31 -53.1(4) . . . . ?
C34 C36 C40 O37 148.4(7) . . . . ?
C34 C36 C40 O38 -36.6(8) . . . . ?
C33 C31 C30 C23 -79.6(6) . . . . ?
C33 C31 C30 C29 32.7(5) . . . . ?
C33 C32 C34 C35 31.8(5) . . . . ?
C33 C32 C34 C36 -76.6(7) . . . . ?
C18 C24 C29 C30 -77.0(5) . . . . ?
C18 C24 C29 C32 174.3(5) . . . . ?
C18 C15 C14 C10 163.5(5) . . . . ?
C18 C15 C14 C16 59.5(6) . . . . ?
C18 C15 C13 C17 3.3(3) . . . . ?
C18 C15 C13 C12 -115.3(4) . . . . ?
C18 C17 C13 C15 -3.4(3) . . . . ?
C18 C17 C13 C12 101.6(5) . . . . ?
C10 O24 B1 O23 -4.2(5) . . . . ?
C10 O24 B1 C9 179.0(4) . . . . ?
C10 C11 C12 C16 -38.5(5) . . . . ?
C10 C11 C12 C13 66.7(5) . . . . ?
C10 C14 C16 C12 -53.5(4) . . . . ?
C176 C173 C172 C171 5.9(9) . . . . ?
C11 O23 B1 O24 6.7(5) . . . . ?
C11 O23 B1 C9 -176.2(4) . . . . ?
C11 C10 C14 C15 -75.3(5) . . . . ?
C11 C10 C14 C16 29.7(5) . . . . ?
C87 C83 C90 C89 -159.2(5) . . . . ?
C87 C83 C90 C91 -50.3(8) . . . . ?
C79 C78 C77 C81 7.1(8) . . . . ?
C79 C78 C77 C75 127.4(5) . . . . ?
C79 C78 C77 C84 -120.7(5) . . . . ?
C79 C78 C83 O47 166.8(4) . . . . ?
C79 C78 C83 C87 -73.1(6) . . . . ?
C79 C78 C83 C90 56.9(6) . . . . ?
C48 C49 C42 C46 135.2(5) . . . . ?
C48 C49 C42 C37 -102.1(6) . . . . ?
C48 C49 C42 C43 0.9(4) . . . . ?
C48 C49 C50 C54 70.5(5) . . . . ?
C48 C49 C50 C52 -27.9(5) . . . . ?
C48 C43 C36 O34 -60.1(6) . . . . ?
C48 C43 C36 C34 -168.7(5) . . . . ?
C48 C43 C36 C40 59.3(7) . . . . ?
C48 C51 C52 C50 -51.7(5) . . . . ?
C165 C163 C158 C159 -20.2(9) . . . . ?
C165 C163 C158 C157 108.0(6) . . . . ?
C165 C163 C158 C152 -152.1(5) . . . . ?
C165 C163 C164 C157 -120.3(5) . . . . ?
C165 C163 C164 C166 -3.5(5) . . . . ?
C165 C169 C170 O1 -124.0(5) . . . . ?
C165 C169 C170 C166 -2.5(6) . . . . ?
C58 C55 C56 C57 0.9(9) . . . . ?
C58 C55 B5 O44 -168.5(5) . . . . ?
C58 C55 B5 O43 13.7(7) . . . . ?
C58 C59 C60 C61 -176.5(6) . . . . ?
C58 C59 C60 C57 0.6(10) . . . . ?
C157 C158 C152 O3 34.3(5) . . . . ?
C157 C158 C152 C150 -75.3(5) . . . . ?
C157 C158 C152 C153 154.5(5) . . . . ?
C157 C164 C166 C170 171.7(5) . . . . ?
C157 C164 C166 C167 65.8(6) . . . . ?
C157 C151 C155 O6 80.7(9) . . . . ?
C157 C151 C155 O7 -96.6(9) . . . . ?
C157 C161 O11 C162 164.8(10) . . . . ?
C44 C43 C36 O34 171.2(5) . . . . ?
C44 C43 C36 C34 62.7(7) . . . . ?
C44 C43 C36 C40 -69.4(7) . . . . ?
C17 C23 C30 C31 -176.4(5) . . . . ?
C17 C23 C30 C29 70.3(5) . . . . ?
C17 C23 C27 O29 94.2(7) . . . . ?
C17 C23 C27 O28 -88.2(6) . . . . ?
C17 C13 C12 C11 -171.4(6) . . . . ?
C17 C13 C12 C16 -68.4(6) . . . . ?
C70 O45 B4 O46 -6.4(6) . . . . ?
C70 O45 B4 C69 165.4(5) . . . . ?
C70 C72 C75 C76 71.4(6) . . . . ?
C70 C72 C75 C77 167.4(5) . . . . ?
C70 C72 C74 C73 -57.9(4) . . . . ?
C164 C163 C158 C159 -128.0(6) . . . . ?
C164 C163 C158 C157 0.1(5) . . . . ?
C164 C163 C158 C152 100.1(5) . . . . ?
C164 C163 C165 C169 -68.3(6) . . . . ?
C164 C163 C165 C167 36.0(5) . . . . ?
C164 C157 C151 O3 59.7(5) . . . . ?
C164 C157 C151 C149 168.7(4) . . . . ?
C164 C157 C151 C155 -58.0(7) . . . . ?
C164 C157 C161 O10 -102.0(10) . . . . ?
C164 C157 C161 O11 74.0(8) . . . . ?
C164 C166 C167 C165 51.5(5) . . . . ?
C152 O3 C151 C157 57.5(4) . . . . ?
C152 O3 C151 C149 -52.7(5) . . . . ?
C152 O3 C151 C155 -175.4(4) . . . . ?
C152 C158 C157 C164 -110.5(4) . . . . ?
C152 C158 C157 C151 -0.1(5) . . . . ?
C152 C158 C157 C161 127.7(6) . . . . ?
C37 O34 C36 C34 54.5(5) . . . . ?
C37 O34 C36 C43 -57.1(4) . . . . ?
C37 O34 C36 C40 179.3(4) . . . . ?
C37 C35 C31 C30 179.8(5) . . . . ?
C37 C35 C31 C33 72.2(6) . . . . ?
C37 C35 C34 C32 -118.5(4) . . . . ?
C37 C35 C34 C36 2.9(5) . . . . ?
C37 C42 C43 C48 112.0(4) . . . . ?
C37 C42 C43 C44 -128.5(5) . . . . ?
C37 C42 C43 C36 2.1(4) . . . . ?
C43 C42 C37 O34 -35.8(4) . . . . ?
C43 C42 C37 C35 73.0(5) . . . . ?
C43 C42 C37 C38 -157.0(5) . . . . ?
C43 C48 C51 C53 -168.9(6) . . . . ?
C43 C48 C51 C52 -62.6(7) . . . . ?
C43 C36 C40 O37 -83.3(9) . . . . ?
C43 C36 C40 O38 91.6(6) . . . . ?
C36 O34 C37 C35 -52.5(4) . . . . ?
C36 O34 C37 C42 58.4(4) . . . . ?
C36 O34 C37 C38 -177.7(4) . . . . ?
C55 C58 C59 C60 2.1(10) . . . . ?
C140 O12 C141 C144 58.2(6) . . . . ?
C140 O12 C141 C142 179.8(5) . . . . ?
C140 O12 C141 C135 -55.1(5) . . . . ?
C140 C145 C144 C147 -116.8(6) . . . . ?
C140 C145 C144 C141 8.9(8) . . . . ?
C140 C134 C135 C141 5.5(7) . . . . ?
C140 C134 C135 C133 113.8(6) . . . . ?
C140 C134 C135 C138 -119.7(8) . . . . ?
C140 C134 C136 O19 82.5(11) . . . . ?
C140 C134 C136 O20 -62.8(11) . . . . ?
C14 C15 C18 C21 28.5(7) . . . . ?
C14 C15 C18 C24 151.5(5) . . . . ?
C14 C15 C18 C17 -108.7(5) . . . . ?
C14 C15 C13 C17 123.0(4) . . . . ?
C14 C15 C13 C12 4.4(4) . . . . ?
C14 C10 C11 O23 127.6(4) . . . . ?
C14 C10 C11 C12 5.7(5) . . . . ?
C14 C16 C12 C11 57.3(4) . . . . ?
C14 C16 C12 C13 -51.2(4) . . . . ?
C83 O47 C84 C77 59.0(4) . . . . ?
C83 O47 C84 C89 -52.3(5) . . . . ?
C83 O47 C84 C85 -175.8(4) . . . . ?
C83 C78 C77 C81 129.2(5) . . . . ?
C83 C78 C77 C75 -110.4(4) . . . . ?
C83 C78 C77 C84 1.5(5) . . . . ?
C83 C78 C79 O52 108.6(5) . . . . ?
C83 C78 C79 O53 -70.1(7) . . . . ?
C83 C90 C89 C84 5.1(6) . . . . ?
C83 C90 C89 C92 128.7(5) . . . . ?
C83 C90 C91 C95 171.1(5) . . . . ?
C83 C90 C91 C93 -81.4(6) . . . . ?
C90 C89 C84 O47 29.4(6) . . . . ?
C90 C89 C84 C77 -74.5(5) . . . . ?
C90 C89 C84 C85 148.8(5) . . . . ?
C90 C89 C92 C93 -40.1(6) . . . . ?
C90 C89 C92 C94 70.6(5) . . . . ?
C90 C91 C93 C92 -52.2(5) . . . . ?
C53 O44 B5 O43 6.0(5) . . . . ?
C53 O44 B5 C55 -172.1(4) . . . . ?
C53 C51 C52 C50 58.6(4) . . . . ?
C27 C23 C30 C31 -43.8(7) . . . . ?
C27 C23 C30 C29 -157.1(5) . . . . ?
C27 C23 C17 C19 -66.0(6) . . . . ?
C27 C23 C17 C18 152.8(5) . . . . ?
C27 C23 C17 C13 56.8(7) . . . . ?
C169 O2 B6 O1 7.6(5) . . . . ?
C169 O2 B6 C171 -173.9(4) . . . . ?
C169 C165 C167 C166 55.1(5) . . . . ?
C169 C170 C166 C164 -71.6(5) . . . . ?
C169 C170 C166 C167 36.0(6) . . . . ?
C50 C49 C42 C46 30.4(8) . . . . ?
C50 C49 C42 C37 153.1(6) . . . . ?
C50 C49 C42 C43 -103.9(6) . . . . ?
C50 C49 C48 C43 115.3(4) . . . . ?
C50 C49 C48 C51 -2.6(5) . . . . ?
C54 O43 B5 O44 -5.1(5) . . . . ?
C54 O43 B5 C55 172.8(4) . . . . ?
C54 C53 C51 C48 73.5(6) . . . . ?
C54 C53 C51 C52 -36.1(5) . . . . ?
C54 C50 C52 C51 -57.4(4) . . . . ?
C100 C98 C95 C91 38.1(8) . . . . ?
C100 C98 C95 C94 143.2(6) . . . . ?
C100 C98 C102 C108 -55.6(7) . . . . ?
C100 C98 C102 C106 77.9(6) . . . . ?
C100 C98 C102 C103 -149.0(5) . . . . ?
C89 C90 C91 C95 -79.5(5) . . . . ?
C89 C90 C91 C93 28.0(6) . . . . ?
C89 C84 C85 O51 -143.6(5) . . . . ?
C89 C84 C85 O50 37.2(9) . . . . ?
C89 C92 C94 C95 -74.3(5) . . . . ?
C89 C92 C94 C97 173.2(4) . . . . ?
C146 C148 C147 C149 56.4(5) . . . . ?
C146 C148 C147 C144 -49.1(6) . . . . ?
C146 C145 C144 C147 5.1(7) . . . . ?
C146 C145 C144 C141 130.8(7) . . . . ?
C149 C151 C155 O6 -149.9(7) . . . . ?
C149 C151 C155 O7 32.8(11) . . . . ?
C149 C147 C144 C145 -77.2(6) . . . . ?
C149 C147 C144 C141 168.9(6) . . . . ?
C13 C15 C18 C21 133.8(5) . . . . ?
C13 C15 C18 C24 -103.2(5) . . . . ?
C13 C15 C18 C17 -3.4(3) . . . . ?
C13 C15 C14 C10 67.4(5) . . . . ?
C13 C15 C14 C16 -36.6(4) . . . . ?
C59 C58 C55 C56 -2.7(8) . . . . ?
C59 C58 C55 B5 -178.2(5) . . . . ?
C98 O56 C97 C103 -57.0(5) . . . . ?
C98 O56 C97 C94 51.5(7) . . . . ?
C98 O56 C97 C99 179.5(6) . . . . ?
C98 C95 C91 C90 179.1(5) . . . . ?
C98 C95 C91 C93 71.1(6) . . . . ?
C98 C95 C94 C92 -118.6(5) . . . . ?
C98 C95 C94 C97 5.3(6) . . . . ?
C98 C102 C103 C109 113.4(5) . . . . ?
C98 C102 C103 C97 2.8(5) . . . . ?
C98 C102 C103 C104 -117.8(6) . . . . ?
C108 C102 C103 C109 -0.7(5) . . . . ?
C108 C102 C103 C97 -111.3(5) . . . . ?
C108 C102 C103 C104 128.0(6) . . . . ?
C108 C111 C113 O66 38.8(8) . . . . ?
C108 C111 C113 C114 -69.4(6) . . . . ?
C108 C111 C112 C110 49.8(6) . . . . ?
C108 C109 C110 C114 -69.1(7) . . . . ?
C108 C109 C110 C112 33.9(6) . . . . ?
C148 C146 C150 C152 -78.7(6) . . . . ?
C148 C146 C150 C149 28.7(6) . . . . ?
C148 C146 C145 C140 72.1(6) . . . . ?
C148 C146 C145 C144 -37.6(6) . . . . ?
C148 C147 C144 C145 27.8(7) . . . . ?
C148 C147 C144 C141 -86.2(7) . . . . ?
C61 N4 C62 N6 1.7(10) . . . . ?
C61 N4 C62 C176 174.2(6) . . . . ?
C61 N5 C63 N6 3.7(11) . . . . ?
C61 N5 C63 C64 -175.9(6) . . . . ?
C95 C98 C102 C108 168.5(5) . . . . ?
C95 C98 C102 C106 -58.0(5) . . . . ?
C95 C98 C102 C103 75.0(5) . . . . ?
C95 C91 C93 C92 53.1(5) . . . . ?
C95 C94 C97 O56 -34.4(7) . . . . ?
C95 C94 C97 C103 68.6(5) . . . . ?
C95 C94 C97 C99 -164.1(8) . . . . ?
C84 O47 C83 C78 -59.7(4) . . . . ?
C84 O47 C83 C87 178.8(4) . . . . ?
C84 O47 C83 C90 57.1(4) . . . . ?
C84 C77 C75 C76 -104.2(5) . . . . ?
C84 C77 C75 C72 149.7(5) . . . . ?
C84 C89 C92 C93 71.3(6) . . . . ?
C84 C89 C92 C94 -178.0(4) . . . . ?
C106 C102 C103 C109 -118.9(6) . . . . ?
C106 C102 C103 C97 130.5(6) . . . . ?
C106 C102 C103 C104 9.8(9) . . . . ?
C150 C152 C153 O5 -52.4(7) . . . . ?
C150 C152 C153 O4 137.5(7) . . . . ?
C150 C146 C148 C147 -52.1(5) . . . . ?
C150 C146 C145 C140 179.8(4) . . . . ?
C150 C146 C145 C144 70.1(5) . . . . ?
C150 C149 C151 O3 30.5(6) . . . . ?
C150 C149 C151 C157 -76.0(5) . . . . ?
C150 C149 C151 C155 147.9(6) . . . . ?
C150 C149 C147 C148 -39.3(6) . . . . ?
C150 C149 C147 C144 66.4(6) . . . . ?
C151 O3 C152 C158 -58.6(5) . . . . ?
C151 O3 C152 C150 55.7(5) . . . . ?
C151 O3 C152 C153 176.1(4) . . . . ?
C151 C157 C164 C163 -103.4(5) . . . . ?
C151 C157 C164 C166 154.5(5) . . . . ?
C151 C157 C161 O10 132.0(10) . . . . ?
C151 C157 C161 O11 -52.1(7) . . . . ?
C151 C149 C150 C152 3.8(6) . . . . ?
C151 C149 C150 C146 -117.1(5) . . . . ?
C151 C149 C147 C148 73.0(6) . . . . ?
C151 C149 C147 C144 178.7(5) . . . . ?
C51 C48 C43 C42 106.3(6) . . . . ?
C51 C48 C43 C44 -24.1(9) . . . . ?
C51 C48 C43 C36 -151.7(6) . . . . ?
C51 C53 C54 O43 -121.8(4) . . . . ?
C51 C53 C54 C50 -2.5(5) . . . . ?
C170 O1 B6 O2 -7.3(6) . . . . ?
C170 O1 B6 C171 174.2(4) . . . . ?
C170 C166 C167 C165 -58.2(6) . . . . ?
C74 C72 C75 C76 -30.9(5) . . . . ?
C74 C72 C75 C77 65.1(6) . . . . ?
C74 C72 C70 O45 152.8(5) . . . . ?
C74 C72 C70 C71 38.0(5) . . . . ?
C74 C73 C71 O46 -147.7(5) . . . . ?
C74 C73 C71 C70 -33.8(5) . . . . ?
C73 C76 C78 C77 106.2(6) . . . . ?
C73 C76 C78 C79 -24.1(8) . . . . ?
C73 C76 C78 C83 -153.5(5) . . . . ?
C73 C76 C75 C72 -2.2(5) . . . . ?
C73 C76 C75 C77 -121.8(4) . . . . ?
C60 C57 C56 C55 1.7(10) . . . . ?
C102 C98 C95 C91 172.6(5) . . . . ?
C102 C98 C95 C94 -82.3(5) . . . . ?
C102 C108 C111 C113 171.5(4) . . . . ?
C102 C108 C111 C112 66.4(6) . . . . ?
C102 C108 C109 C103 -0.7(5) . . . . ?
C102 C108 C109 C110 -119.3(5) . . . . ?
C102 C103 C109 C108 0.7(5) . . . . ?
C102 C103 C109 C110 108.5(6) . . . . ?
C102 C103 C97 O56 31.2(5) . . . . ?
C102 C103 C97 C94 -75.9(5) . . . . ?
C102 C103 C97 C99 156.8(7) . . . . ?
C102 C103 C104 O63 26.4(11) . . . . ?
C102 C103 C104 O61 -148.5(7) . . . . ?
C173 C176 C175 C174 6.9(10) . . . . ?
C143 C140 C145 C146 39.1(7) . . . . ?
C143 C140 C145 C144 149.4(6) . . . . ?
C143 C140 C134 C132 -74.3(8) . . . . ?
C143 C140 C134 C135 -164.6(6) . . . . ?
C143 C140 C134 C136 48.7(9) . . . . ?
C145 C140 C143 O16 44.5(9) . . . . ?
C145 C140 C143 O15 -143.5(7) . . . . ?
C145 C140 C134 C132 158.2(6) . . . . ?
C145 C140 C134 C135 67.9(6) . . . . ?
C145 C140 C134 C136 -78.8(8) . . . . ?
C145 C146 C148 C147 53.5(5) . . . . ?
C145 C146 C150 C152 174.1(5) . . . . ?
C145 C146 C150 C149 -78.5(5) . . . . ?
C145 C144 C141 O12 -40.0(8) . . . . ?
C145 C144 C141 C142 -151.9(10) . . . . ?
C145 C144 C141 C135 67.4(8) . . . . ?
C6 C9 B1 O24 6.0(7) . . . . ?
C6 C9 B1 O23 -170.6(4) . . . . ?
C6 C9 C8 C7 0.0(9) . . . . ?
C3 N1 C2 N3 1.4(11) . . . . ?
C3 N1 C2 C121 180.0(6) . . . . ?
C3 N2 C1 N3 8.4(11) . . . . ?
C3 N2 C1 C118 177.8(6) . . . . ?
C3 C4 C5 C6 178.2(5) . . . . ?
C3 C4 C7 C8 178.6(6) . . . . ?
C111 C108 C102 C98 156.2(5) . . . . ?
C111 C108 C102 C106 22.7(6) . . . . ?
C111 C108 C102 C103 -102.9(5) . . . . ?
C111 C108 C109 C103 116.3(5) . . . . ?
C111 C108 C109 C110 -2.2(6) . . . . ?
C111 C113 C114 O67 117.9(6) . . . . ?
C111 C113 C114 C110 -4.1(7) . . . . ?
C111 C112 C110 C109 -49.5(5) . . . . ?
C111 C112 C110 C114 60.3(5) . . . . ?
C167 C165 C169 O2 -149.5(5) . . . . ?
C167 C165 C169 C170 -32.8(6) . . . . ?
B1 O24 C10 C11 0.0(4) . . . . ?
B1 O24 C10 C14 -114.1(5) . . . . ?
B1 O23 C11 C10 -6.2(4) . . . . ?
B1 O23 C11 C12 108.7(6) . . . . ?
B1 C9 C6 C5 -178.5(5) . . . . ?
B1 C9 C8 C7 174.9(5) . . . . ?
C71 O46 B4 O45 6.2(6) . . . . ?
C71 O46 B4 C69 -165.6(5) . . . . ?
C63 N6 C62 N4 -1.0(9) . . . . ?
C63 N6 C62 C176 -173.5(6) . . . . ?
C63 N5 C61 N4 -2.8(10) . . . . ?
C63 N5 C61 C60 -178.5(6) . . . . ?
C56 C55 B5 O44 16.2(7) . . . . ?
C56 C55 B5 O43 -161.7(5) . . . . ?
C56 C57 C60 C59 -2.4(10) . . . . ?
C56 C57 C60 C61 174.8(6) . . . . ?
C172 C171 C174 C175 -3.3(8) . . . . ?
C172 C171 B6 O1 -170.4(5) . . . . ?
C172 C171 B6 O2 11.2(7) . . . . ?
C1 N2 C3 N1 -8.4(10) . . . . ?
C1 N2 C3 C4 174.0(6) . . . . ?
C1 N3 C2 N1 -1.4(11) . . . . ?
C1 N3 C2 C121 179.9(7) . . . . ?
C1 C118 C117 C116 -179.4(7) . . . . ?
C1 C118 C119 C120 179.3(7) . . . . ?
C115 C120 C119 C118 -3.7(11) . . . . ?
C91 C90 C89 C84 -116.4(5) . . . . ?
C91 C90 C89 C92 7.2(6) . . . . ?
C91 C95 C94 C92 0.0(5) . . . . ?
C91 C95 C94 C97 123.9(5) . . . . ?
C91 C93 C92 C89 56.7(6) . . . . ?
C91 C93 C92 C94 -54.4(5) . . . . ?
C5 C4 C3 N1 10.7(9) . . . . ?
C5 C4 C3 N2 -171.6(6) . . . . ?
C5 C4 C7 C8 -3.4(9) . . . . ?
C153 C152 C150 C146 -45.6(7) . . . . ?
C153 C152 C150 C149 -154.4(5) . . . . ?
C93 C92 C94 C95 33.6(6) . . . . ?
C93 C92 C94 C97 -78.8(6) . . . . ?
C103 C109 C110 C114 -168.1(6) . . . . ?
C103 C109 C110 C112 -65.0(6) . . . . ?
C103 C97 C99 O59 -99.3(12) . . . . ?
C103 C97 C99 O60 68.7(9) . . . . ?
C20 O33 C19 O32 4.2(7) . . . . ?
C20 O33 C19 C17 -176.2(4) . . . . ?
C174 C171 C172 C173 0.7(8) . . . . ?
C174 C171 B6 O1 10.6(7) . . . . ?
C174 C171 B6 O2 -167.7(5) . . . . ?
C66 C69 C68 C67 8.4(9) . . . . ?
C66 C69 B4 O45 0.6(9) . . . . ?
C66 C69 B4 O46 171.5(6) . . . . ?
C66 C65 C64 C63 -179.0(7) . . . . ?
C66 C65 C64 C67 -6.5(10) . . . . ?
C52 C50 C54 O43 151.9(5) . . . . ?
C52 C50 C54 C53 35.7(5) . . . . ?
C92 C89 C84 O47 -82.7(5) . . . . ?
C92 C89 C84 C77 173.4(4) . . . . ?
C92 C89 C84 C85 36.7(7) . . . . ?
C92 C94 C97 O56 78.3(7) . . . . ?
C92 C94 C97 C103 -178.8(4) . . . . ?
C92 C94 C97 C99 -51.5(9) . . . . ?
C161 C157 C164 C163 129.6(6) . . . . ?
C161 C157 C164 C166 27.5(8) . . . . ?
C161 C157 C151 O3 -171.3(5) . . . . ?
C161 C157 C151 C149 -62.3(6) . . . . ?
C161 C157 C151 C155 71.0(7) . . . . ?
C175 C176 C173 C172 -9.4(9) . . . . ?
C8 C9 C6 C5 -3.5(8) . . . . ?
C8 C9 B1 O24 -168.8(6) . . . . ?
C8 C9 B1 O23 14.7(8) . . . . ?
C109 C108 C102 C98 -100.2(5) . . . . ?
C109 C108 C102 C106 126.3(5) . . . . ?
C109 C108 C102 C103 0.7(5) . . . . ?
C109 C108 C111 C113 74.5(6) . . . . ?
C109 C108 C111 C112 -30.7(6) . . . . ?
C109 C103 C97 O56 -62.3(5) . . . . ?
C109 C103 C97 C94 -169.4(4) . . . . ?
C109 C103 C97 C99 63.3(7) . . . . ?
C109 C103 C104 O63 142.0(8) . . . . ?
C109 C103 C104 O61 -32.9(11) . . . . ?
C125 C126 C124 C123 -1.1(11) . . . . ?
C125 C126 B2 O21 2.3(9) . . . . ?
C125 C126 B2 O22 175.5(6) . . . . ?
C132 C134 C135 C141 -108.0(6) . . . . ?
C132 C134 C135 C133 0.2(6) . . . . ?
C132 C134 C135 C138 126.8(8) . . . . ?
C132 C134 C136 O19 -150.1(9) . . . . ?
C132 C134 C136 O20 64.6(9) . . . . ?
C132 C129 C131 C130 49.9(6) . . . . ?
C132 C133 C130 C128 -76.2(10) . . . . ?
C132 C133 C130 C131 29.2(8) . . . . ?
C132 C133 C135 C134 -0.2(7) . . . . ?
C132 C133 C135 C141 99.6(7) . . . . ?
C132 C133 C135 C138 -128.0(9) . . . . ?
C121 C123 C124 C126 0.9(11) . . . . ?
C7 C4 C3 N1 -171.3(6) . . . . ?
C7 C4 C3 N2 6.4(9) . . . . ?
C7 C4 C5 C6 0.0(8) . . . . ?
C94 C95 C91 C90 74.6(5) . . . . ?
C94 C95 C91 C93 -33.4(5) . . . . ?
C94 C97 C99 O59 138.1(9) . . . . ?
C94 C97 C99 O60 -53.8(11) . . . . ?
C126 C125 C122 C121 2.5(10) . . . . ?
C2 N1 C3 N2 3.9(10) . . . . ?
C2 N1 C3 C4 -178.6(6) . . . . ?
C2 N3 C1 N2 -3.8(12) . . . . ?
C2 N3 C1 C118 -173.3(7) . . . . ?
C2 C121 C122 C125 -177.6(6) . . . . ?
C2 C121 C123 C124 175.9(7) . . . . ?
C113 O66 B3 O67 -0.9(7) . . . . ?
C113 O66 B3 C115 -180.0(6) . . . . ?
C113 C111 C112 C110 -63.8(6) . . . . ?
C113 C114 C110 C109 72.2(7) . . . . ?
C113 C114 C110 C112 -34.7(6) . . . . ?
C147 C149 C150 C152 127.9(5) . . . . ?
C147 C149 C150 C146 6.9(6) . . . . ?
C147 C149 C151 O3 -82.1(6) . . . . ?
C147 C149 C151 C157 171.5(5) . . . . ?
C147 C149 C151 C155 35.3(8) . . . . ?
C147 C144 C141 O12 75.9(7) . . . . ?
C147 C144 C141 C142 -36.1(13) . . . . ?
C147 C144 C141 C135 -176.7(6) . . . . ?
C47 O39 C46 O40 -7.0(7) . . . . ?
C47 O39 C46 C42 170.2(4) . . . . ?
C68 C69 C66 C65 -9.3(10) . . . . ?
C68 C69 B4 O45 -171.0(6) . . . . ?
C68 C69 B4 O46 -0.1(9) . . . . ?
C68 C67 C64 C63 178.5(6) . . . . ?
C68 C67 C64 C65 5.7(10) . . . . ?
C64 C67 C68 C69 -7.0(10) . . . . ?
O10 C161 O11 C162 -18.9(15) . . . . ?
C97 O56 C98 C100 -176.4(4) . . . . ?
C97 O56 C98 C95 -48.6(5) . . . . ?
C97 O56 C98 C102 61.5(5) . . . . ?
C97 C103 C109 C108 102.2(5) . . . . ?
C97 C103 C109 C110 -150.0(5) . . . . ?
C97 C103 C104 O63 -91.9(9) . . . . ?
C97 C103 C104 O61 93.1(8) . . . . ?
C127 O21 B2 O22 -7.6(6) . . . . ?
C127 O21 B2 C126 166.1(6) . . . . ?
C127 C129 C131 C130 -56.0(6) . . . . ?
C127 C128 C130 C133 67.9(10) . . . . ?
C127 C128 C130 C131 -40.1(8) . . . . ?
C118 C117 C116 C115 3.3(11) . . . . ?
C122 C125 C126 C124 -0.6(10) . . . . ?
C122 C125 C126 B2 -177.5(6) . . . . ?
C122 C121 C2 N1 176.7(7) . . . . ?
C122 C121 C2 N3 -4.6(10) . . . . ?
C122 C121 C123 C124 1.0(12) . . . . ?
C101 O58 C100 O57 1.5(9) . . . . ?
C101 O58 C100 C98 -179.0(6) . . . . ?
C134 C140 C143 O16 -79.9(8) . . . . ?
C134 C140 C143 O15 92.1(8) . . . . ?
C134 C140 C145 C146 168.3(6) . . . . ?
C134 C140 C145 C144 -81.3(7) . . . . ?
C134 C132 C129 C127 171.5(7) . . . . ?
C134 C132 C129 C131 63.5(9) . . . . ?
C134 C132 C133 C130 -119.8(7) . . . . ?
C134 C132 C133 C135 0.2(7) . . . . ?
C134 C135 C138 O18 12.3(13) . . . . ?
C134 C135 C138 O17 -175.6(16) . . . . ?
C134 C136 O20 C137 168.9(8) . . . . ?
C114 O67 B3 O66 -0.8(7) . . . . ?
C114 O67 B3 C115 178.3(6) . . . . ?
C129 C132 C134 C140 150.3(7) . . . . ?
C129 C132 C134 C135 -109.0(8) . . . . ?
C129 C132 C134 C136 21.1(9) . . . . ?
C129 C132 C133 C130 -1.3(8) . . . . ?
C129 C132 C133 C135 118.7(6) . . . . ?
C129 C127 C128 O22 128.8(5) . . . . ?
C129 C127 C128 C130 9.6(9) . . . . ?
C104 C103 C109 C108 -133.6(7) . . . . ?
C104 C103 C109 C110 -25.8(10) . . . . ?
C104 C103 C97 O56 165.9(5) . . . . ?
C104 C103 C97 C94 58.8(6) . . . . ?
C104 C103 C97 C99 -68.5(8) . . . . ?
C117 C118 C119 C120 6.0(13) . . . . ?
C123 C121 C2 N1 1.6(10) . . . . ?
C123 C121 C2 N3 -179.7(7) . . . . ?
C123 C121 C122 C125 -2.7(11) . . . . ?
C112 C111 C113 O66 149.8(7) . . . . ?
C112 C111 C113 C114 41.6(7) . . . . ?
C124 C126 B2 O21 -174.4(6) . . . . ?
C124 C126 B2 O22 -1.2(10) . . . . ?
C120 C115 C116 C117 -1.4(11) . . . . ?
C120 C115 B3 O67 -164.5(7) . . . . ?
C120 C115 B3 O66 14.5(10) . . . . ?
C119 C118 C117 C116 -6.0(13) . . . . ?
C160 O168 C159 O9 -6.5(9) . . . . ?
C160 O168 C159 C158 -177.9(5) . . . . ?
B5 O44 C53 C54 -4.0(4) . . . . ?
B5 O44 C53 C51 110.7(6) . . . . ?
B5 O43 C54 C53 2.1(5) . . . . ?
B5 O43 C54 C50 -112.2(5) . . . . ?
B5 C55 C56 C57 176.2(5) . . . . ?
B6 O1 C170 C169 3.8(5) . . . . ?
B6 O1 C170 C166 -106.6(6) . . . . ?
B6 O2 C169 C165 110.9(5) . . . . ?
B6 O2 C169 C170 -4.6(5) . . . . ?
B6 C171 C172 C173 -178.2(5) . . . . ?
B6 C171 C174 C175 175.6(5) . . . . ?
C144 C141 C142 O13 144.3(14) . . . . ?
C144 C141 C142 O14 -68.8(12) . . . . ?
C144 C141 C135 C134 -78.9(7) . . . . ?
C144 C141 C135 C133 -172.4(6) . . . . ?
C144 C141 C135 C138 51.8(10) . . . . ?
C22 O30 C21 O31 -7.3(8) . . . . ?
C22 O30 C21 C18 171.6(5) . . . . ?
C80 O52 C79 O53 10.4(8) . . . . ?
C80 O52 C79 C78 -168.4(5) . . . . ?
C116 C115 C120 C119 1.6(11) . . . . ?
C116 C115 B3 O67 12.7(10) . . . . ?
C116 C115 B3 O66 -168.3(6) . . . . ?
B4 O45 C70 C72 -109.7(5) . . . . ?
B4 O45 C70 C71 4.0(5) . . . . ?
B4 O46 C71 C70 -3.3(5) . . . . ?
B4 O46 C71 C73 109.4(6) . . . . ?
B4 C69 C66 C65 178.9(6) . . . . ?
B4 C69 C68 C67 -179.7(6) . . . . ?
B2 O21 C127 C129 -113.8(7) . . . . ?
B2 O21 C127 C128 3.4(6) . . . . ?
B2 O22 C128 C127 -5.6(6) . . . . ?
B2 O22 C128 C130 101.9(8) . . . . ?
B2 C126 C124 C123 175.6(7) . . . . ?
C107 O65 C106 O64 2.5(9) . . . . ?
C107 O65 C106 C102 -172.8(5) . . . . ?
C26 O26 C25 O27 -5.8(8) . . . . ?
C26 O26 C25 C24 175.8(5) . . . . ?
C128 O22 B2 O21 8.7(7) . . . . ?
C128 O22 B2 C126 -165.1(6) . . . . ?
C128 C127 C129 C132 -76.1(8) . . . . ?
C128 C127 C129 C131 35.8(9) . . . . ?
C128 C130 C131 C129 64.5(7) . . . . ?
C82 O54 C81 O55 1.1(9) . . . . ?
C82 O54 C81 C77 -177.0(5) . . . . ?
B3 O67 C114 C113 2.0(6) . . . . ?
B3 O67 C114 C110 113.4(6) . . . . ?
B3 O66 C113 C111 -109.3(7) . . . . ?
B3 O66 C113 C114 1.8(6) . . . . ?
B3 C115 C120 C119 178.8(6) . . . . ?
B3 C115 C116 C117 -178.6(6) . . . . ?
C141 O12 C140 C143 -173.9(5) . . . . ?
C141 O12 C140 C145 -51.2(5) . . . . ?
C141 O12 C140 C134 59.9(5) . . . . ?
C141 C135 C138 O18 -106.1(10) . . . . ?
C141 C135 C138 O17 66.0(19) . . . . ?
C133 C132 C134 C140 -100.9(7) . . . . ?
C133 C132 C134 C135 -0.2(7) . . . . ?
C133 C132 C134 C136 129.9(7) . . . . ?
C133 C132 C129 C127 70.6(8) . . . . ?
C133 C132 C129 C131 -37.4(8) . . . . ?
C133 C130 C131 C129 -50.4(7) . . . . ?
C133 C135 C138 O18 124.0(10) . . . . ?
C133 C135 C138 O17 -64(2) . . . . ?
C130 C133 C135 C134 104.2(9) . . . . ?
C130 C133 C135 C141 -155.9(8) . . . . ?
C130 C133 C135 C138 -23.5(13) . . . . ?
C41 O38 C40 O37 5.1(11) . . . . ?
C41 O38 C40 C36 -170.2(7) . . . . ?
C142 C141 C135 C134 141.9(9) . . . . ?
C142 C141 C135 C133 48.5(11) . . . . ?
C142 C141 C135 C138 -87.4(12) . . . . ?
C135 C134 C136 O19 -53.0(11) . . . . ?
C135 C134 C136 O20 161.7(7) . . . . ?
C135 C141 C142 O13 -79(2) . . . . ?
C135 C141 C142 O14 67.6(10) . . . . ?
C135 C133 C130 C128 -174.6(8) . . . . ?
C135 C133 C130 C131 -69.3(9) . . . . ?
C135 C138 O18 C139 -163.1(9) . . . . ?
C86 O51 C85 O50 -2.3(11) . . . . ?
C86 O51 C85 C84 178.5(7) . . . . ?
C88 O48 C87 O49 1.1(12) . . . . ?
C88 O48 C87 C83 -180.0(8) . . . . ?
C45 O42 C44 O41 -10.6(10) . . . . ?
C45 O42 C44 C43 -179.0(5) . . . . ?
C154 O5 C153 O4 -8.4(11) . . . . ?
C154 O5 C153 C152 -178.1(7) . . . . ?
C28 O28 C27 O29 0.2(10) . . . . ?
C28 O28 C27 C23 -177.4(7) . . . . ?
C156 O6 C155 C151 176.3(9) . . . . ?
C156 O6 C155 O7 -6.4(17) . . . . ?
C105 O61 C104 O63 19.6(17) . . . . ?
C105 O61 C104 C103 -165.4(12) . . . . ?
C39 O35 C38 O36 10.5(11) . . . . ?
C39 O35 C38 C37 -169.6(9) . . . . ?
C136 C134 C135 C141 145.8(7) . . . . ?
C136 C134 C135 C133 -105.9(8) . . . . ?
C136 C134 C135 C138 20.6(11) . . . . ?
O19 C136 O20 C137 28.4(17) . . . . ?

loop_
_smtbx_masks_void_nr
_smtbx_masks_void_average_x
_smtbx_masks_void_average_y
_smtbx_masks_void_average_z
_smtbx_masks_void_volume
_smtbx_masks_void_count_electrons
_smtbx_masks_void_content
1 -0.922 -0.773 -0.006 22614.5 3405.9 '61 CHCl3'
